data_1569936
loop_
_publ_author_name
'Teng, Binhao'
'Mandal, Pradeep K.'
'Allmendinger, Lars'
'Douat, C&#xe9;line'
'Ferrand, Yann'
'Huc, Ivan'

_publ_section_title
;
 Controlling aromatic helix dimerization in water by tuning charge
 repulsions.
;
_journal_issue 40
_journal_name_full 'Chemical science'
_journal_page_first 11251
_journal_page_last 11260
_journal_paper_doi 10.1039/d3sc02020g
_journal_volume 14
_journal_year 2023
_chemical_formula_moiety '(C159 H108.5 Ca1 N29 O53 S6), 8.5(O), 0.5(Ca1 O7)'
_chemical_formula_sum 'C159 H108.5 Ca N29 O62.5 S6'
_chemical_formula_weight 3657.68
_chemical_name_common 'double helical capsule'
_chemical_properties_physical Air-sensitive,Moisture-sensitive,Heat-sensitive
_space_group_crystal_system triclinic
_space_group_IT_number 2
_space_group_name_Hall '-P 1'
_space_group_name_H-M_alt 'P -1'
_atom_sites_solution_hydrogens geom
_audit_creation_date 2022-10-31
_audit_creation_method
;
Olex2 1.2
(compiled 2017.03.28 svn.r3405 for OlexSys, GUI svn.r5337)
;
_audit_update_record
;
2022-11-01 deposited with the CCDC.	2023-09-15 downloaded from the CCDC.
;
_cell_angle_alpha 90.71(4)
_cell_angle_beta 99.819(1)
_cell_angle_gamma 116.180(1)
_cell_formula_units_Z 4
_cell_length_a 25.288(3)
_cell_length_b 27.896(4)
_cell_length_c 41.288(2)
_cell_measurement_reflns_used 65463
_cell_measurement_temperature 100
_cell_measurement_theta_max 50.60
_cell_measurement_theta_min 0.99
_cell_volume 25628(5)
_computing_cell_refinement 'XDS (Kabsch, 2010)'
_computing_data_collection MxCUBE
_computing_data_reduction 'XDS (Kabsch, 2010)'
_computing_molecular_graphics 'Olex2 (Dolomanov et al., 2009)'
_computing_publication_material 'Olex2 (Dolomanov et al., 2009)'
_computing_structure_refinement 'ShelXL (Sheldrick, 2015)'
_computing_structure_solution 'SHELXT 2018/2 (Sheldrick, 2018)'
_diffrn_ambient_temperature 100
_diffrn_measured_fraction_theta_full 0.917
_diffrn_measured_fraction_theta_max 0.917
_diffrn_measurement_device_type 'EIGER2 X 9M (Dectris)'
_diffrn_measurement_method \w-scans
_diffrn_radiation_type Synchrotron
_diffrn_radiation_wavelength 0.9184
_diffrn_reflns_av_R_equivalents 0.0663
_diffrn_reflns_av_unetI/netI 0.0596
_diffrn_reflns_Laue_measured_fraction_full 0.917
_diffrn_reflns_Laue_measured_fraction_max 0.917
_diffrn_reflns_limit_h_max 23
_diffrn_reflns_limit_h_min -23
_diffrn_reflns_limit_k_max 26
_diffrn_reflns_limit_k_min -26
_diffrn_reflns_limit_l_max 39
_diffrn_reflns_limit_l_min -39
_diffrn_reflns_number 137893
_diffrn_reflns_point_group_measured_fraction_full 0.917
_diffrn_reflns_point_group_measured_fraction_max 0.917
_diffrn_reflns_theta_full 25.934
_diffrn_reflns_theta_max 25.934
_diffrn_reflns_theta_min 1.056
_diffrn_source 'ESRF, Grenoble, ID30B beamline'
_exptl_absorpt_coefficient_mu 0.266
_exptl_absorpt_correction_T_max 0.99
_exptl_absorpt_correction_T_min 0.93
_exptl_absorpt_correction_type multi-scan
_exptl_crystal_colour pale-yellow
_exptl_crystal_density_diffrn 0.948
_exptl_crystal_description prism
_exptl_crystal_F_000 7526
_exptl_crystal_recrystallization_method 'Vapor diffusion'
_exptl_crystal_size_max 0.200
_exptl_crystal_size_mid 0.100
_exptl_crystal_size_min 0.050
_refine_diff_density_max 1.162
_refine_diff_density_min -0.654
_refine_diff_density_rms 0.083
_refine_ls_extinction_method none
_refine_ls_goodness_of_fit_ref 1.909
_refine_ls_hydrogen_treatment constr
_refine_ls_matrix_type full
_refine_ls_number_parameters 4438
_refine_ls_number_reflns 42538
_refine_ls_number_restraints 223
_refine_ls_restrained_S_all 1.908
_refine_ls_R_factor_all 0.1527
_refine_ls_R_factor_gt 0.1361
_refine_ls_shift/su_max 0.001
_refine_ls_shift/su_mean 0.000
_refine_ls_structure_factor_coef Fsqd
_refine_ls_weighting_details 'w=1/[\s^2^(Fo^2^)+(0.2000P)^2^] where P=(Fo^2^+2Fc^2^)/3'
_refine_ls_weighting_scheme calc
_refine_ls_wR_factor_gt 0.4112
_refine_ls_wR_factor_ref 0.4398
_reflns_Friedel_coverage 0.000
_reflns_number_gt 31538
_reflns_number_total 42538
_reflns_threshold_expression 'I > 2\s(I)'
_cod_data_source_file d3sc02020g2.cif
_cod_data_source_block capsule_bt311
_cod_depositor_comments 'Adding full bibliography for 1569936.cif.'
_cod_original_cell_volume 25629(5)
_cod_original_formula_sum 'C159 H108.50 Ca N29 O62.50 S6'
_cod_database_code 1569936
_shelx_shelxl_version_number 2018/3
_shelx_space_group_comment
;
The symmetry employed for this shelxl refinement is uniquely defined
by the following loop, which should always be used as a source of
symmetry information in preference to the above space-group names.
They are only intended as comments.
;
_olex2_refinement_description
;
1. Fixed Uiso
 At 1.2 times of:
  All C(H) groups, All C(H,H) groups, All N(H) groups
 At 1.5 times of:
  All C(H,H,H) groups
2. Restrained distances
 C256-C255 = C7-C6 = C9-C10
 1.54 with sigma of 0.02
 C490-C487
 1.54 with sigma of 0.02
 C253-C252
 1.54 with sigma of 0.02
 N293-C291
 1.47 with sigma of 0.02
 C291-C286
 1.54 with sigma of 0.02
 C490-C487 \\sim C242-C239
 with sigma of 0.02
 C489-C487 \\sim C488-C487 \\sim C240-C239 \\sim C241-C239
 with sigma of 0.02
3. Restrained planarity
 C13, C14, C15, C16, C17, C18, N19, C20, C21, C22
 with sigma of 0.1
 C30, C31, C32, C33, C34, C35, N36, C37, C38, C39
 with sigma of 0.1
 C45, C46, C47, C48, C49, C50, N51, C52, C53, C54
 with sigma of 0.1
 C65, C60, C61, C62, C63, C64, N66, C67, C68, C69
 with sigma of 0.1
 C80, C79, C78, C77, C76, C75, C84, C83, C82, N81
 with sigma of 0.1
 C97, C96, C95, C94, C93, C92, N98, C99, C100, C101
 with sigma of 0.1
 C110, C111, C112, C113, C114, C109, C118, C117, C116, N115
 with sigma of 0.1
 C131, C126, C127, C128, C129, C130, N132, C133, C134, C135
 with sigma of 0.1
 C148, C147, C146, C145, C144, C143, N149, C150, C151, C152
 with sigma of 0.1
 C165, C160, C161, C162, C163, C164, C169, C168, C167, N166
 with sigma of 0.1
 C180, C175, C176, C177, C178, C179, C184, C183, C182, N181
 with sigma of 0.1
 C190, C191, C192, C193, C200, C195, N196, C197, C198, C199
 with sigma of 0.1
 C206, C207, C208, C209, C210, C211, N212, C213, C214, C215
 with sigma of 0.1
 C221, C222, C223, C224, C225, C226, N227, C228, C229, C230
 with sigma of 0.1
 C469, C470, C471, C472, C473, C474, N475, C476, C477, C478
 with sigma of 0.1
 C454, C455, C456, C457, C458, C459, N460, C461, C462, C463
 with sigma of 0.1
 C439, C440, C441, C442, C443, C444, N445, C446, C447, C448
 with sigma of 0.1
 C429, C424, C425, C426, C427, C428, N430, C431, C432, C433
 with sigma of 0.1
 C414, C413, C412, C411, C410, C409, N415, C416, C417, C418
 with sigma of 0.1
 C397, C392, C393, C394, C395, C396, N398, C399, C400, C401
 with sigma of 0.1
 C380, C375, C376, C377, C378, C379, N381, C382, C383, C384
 with sigma of 0.1
 C363, C358, C359, C360, C361, C362, N364, C365, C366, C367
 with sigma of 0.1
 C346, C341, C342, C343, C344, C345, N347, C348, C349, C350
 with sigma of 0.1
 C329, C324, C325, C326, C327, C328, N330, C331, C332, C333
 with sigma of 0.1
 C314, C313, C312, C311, C310, C309, N315, C316, C317, C318
 with sigma of 0.1
 C294, C295, C296, C297, C298, C299, N300, C301, C302, C303
 with sigma of 0.1
 C279, C284, C283, C282, C281, C280, N285, C286, C287, C288
 with sigma of 0.1
 C262, C263, C264, C265, C266, C267, N268, C269, C270, C271
 with sigma of 0.1
4. Rigid bond restraints
 C291, C286
 with sigma for 1-2 distances of 0.01 and sigma for 1-3 distances of 0.01
5. Uiso/Uaniso restraints and constraints
Uanis(O0F9) \\sim Ueq, Uanis(O0DV) \\sim Ueq: with sigma of 0.1 and sigma for
terminal atoms of 0.2
Uanis(O5) = Uanis(O2)
Uanis(C13) = Uanis(C18) = Uanis(C17) = Uanis(C16) = Uanis(C15) = Uanis(C14)
Uanis(C488) = Uanis(C489)
Uanis(C232) = Uanis(C233)
Uanis(O275) = Uanis(O273) = Uanis(O274)
Uanis(O06A) = Uanis(O0D2) = Uanis(O0DU)
Uanis(O105) = Uanis(O104) = Uanis(O103)
Uanis(C487) = Uanis(C490)
Uanis(C433) = Uanis(C435)
Uanis(C294) = Uanis(C295) = Uanis(C296) = Uanis(C297) = Uanis(C298) =
Uanis(C299)
Uanis(C301) = Uanis(C302) = Uanis(C303)
Uanis(O254) = Uanis(O251)
Uanis(C4) = Uanis(C3)
Uanis(C480) = Uanis(C481)
Uanis(C255) = Uanis(C253) = Uanis(C252)
6.a Secondary CH2 refined with riding coordinates:
 C232(H23A,H23B), C480(H48D,H48E), C9(H9A,H9B), C7(H7A,H7B), C4(H4A,H4B),
 C6(H6A,H6B), C255(H25A,H25B), C256(H25C,H25D), C258(H25E,H25F), C3(H3A,H3B),
 C253(H25G,H25H), C252(H25I,H25J)
6.b Aromatic/amide H refined with riding coordinates:
 N453(H453), N438(H438), N205(H205), N220(H220), N423(H423), N174(H174),
 N408(H408), N468(H468), N159(H159), N238(H238), N486(H486), N391(H391),
 N189(H189), N142(H142), N374(H374), N44(H44), C429(H429), C414(H414),
 C440(H440), C411(H411), N340(H340), C180(H180), C462(H462), C410(H410),
 N308(H308), N278(H278), C417(H417), C447(H447), C457(H457), C456(H456),
 C198(H198), N12(H12), N74(H74), C455(H455), C425(H425), N29(H29), C148(H148),
 C477(H477), C432(H432), C441(H441), C165(H165), N108(H108), C470(H470),
 C442(H442), C229(H229), C145(H145), N261(H261), C472(H472), N125(H125),
 C168(H168), C207(H207), C209(H209), C380(H380), C394(H394), C144(H144),
 C183(H183), N91(H91), C281(H281), C471(H471), N293(H293), C214(H214),
 C161(H161), N357(H357), C224(H224), C208(H208), C151(H151), C65(H65), C62(H62),
  C282(H282), C426(H426), C346(H346), C162(H162), C400(H400), C222(H222),
 C131(H131), C68(H68), C397(H397), C393(H393), C176(H176), C191(H191),
 C223(H223), C326(H326), C177(H177), C61(H61), C280(H280), C363(H363), C80(H80),
  C329(H329), C192(H192), C193(H193), C31(H31), C376(H376), C377(H377),
 C270(H270), C264(H264), C110(H110), C383(H383), C32(H32), C134(H134), C38(H38),
  C97(H97), C93(H93), C94(H94), C100(H100), C263(H263), C265(H265), C46(H46),
 C325(H325), C53(H53), C47(H47), C366(H366), C76(H76), C332(H332), C14(H14),
 C343(H343), C310(H310), C21(H21), C287(H287), C127(H127), C16(H16), C317(H317),
  C311(H311), C48(H48), C128(H128), C342(H342), C314(H314), C114(H114),
 C349(H349), C359(H359), C83(H83), C33(H33), C77(H77), C113(H113), C117(H117),
 C360(H360), C15(H15), C296(H296), C297(H297), C302(H302)
6.c Naphthalene refined as free rotating group:
 C97(C92,C93,C94,C95,C96,N98,C99,C100,C101), C295(C296,C297,C298,C299,C294,
 N300,C301,C302,C303)
6.d Idealised Me refined as rotating group:
 C241(H24A,H24B,H24C), C420(H42A,H42B,H42C), C240(H24D,H24E,H24F), C488(H48A,
 H48B,H48C), C217(H21A,H21B,H21C), C465(H46A,H46B,H46C), C202(H20A,H20B,H20C),
 C186(H18A,H18B,H18C), C450(H45A,H45B,H45C), C171(H17A,H17B,H17C), C71(H71A,
 H71B,H71C), C41(H41A,H41B,H41C), C489(H48F,H48G,H48H), C320(H32A,H32B,H32C),
 C435(H43A,H43B,H43C), C290(H29A,H29B,H29C), C56(H56A,H56B,H56C), C305(H30A,
 H30B,H30C)
;
_olex2_submission_special_instructions 'No special instructions were received'

loop_
_space_group_symop_operation_xyz
'x, y, z'
'-x, -y, -z'

loop_
_atom_site_label
_atom_site_type_symbol
_atom_site_fract_x
_atom_site_fract_y
_atom_site_fract_z
_atom_site_U_iso_or_equiv
_atom_site_adp_type
_atom_site_occupancy
_atom_site_site_symmetry_order
_atom_site_calc_flag
_atom_site_refinement_flags_posn
_atom_site_refinement_flags_adp
_atom_site_refinement_flags_occupancy
_atom_site_disorder_assembly
_atom_site_disorder_group
Ca00 Ca 0.75056(10) 1.14225(8) 0.40390(6) 0.1303(7) Uani 1 1 d . . . . .
S153 S 0.85848(13) 1.12798(9) 0.35828(7) 0.1091(7) Uani 1 1 d . . . . .
S402 S 1.26826(12) 0.84836(13) 0.36762(8) 0.1201(9) Uani 1 1 d . . . . .
S385 S 0.8124(2) 0.41858(11) 0.25109(7) 0.1332(10) Uani 1 1 d . . . . .
S136 S 1.30344(15) 1.05041(18) 0.32744(12) 0.1598(12) Uani 1 1 d . . . . .
S351 S 0.6672(2) 1.05277(18) 0.26624(12) 0.1703(14) Uani 1 1 d . . . . .
S23 S 1.27907(19) 1.11404(19) 0.10274(10) 0.1724(14) Uani 1 1 d . . . . .
S119 S 1.0654(3) 0.5676(2) 0.22980(15) 0.200(2) Uani 1 1 d . . . . .
S85 S 0.5163(2) 0.8857(3) 0.17578(13) 0.206(2) Uani 1 1 d . . . . .
S272 S 0.7932(2) 0.58162(16) 0.02457(15) 0.206(2) Uani 1 1 d . . . . .
S102 S 0.5127(3) 0.4317(2) 0.15792(13) 0.268(4) Uani 1 1 d . . . . .
O452 O 0.9073(2) 0.74282(18) 0.49999(11) 0.0776(12) Uani 1 1 d . . . . .
O419 O 1.0223(2) 1.11696(17) 0.43501(13) 0.0882(14) Uani 1 1 d . . . . .
O422 O 0.7993(2) 0.99185(19) 0.42709(13) 0.0854(14) Uani 1 1 d . . . . .
O464 O 0.8727(2) 0.99988(18) 0.50534(13) 0.0883(14) Uani 1 1 d . . . . .
O437 O 0.5357(2) 0.61027(19) 0.45062(14) 0.0870(14) Uani 1 1 d . . . . .
O467 O 0.6585(2) 0.8515(2) 0.51257(14) 0.0955(15) Uani 1 1 d . . . . .
N453 N 0.8349(2) 0.7718(2) 0.49446(14) 0.0702(15) Uani 1 1 d . . . . .
H453 H 0.796737 0.760213 0.492242 0.084 Uiso 1 1 calc R . . . .
O237 O 1.1525(3) 0.7172(2) 0.51309(13) 0.0903(15) Uani 1 1 d . . . . .
N212 N 0.8590(3) 0.6288(3) 0.43327(14) 0.0759(15) Uani 1 1 d . . . . .
O204 O 0.9938(2) 0.8181(2) 0.42729(13) 0.0914(15) Uani 1 1 d . . . . .
O244 O 1.1613(3) 0.7811(2) 0.58348(14) 0.0937(14) Uani 1 1 d . . . . .
N430 N 0.6513(3) 0.7363(2) 0.44207(13) 0.0699(15) Uani 1 1 d . . . . .
N438 N 0.6364(3) 0.6486(2) 0.47012(15) 0.0750(16) Uani 1 1 d . . . . .
H438 H 0.668016 0.678324 0.470331 0.090 Uiso 1 1 calc R . . . .
O216 O 0.6749(3) 0.5867(3) 0.41441(13) 0.0992(16) Uani 1 1 d . . . . .
O243 O 1.1107(2) 0.6932(2) 0.57931(14) 0.0949(15) Uani 1 1 d . . . . .
N415 N 0.9093(3) 0.9523(2) 0.41386(13) 0.0665(14) Uani 1 1 d . . . . .
O479 O 0.5373(2) 0.5596(2) 0.55882(14) 0.1031(17) Uani 1 1 d . . . . .
O449 O 0.7952(3) 0.5539(2) 0.53405(14) 0.0986(16) Uani 1 1 d . . . . .
N475 N 0.6898(3) 0.7043(2) 0.55792(16) 0.0774(16) Uani 1 1 d . . . . .
N205 N 0.9395(3) 0.7268(3) 0.42537(14) 0.0776(16) Uani 1 1 d . . . . .
H205 H 0.944622 0.698394 0.427097 0.093 Uiso 1 1 calc R . . . .
N445 N 0.7499(3) 0.6694(2) 0.49330(13) 0.0610(13) Uani 1 1 d . . . . .
N460 N 0.7868(2) 0.8352(2) 0.50832(13) 0.0641(14) Uani 1 1 d . . . . .
O158 O 0.6880(3) 0.9239(2) 0.34146(14) 0.0995(16) Uani 1 1 d . . . . .
O173 O 0.6151(3) 0.5425(2) 0.33203(14) 0.0956(15) Uani 1 1 d . . . . .
N220 N 0.8975(3) 0.5542(2) 0.44960(14) 0.0806(17) Uani 1 1 d . . . . .
H220 H 0.918590 0.588379 0.454085 0.097 Uiso 1 1 calc R . . . .
O277 O 0.8529(3) 0.7829(3) 0.06991(14) 0.1040(17) Uani 1 1 d . . . . .
N423 N 0.7947(3) 0.9092(2) 0.42190(14) 0.0721(15) Uani 1 1 d . . . . .
H423 H 0.816463 0.893408 0.419431 0.087 Uiso 1 1 calc R . . . .
O016 O 0.9291(3) 0.8355(2) 0.12893(15) 0.1206(19) Uani 1 1 d . . . . .
O201 O 1.2080(3) 0.8293(3) 0.45699(15) 0.1043(17) Uani 1 1 d . . . . .
O219 O 0.8033(3) 0.4893(3) 0.43846(14) 0.1005(15) Uani 1 1 d . . . . .
N174 N 0.7143(3) 0.6022(2) 0.34139(14) 0.0751(15) Uani 1 1 d . . . . .
H174 H 0.738870 0.635822 0.343419 0.090 Uiso 1 1 calc R . . . .
O170 O 0.5081(3) 0.6531(2) 0.34830(16) 0.1119(18) Uani 1 1 d . . . . .
O188 O 1.0116(3) 0.5404(2) 0.37754(13) 0.0985(16) Uani 1 1 d . . . . .
N398 N 1.0829(3) 0.8403(3) 0.36561(15) 0.0831(17) Uani 1 1 d . . . . .
N166 N 0.6801(3) 0.6831(3) 0.33790(14) 0.0757(15) Uani 1 1 d . . . . .
N408 N 1.0731(3) 0.9222(2) 0.39534(15) 0.0792(16) Uani 1 1 d . . . . .
H408 H 1.046919 0.889071 0.393330 0.095 Uiso 1 1 calc R . . . .
O485 O 0.7647(3) 0.6340(2) 0.59761(15) 0.1053(17) Uani 1 1 d . . . . .
C439 C 0.6462(4) 0.6081(3) 0.48537(17) 0.076(2) Uani 1 1 d . . . . .
N149 N 0.8358(4) 0.9565(3) 0.33705(15) 0.0863(17) Uani 1 1 d . . . . .
O231 O 1.1269(3) 0.5309(2) 0.47750(15) 0.0993(16) Uani 1 1 d . . . . .
C474 C 0.6322(4) 0.6960(3) 0.5446(2) 0.085(2) Uani 1 1 d . . . . .
N468 N 0.6826(3) 0.7838(2) 0.52775(16) 0.0818(17) Uani 1 1 d . . . . .
H468 H 0.713150 0.777594 0.533596 0.098 Uiso 1 1 calc R . . . .
N227 N 1.0156(3) 0.6058(2) 0.47615(14) 0.0717(15) Uani 1 1 d . . . . .
O390 O 1.0049(3) 0.5947(2) 0.30784(16) 0.1122(19) Uani 1 1 d . . . . .
O185 O 0.7877(3) 0.4109(2) 0.34547(15) 0.1051(17) Uani 1 1 d . . . . .
N66 N 0.9210(4) 0.9978(3) 0.15805(17) 0.105(2) Uani 1 1 d . . . . .
O141 O 1.1229(3) 1.0902(3) 0.34084(16) 0.1175(19) Uani 1 1 d . . . . .
N181 N 0.8931(3) 0.5764(2) 0.36680(14) 0.0820(17) Uani 1 1 d . . . . .
N159 N 0.7356(3) 0.8722(3) 0.34095(16) 0.0907(18) Uani 1 1 d . . . . .
H159 H 0.771108 0.875253 0.341636 0.109 Uiso 1 1 calc R . . . .
N238 N 1.0567(3) 0.6969(2) 0.51663(16) 0.0866(18) Uani 1 1 d . . . . .
H238 H 1.019567 0.677321 0.507798 0.104 Uiso 1 1 calc R . . . .
O307 O 0.7627(3) 0.6934(3) 0.12885(16) 0.122(2) Uani 1 1 d . . . . .
O407 O 1.1701(3) 0.9748(3) 0.3958(2) 0.134(3) Uani 1 1 d . . . . .
N196 N 1.0343(3) 0.7146(3) 0.41867(14) 0.0788(16) Uani 1 1 d . . . . .
O8 O 1.0173(4) 0.8505(3) -0.03007(17) 0.126(2) Uani 1 1 d . . . . .
N381 N 0.8620(4) 0.5925(3) 0.28492(15) 0.0895(19) Uani 1 1 d . . . . .
C454 C 0.8676(3) 0.8265(3) 0.49302(14) 0.0659(17) Uani 1 1 d . . . . .
N486 N 0.7956(3) 0.7211(3) 0.5930(2) 0.105(2) Uani 1 1 d . . . . .
H486 H 0.784606 0.745021 0.586384 0.126 Uiso 1 1 calc R . . . .
N391 N 0.9768(3) 0.6607(3) 0.31465(15) 0.0877(17) Uani 1 1 d . . . . .
H391 H 0.946513 0.667686 0.311387 0.105 Uiso 1 1 calc R . . . .
C444 C 0.7077(3) 0.6207(3) 0.49634(16) 0.0662(18) Uani 1 1 d . . . . .
C458 C 0.8719(3) 0.9159(3) 0.50016(17) 0.0733(19) Uani 1 1 d . . . . .
C463 C 0.8414(4) 0.9451(3) 0.50641(17) 0.078(2) Uani 1 1 d . . . . .
C459 C 0.8414(3) 0.8590(2) 0.50146(16) 0.0663(18) Uani 1 1 d . . . . .
C451 C 0.8548(4) 0.7341(3) 0.49888(17) 0.0707(18) Uani 1 1 d . . . . .
N189 N 1.0101(3) 0.6189(3) 0.39167(15) 0.0814(16) Uani 1 1 d . . . . .
H189 H 0.986131 0.633340 0.390467 0.098 Uiso 1 1 calc R . . . .
N142 N 1.0347(4) 1.0137(3) 0.32466(15) 0.101(2) Uani 1 1 d . . . . .
H142 H 1.021519 0.981409 0.315855 0.121 Uiso 1 1 calc R . . . .
C428 C 0.6643(3) 0.7867(3) 0.43292(17) 0.0697(18) Uani 1 1 d . . . . .
O58 O 1.1561(4) 0.9671(3) 0.13815(17) 0.125(2) Uani 1 1 d . . . . .
O02B O 0.7310(3) 0.7656(2) 0.15211(14) 0.1192(19) Uani 1 1 d . . . . .
O70 O 1.0615(3) 1.1538(3) 0.17657(16) 0.136(2) Uani 1 1 d . . . . .
C443 C 0.7222(4) 0.5801(3) 0.51150(18) 0.082(2) Uani 1 1 d . . . . .
N51 N 1.0482(4) 0.8494(4) 0.0889(2) 0.104(2) Uani 1 1 d . . . . .
C421 C 0.8226(3) 0.9626(3) 0.42283(16) 0.0668(18) Uani 1 1 d . . . . .
N285 N 0.6752(5) 0.7979(3) 0.08602(17) 0.118(2) Uani 1 1 d . . . . .
N374 N 0.6602(4) 0.5693(3) 0.25552(17) 0.108(2) Uani 1 1 d . . . . .
H374 H 0.675510 0.603401 0.254216 0.130 Uiso 1 1 calc R . . . .
C221 C 0.9310(4) 0.5237(3) 0.45233(17) 0.079(2) Uani 1 1 d . . . . .
N330 N 0.9981(4) 0.9940(3) 0.23488(17) 0.104(2) Uani 1 1 d . . . . .
N44 N 0.9603(5) 0.7997(3) 0.0375(2) 0.116(2) Uani 1 1 d . . . . .
H44 H 0.973086 0.831328 0.047177 0.140 Uiso 1 1 calc R . . . .
N36 N 0.9249(4) 0.8725(4) 0.0194(2) 0.119(3) Uani 1 1 d . . . . .
O43 O 0.8912(4) 0.7414(3) -0.0054(2) 0.143(2) Uani 1 1 d . . . . .
O373 O 0.5740(3) 0.4943(3) 0.25742(18) 0.132(2) Uani 1 1 d . . . . .
C179 C 0.8322(4) 0.5545(3) 0.35656(17) 0.076(2) Uani 1 1 d . . . . .
O483 O 0.5435(4) 0.5607(5) 0.6255(2) 0.174(4) Uani 1 1 d . . . . .
O322 O 1.1265(4) 0.8503(3) 0.19623(17) 0.133(2) Uani 1 1 d . . . . .
C469 C 0.6277(4) 0.7415(3) 0.52946(18) 0.082(2) Uani 1 1 d . . . . .
C203 C 0.9907(4) 0.7740(4) 0.42736(19) 0.082(2) Uani 1 1 d . . . . .
O405 O 1.2733(3) 0.8090(3) 0.38915(19) 0.142(3) Uani 1 1 d . . . . .
C429 C 0.7217(3) 0.8229(3) 0.43189(15) 0.0669(17) Uani 1 1 d . . . . .
H429 H 0.752341 0.812609 0.436322 0.080 Uiso 1 1 calc R . . . .
N132 N 1.0978(3) 0.9636(4) 0.30828(18) 0.105(2) Uani 1 1 d . . . . .
C414 C 0.9932(3) 0.9387(3) 0.40533(16) 0.0704(18) Uani 1 1 d . . . . .
H414 H 0.968816 0.901892 0.401297 0.085 Uiso 1 1 calc R . . . .
C412 C 1.0072(3) 1.0299(3) 0.41991(16) 0.0712(19) Uani 1 1 d . . . . .
C440 C 0.6005(4) 0.5587(3) 0.48932(16) 0.083(2) Uani 1 1 d . . . . .
H440 H 0.560421 0.551272 0.482406 0.100 Uiso 1 1 calc R . . . .
O404 O 1.2708(3) 0.8365(4) 0.3343(2) 0.145(3) Uani 1 1 d . . . . .
C411 C 1.0685(4) 1.0485(3) 0.41850(17) 0.080(2) Uani 1 1 d . . . . .
H411 H 1.094164 1.084951 0.423332 0.096 Uiso 1 1 calc R . . . .
N340 N 0.9093(5) 1.0157(3) 0.24970(16) 0.112(2) Uani 1 1 d . . . . .
H340 H 0.907311 0.984927 0.244358 0.134 Uiso 1 1 calc R . . . .
C399 C 1.1330(4) 0.8837(3) 0.37732(19) 0.080(2) Uani 1 1 d . . . . .
C175 C 0.7417(4) 0.5669(3) 0.34375(14) 0.078(2) Uani 1 1 d . . . . .
C180 C 0.8011(4) 0.5863(3) 0.35332(15) 0.077(2) Uani 1 1 d . . . . .
H180 H 0.823649 0.623269 0.358204 0.092 Uiso 1 1 calc R . . . .
C211 C 0.8359(4) 0.6652(4) 0.42512(16) 0.080(2) Uani 1 1 d . . . . .
C462 C 0.7834(4) 0.9190(3) 0.51290(17) 0.0763(19) Uani 1 1 d . . . . .
H462 H 0.761883 0.937488 0.516852 0.092 Uiso 1 1 calc R . . . .
C410 C 1.0909(3) 1.0159(3) 0.41054(17) 0.078(2) Uani 1 1 d . . . . .
H410 H 1.131345 1.029703 0.409379 0.094 Uiso 1 1 calc R . . . .
N308 N 0.7764(6) 0.6245(3) 0.11147(18) 0.132(3) Uani 1 1 d . . . . .
H308 H 0.758128 0.591872 0.102522 0.158 Uiso 1 1 calc R . . . .
N278 N 0.7635(4) 0.7845(4) 0.06890(16) 0.110(2) Uani 1 1 d . . . . .
H278 H 0.725975 0.762125 0.065199 0.132 Uiso 1 1 calc R . . . .
C448 C 0.7846(4) 0.5947(3) 0.51992(18) 0.082(2) Uani 1 1 d . . . . .
C164 C 0.6627(3) 0.7249(3) 0.33908(17) 0.0743(19) Uani 1 1 d . . . . .
C446 C 0.8057(4) 0.6785(3) 0.50144(16) 0.0683(18) Uani 1 1 d . . . . .
C213 C 0.8183(4) 0.5797(4) 0.43469(16) 0.078(2) Uani 1 1 d . . . . .
N268 N 0.7029(5) 0.6893(4) 0.03420(19) 0.118(2) Uani 1 1 d . . . . .
C413 C 0.9685(4) 0.9735(3) 0.41313(14) 0.075(2) Uani 1 1 d . . . . .
C424 C 0.7351(3) 0.8747(3) 0.42435(14) 0.0735(19) Uani 1 1 d . . . . .
C417 C 0.9235(4) 1.0424(3) 0.42841(18) 0.0757(19) Uani 1 1 d . . . . .
H417 H 0.906082 1.064195 0.433085 0.091 Uiso 1 1 calc R . . . .
C484 C 0.7559(4) 0.6729(4) 0.5882(2) 0.093(2) Uani 1 1 d . . . . .
O387 O 0.7895(4) 0.4123(2) 0.21567(18) 0.153(3) Uani 1 1 d . . . . .
C461 C 0.7600(3) 0.8640(3) 0.51310(17) 0.0692(18) Uani 1 1 d . . . . .
N59 N 1.0516(4) 0.9323(3) 0.12500(16) 0.101(2) Uani 1 1 d . . . . .
C447 C 0.8257(4) 0.6418(3) 0.5141(2) 0.087(2) Uani 1 1 d . . . . .
H447 H 0.866258 0.650200 0.518356 0.104 Uiso 1 1 calc R . . . .
N364 N 0.6038(4) 0.6336(4) 0.25623(17) 0.107(2) Uani 1 1 d . . . . .
O257 O 0.5766(3) 0.7501(3) 0.01075(19) 0.144(2) Uani 1 1 d . . . . .
C226 C 0.9938(3) 0.5540(3) 0.46503(18) 0.0710(18) Uani 1 1 d . . . . .
O339 O 0.9749(4) 1.1056(3) 0.25935(16) 0.149(3) Uani 1 1 d . . . . .
C457 C 0.9304(3) 0.9374(3) 0.49151(17) 0.078(2) Uani 1 1 d . . . . .
H457 H 0.951912 0.974261 0.491110 0.094 Uiso 1 1 calc R . . . .
O434 O 0.5126(2) 0.7772(2) 0.4121(2) 0.138(3) Uani 1 1 d . . . . .
O73 O 0.8376(4) 1.0593(3) 0.18034(19) 0.140(3) Uani 1 1 d . . . . .
C409 C 1.0525(4) 0.9595(3) 0.40378(16) 0.0738(19) Uani 1 1 d . . . . .
C172 C 0.6579(5) 0.5909(4) 0.33664(18) 0.084(2) Uani 1 1 d . . . . .
N315 N 0.9777(5) 0.7644(3) 0.1610(2) 0.112(2) Uani 1 1 d . . . . .
O03Z O 0.8109(3) 0.6988(3) 0.19930(16) 0.131(2) Uani 1 1 d . . . . .
C431 C 0.5963(3) 0.7023(3) 0.44203(18) 0.0740(19) Uani 1 1 d . . . . .
C197 C 1.0451(4) 0.7627(4) 0.43005(19) 0.082(2) Uani 1 1 d . . . . .
C456 C 0.9532(3) 0.9072(3) 0.48444(17) 0.0764(19) Uani 1 1 d . . . . .
H456 H 0.990644 0.923182 0.478545 0.092 Uiso 1 1 calc R . . . .
O5 O 1.0278(7) 0.8423(5) -0.0995(3) 0.217(3) Uani 1 1 d . . . . .
C466 C 0.6949(3) 0.8309(3) 0.51873(18) 0.079(2) Uani 1 1 d . . . . .
C198 C 1.1020(4) 0.8049(3) 0.44211(18) 0.087(2) Uani 1 1 d . . . . .
H198 H 1.106570 0.838700 0.448683 0.104 Uiso 1 1 calc R . . . .
C473 C 0.5802(4) 0.6491(3) 0.5453(2) 0.085(2) Uani 1 1 d . . . . .
C436 C 0.5853(5) 0.6476(3) 0.45545(19) 0.078(2) Uani 1 1 d . . . . .
C396 C 1.0867(4) 0.7953(4) 0.35418(19) 0.082(2) Uani 1 1 d . . . . .
C476 C 0.6954(4) 0.6635(3) 0.57250(19) 0.080(2) Uani 1 1 d . . . . .
N347 N 0.7078(6) 0.9097(4) 0.26033(17) 0.119(3) Uani 1 1 d . . . . .
C242 C 1.1185(4) 0.7373(4) 0.5709(2) 0.085(2) Uani 1 1 d D . . . .
N12 N 1.1061(4) 0.8836(4) 0.0194(2) 0.134(3) Uani 1 1 d . . . . .
H12 H 1.077730 0.893137 0.015420 0.161 Uiso 1 1 calc R . . . .
C416 C 0.8885(4) 0.9858(3) 0.42106(18) 0.077(2) Uani 1 1 d . . . . .
C215 C 0.7353(4) 0.5992(4) 0.42184(17) 0.087(2) Uani 1 1 d . . . . .
O04H O 0.9581(4) 0.8966(3) 0.28738(19) 0.150(3) Uani 1 1 d . . . . .
N74 N 0.8132(5) 0.9707(4) 0.17154(16) 0.105(2) Uani 1 1 d . . . . .
H74 H 0.828079 0.949242 0.167860 0.126 Uiso 1 1 calc R . . . .
C455 C 0.9252(3) 0.8507(3) 0.48492(14) 0.0755(19) Uani 1 1 d . . . . .
H455 H 0.944116 0.830212 0.480086 0.091 Uiso 1 1 calc R . . . .
O289 O 0.6823(4) 0.9490(4) 0.09296(17) 0.142(2) Uani 1 1 d . . . . .
O124 O 1.1566(4) 0.7731(3) 0.25503(19) 0.140(3) Uani 1 1 d . . . . .
N323 N 1.0409(4) 0.8598(3) 0.19750(17) 0.0969(19) Uani 1 1 d . . . . .
O260 O 0.4871(4) 0.6085(4) 0.00321(19) 0.154(3) Uani 1 1 d . . . . .
C425 C 0.6902(4) 0.8915(3) 0.4173(2) 0.088(2) Uani 1 1 d . . . . .
H425 H 0.699218 0.926096 0.411660 0.105 Uiso 1 1 calc R . . . .
C239 C 1.0712(3) 0.7396(3) 0.54191(19) 0.082(2) Uani 1 1 d D . . . .
N29 N 0.9992(5) 0.9723(3) 0.0405(2) 0.121(3) Uani 1 1 d . . . . .
H29 H 1.004954 0.944221 0.039389 0.145 Uiso 1 1 calc R . . . .
O235 O 1.1866(5) 0.5655(5) 0.4299(3) 0.174(4) Uani 1 1 d . . . . .
C206 C 0.8817(4) 0.7192(3) 0.42100(15) 0.082(2) Uani 1 1 d . . . . .
C418 C 0.9820(4) 1.0630(3) 0.42837(18) 0.078(2) Uani 1 1 d . . . . .
O388 O 0.7682(4) 0.3828(3) 0.2686(2) 0.149(3) Uani 1 1 d . . . . .
C148 C 0.9347(4) 0.9873(3) 0.33134(17) 0.095(3) Uani 1 1 d . . . . .
H148 H 0.926795 0.951579 0.327820 0.113 Uiso 1 1 calc R . . . .
C157 C 0.7315(5) 0.9188(3) 0.3411(2) 0.087(2) Uani 1 1 d . . . . .
C477 C 0.6432(4) 0.6131(3) 0.5735(2) 0.091(2) Uani 1 1 d . . . . .
H477 H 0.647865 0.585359 0.583687 0.109 Uiso 1 1 calc R . . . .
N115 N 1.0026(6) 0.6957(3) 0.2364(2) 0.112(3) Uani 1 1 d . . . . .
O156 O 0.8566(5) 1.1486(3) 0.3270(2) 0.173(3) Uani 1 1 d . . . . .
C182 C 0.9183(4) 0.5439(3) 0.36837(16) 0.078(2) Uani 1 1 d . . . . .
C218 C 0.8380(4) 0.5372(4) 0.4411(2) 0.086(2) Uani 1 1 d . . . . .
C432 C 0.5472(4) 0.7111(3) 0.4324(2) 0.098(3) Uani 1 1 d . . . . .
H432 H 0.508680 0.684125 0.432169 0.118 Uiso 1 1 calc R . . . .
C441 C 0.6157(5) 0.5207(3) 0.50380(19) 0.097(3) Uani 1 1 d . . . . .
H441 H 0.584853 0.488130 0.507000 0.116 Uiso 1 1 calc R . . . .
C165 C 0.7049(3) 0.7764(3) 0.33862(16) 0.084(2) Uani 1 1 d . . . . .
H165 H 0.744036 0.783325 0.337513 0.101 Uiso 1 1 calc R . . . .
C228 C 1.0738(4) 0.6320(3) 0.48730(18) 0.0735(19) Uani 1 1 d . . . . .
C478 C 0.5884(4) 0.6065(4) 0.5597(2) 0.091(2) Uani 1 1 d . . . . .
C146 C 0.9026(4) 1.0542(3) 0.34302(18) 0.090(2) Uani 1 1 d . . . . .
C143 C 0.9906(4) 1.0273(4) 0.33057(19) 0.090(2) Uani 1 1 d . . . . .
O28 O 1.0468(4) 1.0634(3) 0.0556(2) 0.153(3) Uani 1 1 d . . . . .
N108 N 0.7936(6) 0.5762(4) 0.1889(2) 0.126(3) Uani 1 1 d . . . . .
H108 H 0.786616 0.603001 0.192812 0.152 Uiso 1 1 calc R . . . .
O11 O 1.1247(5) 0.8109(4) 0.0101(2) 0.164(3) Uani 1 1 d . . . . .
C199 C 1.1514(5) 0.7950(3) 0.4440(2) 0.087(2) Uani 1 1 d . . . . .
C276 C 0.8003(6) 0.7624(4) 0.06297(18) 0.095(3) Uani 1 1 d . . . . .
C470 C 0.5720(4) 0.7366(3) 0.51620(17) 0.092(2) Uani 1 1 d . . . . .
H470 H 0.568036 0.765090 0.506553 0.111 Uiso 1 1 calc R . . . .
C64 C 0.9778(6) 1.0089(4) 0.15327(18) 0.108(3) Uani 1 1 d . . . . .
C442 C 0.6724(5) 0.5284(3) 0.51339(19) 0.091(2) Uani 1 1 d . . . . .
H442 H 0.679941 0.500479 0.521297 0.109 Uiso 1 1 calc R . . . .
C160 C 0.6898(4) 0.8190(3) 0.33981(15) 0.091(2) Uani 1 1 d . . . . .
C195 C 1.0829(4) 0.7053(3) 0.41910(18) 0.076(2) Uani 1 1 d . . . . .
C229 C 1.1164(3) 0.6125(3) 0.48728(19) 0.081(2) Uani 1 1 d . . . . .
H229 H 1.157568 0.634262 0.493660 0.097 Uiso 1 1 calc R . . . .
C163 C 0.6044(4) 0.7153(3) 0.34176(19) 0.083(2) Uani 1 1 d . . . . .
C145 C 0.9596(5) 1.0944(4) 0.3420(2) 0.098(2) Uani 1 1 d . . . . .
H145 H 0.967651 1.130139 0.345532 0.117 Uiso 1 1 calc R . . . .
O154 O 0.9149(4) 1.1595(3) 0.3795(2) 0.178(4) Uani 1 1 d . . . . .
N261 N 0.5892(5) 0.6602(5) 0.0113(2) 0.135(3) Uani 1 1 d . . . . .
H261 H 0.616666 0.692879 0.015762 0.162 Uiso 1 1 calc R . . . .
C236 C 1.0987(5) 0.6860(4) 0.50613(18) 0.083(2) Uani 1 1 d . . . . .
C389 C 0.9649(5) 0.6085(4) 0.3052(2) 0.091(2) Uani 1 1 d . . . . .
C472 C 0.5249(4) 0.6462(4) 0.5312(2) 0.100(3) Uani 1 1 d . . . . .
H472 H 0.490238 0.614724 0.531403 0.120 Uiso 1 1 calc R . . . .
C67 C 0.9114(6) 1.0369(4) 0.1688(2) 0.113(3) Uani 1 1 d . . . . .
N125 N 1.0857(4) 0.7983(4) 0.26715(19) 0.109(2) Uani 1 1 d . . . . .
H125 H 1.047797 0.786031 0.266635 0.130 Uiso 1 1 calc R . . . .
C168 C 0.5804(3) 0.6201(3) 0.34411(18) 0.082(2) Uani 1 1 d . . . . .
H168 H 0.554430 0.584709 0.346405 0.099 Uiso 1 1 calc R . . . .
C207 C 0.8621(4) 0.7577(3) 0.41232(14) 0.079(2) Uani 1 1 d . . . . .
H207 H 0.889551 0.792376 0.409728 0.095 Uiso 1 1 calc R . . . .
C209 C 0.7585(4) 0.6942(4) 0.41165(16) 0.078(2) Uani 1 1 d . . . . .
H209 H 0.718296 0.686840 0.408954 0.093 Uiso 1 1 calc R . . . .
C380 C 0.7619(5) 0.5797(3) 0.26896(17) 0.093(2) Uani 1 1 d . . . . .
H380 H 0.775005 0.615644 0.275996 0.112 Uiso 1 1 calc R . . . .
O05Z O 0.7540(3) 1.1799(3) 0.4585(2) 0.144(2) Uani 1 1 d . . . . .
C394 C 1.1405(4) 0.7470(4) 0.3420(2) 0.091(2) Uani 1 1 d . . . . .
H394 H 1.176984 0.746088 0.342533 0.109 Uiso 1 1 calc R . . . .
C210 C 0.7767(4) 0.6532(4) 0.42027(17) 0.083(2) Uani 1 1 d . . . . .
C427 C 0.6159(4) 0.8022(3) 0.4248(2) 0.090(2) Uani 1 1 d . . . . .
O403 O 1.3092(3) 0.9006(3) 0.3801(2) 0.161(3) Uani 1 1 d . . . . .
C167 C 0.6407(4) 0.6351(3) 0.33951(17) 0.077(2) Uani 1 1 d . . . . .
O065 O 0.9083(4) 0.7986(3) 0.21420(18) 0.151(2) Uani 1 1 d . . . . .
O066 O 0.7586(4) 1.0705(3) 0.4321(2) 0.140(2) Uani 1 1 d . . . . .
C144 C 1.0021(5) 1.0828(4) 0.33632(19) 0.102(3) Uani 1 1 d . . . . .
H144 H 1.039970 1.110362 0.335920 0.122 Uiso 1 1 calc R . . . .
C183 C 0.8877(5) 0.4880(4) 0.36188(19) 0.091(2) Uani 1 1 d . . . . .
H183 H 0.908394 0.467331 0.363825 0.109 Uiso 1 1 calc R . . . .
C379 C 0.8033(5) 0.5592(4) 0.2713(2) 0.097(2) Uani 1 1 d . . . . .
O06A O 0.8681(6) 0.2839(5) 0.3503(3) 0.213(3) Uani 1 1 d . . . . .
N81 N 0.6409(5) 0.8043(5) 0.1748(2) 0.139(3) Uani 1 1 d . . . . .
N91 N 0.5982(5) 0.6994(5) 0.1750(2) 0.147(4) Uani 1 1 d . . . . .
H91 H 0.634133 0.723990 0.175432 0.176 Uiso 1 1 calc R . . . .
C281 C 0.8343(6) 0.9334(4) 0.08855(19) 0.113(3) Uani 1 1 d . . . . .
H281 H 0.871093 0.963856 0.091273 0.136 Uiso 1 1 calc R . . . .
C50 C 1.0399(6) 0.8015(5) 0.0755(3) 0.122(3) Uani 1 1 d . . . . .
O06F O 0.8689(4) 0.8826(4) 0.2329(2) 0.168(3) Uani 1 1 d . . . . .
C406 C 1.1263(4) 0.9306(3) 0.39011(19) 0.081(2) Uani 1 1 d . . . . .
O06H O 0.7823(3) 0.7150(3) 0.3095(2) 0.145(3) Uani 1 1 d . . . . .
C169 C 0.5624(4) 0.6606(4) 0.3450(2) 0.094(2) Uani 1 1 d . . . . .
C150 C 0.7934(4) 0.9670(3) 0.3419(2) 0.090(2) Uani 1 1 d . . . . .
C178 C 0.7951(4) 0.4983(3) 0.34894(19) 0.088(2) Uani 1 1 d . . . . .
C471 C 0.5201(4) 0.6876(4) 0.5172(2) 0.106(3) Uani 1 1 d . . . . .
H471 H 0.482217 0.684246 0.508020 0.128 Uiso 1 1 calc R . . . .
C382 C 0.9020(6) 0.5741(3) 0.28932(19) 0.094(3) Uani 1 1 d . . . . .
C375 C 0.7005(5) 0.5473(4) 0.25620(17) 0.102(3) Uani 1 1 d . . . . .
O06O O 0.9773(4) 0.3715(3) 0.3881(2) 0.165(3) Uani 1 1 d . . . . .
C147 C 0.8907(4) 0.9998(4) 0.33726(16) 0.086(2) Uani 1 1 d . . . . .
O06Q O 0.9567(3) 0.7640(4) 0.2666(2) 0.163(3) Uani 1 1 d . . . . .
C279 C 0.7761(5) 0.8377(3) 0.08007(17) 0.099(3) Uani 1 1 d . . . . .
O335 O 1.1986(5) 1.1294(4) 0.2117(2) 0.225(5) Uani 1 1 d . . . . .
N293 N 0.5894(5) 0.7079(5) 0.0943(2) 0.145(3) Uani 1 1 d D . . . .
H293 H 0.627552 0.718271 0.097564 0.174 Uiso 1 1 calc R . . . .
C184 C 0.8259(6) 0.4644(4) 0.35249(18) 0.098(3) Uani 1 1 d . . . . .
O06V O 0.8476(4) 0.8549(3) 0.3662(3) 0.207(5) Uani 1 1 d . . . . .
C378 C 0.7829(5) 0.5027(3) 0.2609(2) 0.098(3) Uani 1 1 d . . . . .
C214 C 0.7544(4) 0.5614(4) 0.43001(17) 0.090(2) Uani 1 1 d . . . . .
H214 H 0.727964 0.526244 0.432385 0.109 Uiso 1 1 calc R . . . .
O139 O 1.3209(4) 1.0485(4) 0.2962(3) 0.190(4) Uani 1 1 d . . . . .
O122 O 1.0509(6) 0.5507(3) 0.1939(3) 0.196(4) Uani 1 1 d . . . . .
O482 O 0.5956(5) 0.5134(3) 0.6286(2) 0.187(4) Uani 1 1 d . . . . .
S368 S 0.39967(15) 0.55360(18) 0.25128(12) 0.1692(13) Uani 1 1 d . . . . .
N19 N 1.1069(5) 0.9703(4) 0.0483(2) 0.131(3) Uani 1 1 d . . . . .
O105 O 0.4708(7) 0.4357(4) 0.1301(3) 0.323(6) Uani 1 1 d . . . . .
C161 C 0.6294(4) 0.8095(4) 0.34258(19) 0.094(2) Uani 1 1 d . . . . .
H161 H 0.618471 0.837139 0.343842 0.112 Uiso 1 1 calc R . . . .
N357 N 0.6220(4) 0.8100(4) 0.2593(2) 0.122(2) Uani 1 1 d . . . . .
H357 H 0.658106 0.819523 0.256494 0.146 Uiso 1 1 calc R . . . .
O55 O 1.1743(5) 0.7914(4) 0.1191(3) 0.168(3) Uani 1 1 d . . . . .
O40 O 0.7468(5) 0.8297(5) -0.0234(2) 0.173(3) Uani 1 1 d . . . . .
C190 C 1.0694(5) 0.6525(4) 0.4053(2) 0.095(3) Uani 1 1 d . . . . .
C225 C 1.0299(4) 0.5263(3) 0.46548(19) 0.083(2) Uani 1 1 d . . . . .
O337 O 1.2275(4) 1.1194(3) 0.2679(2) 0.181(4) Uani 1 1 d . . . . .
O24 O 1.3005(5) 1.0989(5) 0.1346(3) 0.239(6) Uani 1 1 d . . . . .
C241 C 1.0924(4) 0.7949(3) 0.5274(2) 0.094(2) Uani 1 1 d D . . . .
H24A H 1.128988 0.803358 0.519643 0.141 Uiso 1 1 calc GR . . . .
H24B H 1.099392 0.822229 0.544190 0.141 Uiso 1 1 calc GR . . . .
H24C H 1.062014 0.793182 0.509286 0.141 Uiso 1 1 calc GR . . . .
C224 C 1.0018(5) 0.4706(3) 0.4548(2) 0.097(2) Uani 1 1 d . . . . .
H224 H 1.025022 0.452435 0.454930 0.116 Uiso 1 1 calc R . . . .
C208 C 0.8001(5) 0.7432(4) 0.40751(16) 0.093(2) Uani 1 1 d . . . . .
H208 H 0.787389 0.768969 0.401170 0.111 Uiso 1 1 calc R . . . .
C151 C 0.7990(4) 1.0193(4) 0.3482(2) 0.095(2) Uani 1 1 d . . . . .
H151 H 0.765962 1.023591 0.351865 0.114 Uiso 1 1 calc R . . . .
O07G O 0.9550(5) 0.4132(3) 0.3134(2) 0.168(3) Uani 1 1 d . . . . .
C187 C 0.9845(4) 0.5669(3) 0.38004(19) 0.080(2) Uani 1 1 d . . . . .
C65 C 0.9903(5) 0.9668(4) 0.14136(18) 0.101(3) Uani 1 1 d . . . . .
H65 H 0.959385 0.931979 0.137173 0.121 Uiso 1 1 calc R . . . .
O356 O 0.5550(5) 0.8412(4) 0.2694(2) 0.162(3) Uani 1 1 d . . . . .
O304 O 0.5561(6) 0.4797(4) 0.0743(2) 0.238(7) Uani 1 1 d . . . . .
C62 C 1.0819(6) 1.0698(4) 0.1539(2) 0.116(3) Uani 1 1 d . . . . .
H62 H 1.113448 1.104280 0.158872 0.139 Uiso 1 1 calc R . . . .
C282 C 0.7844(6) 0.9392(5) 0.0917(2) 0.112(3) Uani 1 1 d . . . . .
H282 H 0.786750 0.973296 0.094613 0.134 Uiso 1 1 calc R . . . .
C426 C 0.6328(4) 0.8556(4) 0.4188(2) 0.105(3) Uani 1 1 d . . . . .
H426 H 0.603320 0.867417 0.415731 0.126 Uiso 1 1 calc R . . . .
C72 C 0.8512(5) 1.0234(6) 0.1738(2) 0.115(3) Uani 1 1 d . . . . .
C230 C 1.0921(4) 0.5581(3) 0.47693(19) 0.083(2) Uani 1 1 d . . . . .
C346 C 0.8097(6) 0.9642(5) 0.25489(19) 0.112(3) Uani 1 1 d . . . . .
H346 H 0.814971 0.933572 0.252146 0.134 Uiso 1 1 calc R . . . .
C10 C 1.0958(6) 0.8364(5) 0.0037(3) 0.141(4) Uani 1 1 d D . . . .
C395 C 1.1400(4) 0.7936(4) 0.3539(2) 0.093(2) Uani 1 1 d . . . . .
C362 C 0.5757(5) 0.6642(5) 0.2561(2) 0.106(3) Uani 1 1 d . . . . .
C162 C 0.5894(4) 0.7558(4) 0.3432(2) 0.093(2) Uani 1 1 d . . . . .
H162 H 0.550030 0.747504 0.344701 0.112 Uiso 1 1 calc R . . . .
C200 C 1.1400(4) 0.7422(4) 0.4325(2) 0.091(2) Uani 1 1 d . . . . .
C401 C 1.1946(4) 0.8432(4) 0.3668(2) 0.104(3) Uani 1 1 d . . . . .
C400 C 1.1878(4) 0.8869(4) 0.3780(2) 0.094(2) Uani 1 1 d . . . . .
H400 H 1.221769 0.918856 0.386195 0.113 Uiso 1 1 calc R . . . .
C306 C 0.7387(7) 0.6487(5) 0.1138(3) 0.134(4) Uani 1 1 d . . . . .
C487 C 0.8556(5) 0.7393(4) 0.6082(3) 0.143(3) Uani 1 1 d D . . . .
C75 C 0.7533(6) 0.9464(5) 0.1744(2) 0.115(3) Uani 1 1 d . . . . .
C63 C 1.0278(5) 1.0622(4) 0.1587(2) 0.102(3) Uani 1 1 d . . . . .
C222 C 0.9054(4) 0.4704(3) 0.44270(16) 0.088(2) Uani 1 1 d . . . . .
H222 H 0.864139 0.451631 0.435041 0.105 Uiso 1 1 calc R . . . .
C140 C 1.0979(5) 1.0440(4) 0.3307(2) 0.094(2) Uani 1 1 d . . . . .
C131 C 1.0948(4) 0.8832(4) 0.28796(19) 0.098(2) Uani 1 1 d . . . . .
H131 H 1.053250 0.867376 0.285677 0.117 Uiso 1 1 calc R . . . .
C68 C 0.9601(6) 1.0914(5) 0.1752(2) 0.116(3) Uani 1 1 d . . . . .
H68 H 0.952691 1.119071 0.182473 0.140 Uiso 1 1 calc R . . . .
C79 C 0.6637(5) 0.8615(6) 0.17562(18) 0.120(4) Uani 1 1 d . . . . .
C42 C 0.9141(6) 0.7847(5) 0.0123(3) 0.119(3) Uani 1 1 d . . . . .
O137 O 1.3224(4) 1.0176(4) 0.3497(3) 0.203(4) Uani 1 1 d . . . . .
C338 C 0.9664(7) 1.0593(5) 0.2526(2) 0.124(4) Uani 1 1 d . . . . .
O319 O 1.0490(6) 0.6590(4) 0.1486(2) 0.171(3) Uani 1 1 d . . . . .
C420 C 0.9954(4) 1.1505(3) 0.4450(2) 0.102(3) Uani 1 1 d . . . . .
H42A H 0.960797 1.144664 0.428594 0.153 Uiso 1 1 calc GR . . . .
H42B H 1.024302 1.187563 0.447089 0.153 Uiso 1 1 calc GR . . . .
H42C H 0.983616 1.141064 0.465818 0.153 Uiso 1 1 calc GR . . . .
O352 O 0.6751(6) 1.0736(4) 0.2350(3) 0.202(4) Uani 1 1 d . . . . .
C397 C 1.0325(4) 0.7504(3) 0.34127(16) 0.083(2) Uani 1 1 d . . . . .
H397 H 0.996567 0.752218 0.341084 0.100 Uiso 1 1 calc R . . . .
C269 C 0.7620(6) 0.7058(4) 0.0443(2) 0.117(3) Uani 1 1 d . . . . .
C365 C 0.5716(5) 0.5812(6) 0.2555(2) 0.110(3) Uani 1 1 d . . . . .
C240 C 1.0129(3) 0.7243(3) 0.5564(2) 0.094(2) Uani 1 1 d D . . . .
H24D H 0.983833 0.729761 0.540773 0.141 Uiso 1 1 calc GR . . . .
H24E H 1.022748 0.746386 0.576620 0.141 Uiso 1 1 calc GR . . . .
H24F H 0.996595 0.687219 0.560650 0.141 Uiso 1 1 calc GR . . . .
C393 C 1.0886(5) 0.7032(4) 0.3297(2) 0.095(3) Uani 1 1 d . . . . .
H393 H 1.090188 0.672691 0.321697 0.115 Uiso 1 1 calc R . . . .
O08I O 0.8468(4) 0.8524(4) 0.16581(19) 0.176(3) Uani 1 1 d . . . . .
C328 C 1.0401(5) 0.9818(4) 0.2283(2) 0.100(3) Uani 1 1 d . . . . .
C35 C 0.9013(6) 0.9083(5) 0.0166(2) 0.120(3) Uani 1 1 d . . . . .
O08L O 0.7159(4) 1.2055(3) 0.3811(2) 0.152(3) Uani 1 1 d . . . . .
C176 C 0.7056(4) 0.5098(4) 0.33616(17) 0.095(2) Uani 1 1 d . . . . .
H176 H 0.664052 0.495470 0.329651 0.114 Uiso 1 1 calc R . . . .
C488 C 0.8913(4) 0.7160(4) 0.5919(3) 0.146(3) Uani 1 1 d D . . . .
H48A H 0.893919 0.687771 0.604013 0.219 Uiso 1 1 calc GR . . . .
H48B H 0.930956 0.743911 0.592029 0.219 Uiso 1 1 calc GR . . . .
H48C H 0.871028 0.701993 0.569506 0.219 Uiso 1 1 calc GR . . . .
C331 C 1.0122(6) 1.0451(5) 0.2451(2) 0.129(4) Uani 1 1 d . . . . .
C133 C 1.1294(5) 1.0163(4) 0.3217(2) 0.114(3) Uani 1 1 d . . . . .
C191 C 1.1185(5) 0.6417(3) 0.40608(17) 0.091(2) Uani 1 1 d . . . . .
H191 H 1.111590 0.608051 0.397356 0.109 Uiso 1 1 calc R . . . .
C433 C 0.5559(4) 0.7612(4) 0.4228(4) 0.145(3) Uani 1 1 d . . . . .
O155 O 0.8067(5) 1.1202(3) 0.3718(3) 0.192(4) Uani 1 1 d . . . . .
C223 C 0.9417(4) 0.4438(3) 0.4444(2) 0.094(2) Uani 1 1 d . . . . .
H223 H 0.923927 0.407027 0.438175 0.113 Uiso 1 1 calc R . . . .
C326 C 1.1394(6) 1.0028(6) 0.2254(3) 0.121(4) Uani 1 1 d . . . . .
H326 H 1.179313 1.028207 0.227643 0.146 Uiso 1 1 calc R . . . .
C60 C 1.0447(5) 0.9759(4) 0.13609(16) 0.103(3) Uani 1 1 d . . . . .
C177 C 0.7327(5) 0.4771(3) 0.33861(18) 0.089(2) Uani 1 1 d . . . . .
H177 H 0.709650 0.440302 0.333374 0.107 Uiso 1 1 calc R . . . .
C217 C 0.6353(4) 0.5350(4) 0.4131(2) 0.106(3) Uani 1 1 d . . . . .
H21A H 0.640911 0.514537 0.396323 0.159 Uiso 1 1 calc GR . . . .
H21B H 0.595263 0.531564 0.407982 0.159 Uiso 1 1 calc GR . . . .
H21C H 0.641484 0.521896 0.434106 0.159 Uiso 1 1 calc GR . . . .
O08Y O 0.6773(4) 1.0825(4) 0.3563(2) 0.179(3) Uani 1 1 d . . . . .
C345 C 0.7553(8) 0.9599(5) 0.2598(2) 0.128(4) Uani 1 1 d . . . . .
C45 C 0.9902(6) 0.7714(5) 0.0500(3) 0.127(3) Uani 1 1 d . . . . .
C126 C 1.1216(4) 0.8515(4) 0.27895(18) 0.099(2) Uani 1 1 d . . . . .
C324 C 1.0622(5) 0.9112(5) 0.21050(19) 0.112(3) Uani 1 1 d . . . . .
C69 C 1.0136(7) 1.1019(4) 0.1710(2) 0.113(3) Uani 1 1 d . . . . .
C135 C 1.2244(5) 1.0160(5) 0.3199(3) 0.118(3) Uani 1 1 d . . . . .
C465 C 0.8431(4) 1.0324(3) 0.5100(2) 0.105(3) Uani 1 1 d . . . . .
H46A H 0.804999 1.018214 0.495058 0.157 Uiso 1 1 calc GR . . . .
H46B H 0.867592 1.068548 0.505786 0.157 Uiso 1 1 calc GR . . . .
H46C H 0.836964 1.032111 0.532340 0.157 Uiso 1 1 calc GR . . . .
C284 C 0.7257(5) 0.8435(5) 0.08505(17) 0.099(2) Uani 1 1 d . . . . .
C61 C 1.0933(4) 1.0317(5) 0.1428(2) 0.113(3) Uani 1 1 d . . . . .
H61 H 1.131430 1.039693 0.139094 0.135 Uiso 1 1 calc R . . . .
C280 C 0.8322(4) 0.8823(4) 0.08124(19) 0.103(3) Uani 1 1 d . . . . .
H280 H 0.865629 0.878817 0.077502 0.124 Uiso 1 1 calc R . . . .
C232 C 1.1885(5) 0.5584(5) 0.4879(3) 0.137(3) Uani 1 1 d . . . . .
H23A H 1.204575 0.534041 0.496016 0.164 Uiso 1 1 calc R . . . .
H23B H 1.198806 0.586191 0.505439 0.164 Uiso 1 1 calc R . . . .
O370 O 0.3762(4) 0.5700(4) 0.2209(3) 0.181(3) Uani 1 1 d . . . . .
C392 C 1.0305(5) 0.7020(4) 0.32842(18) 0.097(3) Uani 1 1 d . . . . .
C363 C 0.6112(4) 0.7180(5) 0.25846(18) 0.111(3) Uani 1 1 d . . . . .
H363 H 0.652508 0.731515 0.260437 0.133 Uiso 1 1 calc R . . . .
C480 C 0.5431(5) 0.5189(4) 0.5760(3) 0.143(3) Uani 1 1 d . . . . .
H48D H 0.573210 0.511298 0.568581 0.172 Uiso 1 1 calc R . . . .
H48E H 0.505169 0.486492 0.570948 0.172 Uiso 1 1 calc R . . . .
O292 O 0.5230(4) 0.7452(4) 0.0906(2) 0.179(4) Uani 1 1 d . . . . .
C52 C 1.0952(6) 0.8788(6) 0.1110(3) 0.118(4) Uani 1 1 d . . . . .
C267 C 0.6704(5) 0.6397(5) 0.0207(2) 0.106(3) Uani 1 1 d . . . . .
C80 C 0.7254(6) 0.8900(6) 0.17449(19) 0.130(4) Uani 1 1 d . . . . .
H80 H 0.747942 0.871269 0.173776 0.156 Uiso 1 1 calc R . . . .
C130 C 1.1275(5) 0.9365(4) 0.3000(2) 0.106(3) Uani 1 1 d . . . . .
O275 O 0.8568(6) 0.6123(5) 0.0381(4) 0.277(5) Uani 1 1 d . . . . .
C327 C 1.1036(6) 1.0182(4) 0.2330(2) 0.108(3) Uani 1 1 d . . . . .
C266 C 0.6942(6) 0.6010(5) 0.0181(2) 0.126(4) Uani 1 1 d . . . . .
C116 C 1.0559(7) 0.7050(5) 0.2452(3) 0.110(3) Uani 1 1 d . . . . .
O138 O 1.3193(4) 1.1043(4) 0.3408(3) 0.189(4) Uani 1 1 d . . . . .
O107 O 0.7472(6) 0.4913(3) 0.1639(2) 0.200(5) Uani 1 1 d . . . . .
C286 C 0.6276(5) 0.8040(7) 0.0900(2) 0.142(5) Uani 1 1 d D U . . .
C18 C 1.1596(6) 0.9646(5) 0.0559(3) 0.1417(16) Uani 1 1 d . . . . .
C152 C 0.8496(5) 1.0609(4) 0.3490(2) 0.103(3) Uani 1 1 d . . . . .
C341 C 0.8566(7) 1.0144(5) 0.25405(17) 0.118(3) Uani 1 1 d . . . . .
O09V O 0.9601(4) 0.8375(3) 0.3396(2) 0.175(3) Uani 1 1 d . . . . .
C481 C 0.5610(6) 0.5336(5) 0.6137(3) 0.143(3) Uani 1 1 d . . . . .
C30 C 0.9400(6) 0.9644(6) 0.0293(2) 0.123(4) Uani 1 1 d . . . . .
C37 C 0.8868(6) 0.8228(5) 0.0071(2) 0.114(3) Uani 1 1 d . . . . .
O26 O 1.3226(4) 1.1264(4) 0.0821(2) 0.173(3) Uani 1 1 d . . . . .
O354 O 0.7096(5) 1.0906(4) 0.2946(3) 0.195(4) Uani 1 1 d . . . . .
C316 C 1.0338(6) 0.7778(5) 0.1723(2) 0.108(3) Uani 1 1 d . . . . .
C288 C 0.6750(8) 0.8963(7) 0.0915(2) 0.133(4) Uani 1 1 d . . . . .
C358 C 0.5840(6) 0.7542(5) 0.25785(18) 0.120(3) Uani 1 1 d . . . . .
C329 C 1.0234(5) 0.9297(5) 0.2182(2) 0.112(3) Uani 1 1 d . . . . .
H329 H 0.983254 0.905149 0.216479 0.135 Uiso 1 1 calc R . . . .
C192 C 1.1760(5) 0.6780(4) 0.4191(3) 0.113(3) Uani 1 1 d . . . . .
H192 H 1.207188 0.668964 0.418656 0.136 Uiso 1 1 calc R . . . .
C202 C 1.2187(4) 0.8819(4) 0.4701(2) 0.109(3) Uani 1 1 d . . . . .
H20A H 1.203809 0.898491 0.453055 0.164 Uiso 1 1 calc GR . . . .
H20B H 1.261104 0.903726 0.477619 0.164 Uiso 1 1 calc GR . . . .
H20C H 1.198417 0.878355 0.488183 0.164 Uiso 1 1 calc GR . . . .
C309 C 0.8420(7) 0.6455(6) 0.1217(3) 0.130(4) Uani 1 1 d . . . . .
O492 O 0.8209(4) 0.7287(6) 0.6572(2) 0.243(6) Uani 1 1 d . . . . .
C20 C 1.1069(6) 1.0158(4) 0.0592(2) 0.115(3) Uani 1 1 d . . . . .
C34 C 0.8380(6) 0.8925(6) 0.0021(3) 0.118(3) Uani 1 1 d . . . . .
S334 S 1.18909(18) 1.12782(16) 0.24548(10) 0.1667(14) Uani 1 1 d . . . . .
C57 C 1.1049(6) 0.9294(5) 0.1268(2) 0.110(3) Uani 1 1 d . . . . .
C9 C 1.0416(7) 0.8150(6) -0.0241(3) 0.169(5) Uani 1 1 d D . . . .
H9A H 1.053061 0.807280 -0.044013 0.202 Uiso 1 1 calc R . . . .
H9B H 1.011219 0.781609 -0.018646 0.202 Uiso 1 1 calc R . . . .
O234 O 1.2648(5) 0.6255(5) 0.4735(4) 0.224(5) Uani 1 1 d . . . . .
C129 C 1.1941(5) 0.9630(5) 0.3056(2) 0.114(3) Uani 1 1 d . . . . .
C193 C 1.1884(4) 0.7267(4) 0.4324(2) 0.102(3) Uani 1 1 d . . . . .
H193 H 1.227808 0.750729 0.441678 0.123 Uiso 1 1 calc R . . . .
O254 O 0.6218(6) 0.8892(7) 0.0070(3) 0.246(4) Uani 1 1 d . . . . .
C123 C 1.1052(7) 0.7624(5) 0.2560(3) 0.131(4) Uani 1 1 d . . . . .
C13 C 1.1623(6) 0.9205(5) 0.0428(3) 0.1417(16) Uani 1 1 d . . . . .
C31 C 0.9210(7) 1.0025(4) 0.0298(2) 0.120(4) Uani 1 1 d . . . . .
H31 H 0.946205 1.037981 0.038095 0.144 Uiso 1 1 calc R . . . .
C355 C 0.6070(7) 0.8482(6) 0.2646(3) 0.131(4) Uani 1 1 d . . . . .
C39 C 0.8050(7) 0.8428(6) -0.0112(3) 0.130(4) Uani 1 1 d . . . . .
C376 C 0.6803(5) 0.4934(5) 0.2460(2) 0.117(3) Uani 1 1 d . . . . .
H376 H 0.639508 0.471041 0.238813 0.140 Uiso 1 1 calc R . . . .
C233 C 1.2134(6) 0.5823(6) 0.4589(4) 0.137(3) Uani 1 1 d . . . . .
C333 C 1.1157(7) 1.0763(5) 0.2427(3) 0.129(4) Uani 1 1 d . . . . .
C377 C 0.7198(7) 0.4744(4) 0.2466(2) 0.128(4) Uani 1 1 d . . . . .
H377 H 0.705699 0.439571 0.236978 0.153 Uiso 1 1 calc R . . . .
C313 C 0.9393(7) 0.7115(5) 0.1463(2) 0.125(4) Uani 1 1 d . . . . .
C270 C 0.7928(6) 0.6752(4) 0.0409(2) 0.119(3) Uani 1 1 d . . . . .
H270 H 0.834447 0.689244 0.046459 0.142 Uiso 1 1 calc R . . . .
C109 C 0.8515(7) 0.5845(4) 0.1977(2) 0.116(3) Uani 1 1 d . . . . .
C264 C 0.5932(9) 0.5325(6) -0.0034(2) 0.162(6) Uani 1 1 d . . . . .
H264 H 0.567519 0.496325 -0.009539 0.195 Uiso 1 1 calc R . . . .
C384 C 0.8298(7) 0.4864(4) 0.2656(2) 0.116(4) Uani 1 1 d . . . . .
C372 C 0.5990(5) 0.5446(7) 0.2566(2) 0.135(5) Uani 1 1 d . . . . .
C110 C 0.9010(6) 0.6372(4) 0.2120(2) 0.108(3) Uani 1 1 d . . . . .
H110 H 0.891662 0.665582 0.214411 0.130 Uiso 1 1 calc R . . . .
C7 C 0.9672(6) 0.8320(4) -0.0572(3) 0.141(4) Uani 1 1 d D . . . .
H7A H 0.937093 0.841481 -0.051598 0.170 Uiso 1 1 calc R . . . .
H7B H 0.949372 0.793112 -0.060696 0.170 Uiso 1 1 calc R . . . .
C383 C 0.8865(5) 0.5200(4) 0.2796(2) 0.103(3) Uani 1 1 d . . . . .
H383 H 0.915676 0.507864 0.283042 0.124 Uiso 1 1 calc R . . . .
C32 C 0.8562(8) 0.9826(7) 0.0159(3) 0.141(4) Uani 1 1 d . . . . .
H32 H 0.840141 1.006804 0.016084 0.169 Uiso 1 1 calc R . . . .
C134 C 1.1925(5) 1.0420(4) 0.3258(2) 0.117(3) Uani 1 1 d . . . . .
H134 H 1.212957 1.078495 0.332983 0.141 Uiso 1 1 calc R . . . .
C348 C 0.6533(7) 0.9030(6) 0.2632(3) 0.131(4) Uani 1 1 d . . . . .
C38 C 0.8273(6) 0.8054(6) -0.0098(2) 0.134(4) Uani 1 1 d . . . . .
H38 H 0.803921 0.770390 -0.019572 0.161 Uiso 1 1 calc R . . . .
C291 C 0.5723(6) 0.7495(6) 0.0911(3) 0.147(4) Uani 1 1 d D U . . .
C271 C 0.7541(6) 0.6198(4) 0.0278(2) 0.120(3) Uani 1 1 d . . . . .
C27 C 1.0473(7) 1.0179(7) 0.0526(3) 0.132(4) Uani 1 1 d . . . . .
C361 C 0.5107(6) 0.6428(6) 0.2545(3) 0.149(4) Uani 1 1 d . . . . .
C97 C 0.6430(3) 0.6395(2) 0.17699(12) 0.132(4) Uani 1 1 d . . . . .
H97 H 0.679865 0.669894 0.180251 0.159 Uiso 1 1 calc R . . . .
C92 C 0.5904(4) 0.6446(3) 0.17549(14) 0.169(7) Uani 1 1 d G . . . .
C93 C 0.5353(3) 0.5991(4) 0.17061(14) 0.173(6) Uani 1 1 d G . . . .
H93 H 0.500118 0.602588 0.169610 0.207 Uiso 1 1 calc R . . . .
C94 C 0.5327(3) 0.5485(3) 0.16724(14) 0.199(9) Uani 1 1 d G . . . .
H94 H 0.495797 0.518016 0.163975 0.239 Uiso 1 1 calc R . . . .
C95 C 0.5852(3) 0.5433(2) 0.16874(9) 0.169(6) Uani 1 1 d G . . . .
C96 C 0.6404(3) 0.5888(2) 0.17361(8) 0.149(5) Uani 1 1 d G . . . .
N98 N 0.6929(3) 0.5836(3) 0.17511(12) 0.135(3) Uani 1 1 d G . . . .
C99 C 0.6903(4) 0.5329(3) 0.17173(14) 0.181(8) Uani 1 1 d G . . . .
C100 C 0.6352(5) 0.4874(2) 0.16686(15) 0.233(11) Uani 1 1 d G . . . .
H100 H 0.633478 0.453541 0.164600 0.280 Uiso 1 1 calc R . . . .
C101 C 0.5827(4) 0.4926(2) 0.16536(14) 0.203(9) Uani 1 1 d G . . . .
O90 O 0.5067(5) 0.6906(5) 0.1720(3) 0.209(5) Uani 1 1 d . . . . .
C263 C 0.5679(6) 0.5661(6) -0.00287(19) 0.139(4) Uani 1 1 d . . . . .
H263 H 0.526918 0.554776 -0.009999 0.167 Uiso 1 1 calc R . . . .
C22 C 1.2105(8) 1.0565(4) 0.0839(3) 0.156(5) Uani 1 1 d . . . . .
C265 C 0.6556(8) 0.5478(5) 0.0046(3) 0.135(4) Uani 1 1 d . . . . .
H265 H 0.670594 0.523576 0.001101 0.162 Uiso 1 1 calc R . . . .
C46 C 0.9794(6) 0.7203(4) 0.0374(3) 0.132(4) Uani 1 1 d . . . . .
H46 H 0.946217 0.699594 0.020955 0.159 Uiso 1 1 calc R . . . .
C325 C 1.1250(5) 0.9529(8) 0.2143(2) 0.143(5) Uani 1 1 d . . . . .
H325 H 1.154207 0.944208 0.209026 0.171 Uiso 1 1 calc R . . . .
C53 C 1.1402(6) 0.8622(5) 0.1231(3) 0.130(4) Uani 1 1 d . . . . .
H53 H 1.172876 0.884332 0.139325 0.156 Uiso 1 1 calc R . . . .
C47 C 1.0203(8) 0.7022(5) 0.0504(4) 0.148(4) Uani 1 1 d . . . . .
H47 H 1.011405 0.667496 0.042603 0.177 Uiso 1 1 calc R . . . .
O353 O 0.6040(6) 1.0299(4) 0.2688(3) 0.198(4) Uani 1 1 d . . . . .
C283 C 0.7299(6) 0.8937(5) 0.0906(2) 0.111(3) Uani 1 1 d . . . . .
C49 C 1.0864(8) 0.7810(6) 0.0868(4) 0.144(4) Uani 1 1 d . . . . .
C106 C 0.7465(8) 0.5306(6) 0.1748(3) 0.162(6) Uani 1 1 d . . . . .
C366 C 0.5085(5) 0.5531(5) 0.2529(2) 0.125(3) Uani 1 1 d . . . . .
H366 H 0.488091 0.515843 0.250960 0.149 Uiso 1 1 calc R . . . .
C82 C 0.5825(6) 0.7766(7) 0.1742(3) 0.133(4) Uani 1 1 d . . . . .
C76 C 0.7179(7) 0.9729(5) 0.1772(2) 0.121(3) Uani 1 1 d . . . . .
H76 H 0.735676 1.010172 0.178352 0.145 Uiso 1 1 calc R . . . .
O0BX O 1.0717(5) 0.4082(4) 0.3495(3) 0.190(4) Uani 1 1 d . . . . .
O0BY O 0.8903(4) 0.7230(4) 0.3118(3) 0.206(5) Uani 1 1 d . . . . .
C332 C 1.0743(7) 1.0858(5) 0.2482(3) 0.131(4) Uani 1 1 d . . . . .
H332 H 1.083550 1.121029 0.254751 0.158 Uiso 1 1 calc R . . . .
C54 C 1.1366(6) 0.8146(7) 0.1115(3) 0.139(4) Uani 1 1 d . . . . .
C14 C 1.2116(6) 0.9151(5) 0.0503(2) 0.1417(16) Uani 1 1 d . . . . .
H14 H 1.211220 0.883758 0.042039 0.170 Uiso 1 1 calc R . . . .
C111 C 0.9581(7) 0.6468(5) 0.2218(2) 0.112(3) Uani 1 1 d . . . . .
C343 C 0.7891(10) 1.0545(8) 0.2616(3) 0.165(6) Uani 1 1 d . . . . .
H343 H 0.784419 1.085262 0.265125 0.198 Uiso 1 1 calc R . . . .
O0C5 O 0.7411(4) 0.6935(5) 0.2439(2) 0.197(4) Uani 1 1 d . . . . .
C321 C 1.0706(6) 0.8325(5) 0.1892(2) 0.118(3) Uani 1 1 d . . . . .
C310 C 0.8618(8) 0.6059(6) 0.1185(3) 0.140(4) Uani 1 1 d . . . . .
H310 H 0.834906 0.570381 0.111044 0.168 Uiso 1 1 calc R . . . .
C344 C 0.7382(8) 1.0049(5) 0.2615(2) 0.140(5) Uani 1 1 d . . . . .
C367 C 0.4798(5) 0.5842(6) 0.2533(2) 0.132(4) Uani 1 1 d . . . . .
C259 C 0.5318(10) 0.6536(7) 0.0069(3) 0.168(6) Uani 1 1 d . . . . .
C186 C 0.8168(5) 0.3751(3) 0.3492(3) 0.123(3) Uani 1 1 d . . . . .
H18A H 0.845191 0.384073 0.334807 0.184 Uiso 1 1 calc GR . . . .
H18B H 0.786870 0.338536 0.343527 0.184 Uiso 1 1 calc GR . . . .
H18C H 0.837288 0.379511 0.371662 0.184 Uiso 1 1 calc GR . . . .
C4 C 1.0919(7) 0.8915(6) -0.0895(4) 0.190(4) Uani 1 1 d . . . . .
H4A H 1.094211 0.922531 -0.100654 0.228 Uiso 1 1 calc R . . . .
H4B H 1.103296 0.901135 -0.065807 0.228 Uiso 1 1 calc R . . . .
C6 C 0.9840(7) 0.8551(5) -0.0892(3) 0.154(4) Uani 1 1 d D . . . .
H6A H 0.948235 0.841298 -0.106491 0.184 Uiso 1 1 calc R . . . .
H6B H 0.999741 0.893846 -0.086227 0.184 Uiso 1 1 calc R . . . .
C21 C 1.1570(7) 1.0594(7) 0.0759(3) 0.149(5) Uani 1 1 d . . . . .
H21 H 1.154799 1.090731 0.081713 0.179 Uiso 1 1 calc R . . . .
C287 C 0.6256(7) 0.8525(7) 0.0925(3) 0.136(4) Uani 1 1 d . . . . .
H287 H 0.590543 0.854163 0.094847 0.163 Uiso 1 1 calc R . . . .
C262 C 0.6099(8) 0.6219(5) 0.0098(2) 0.131(4) Uani 1 1 d . . . . .
C450 C 0.8595(6) 0.5706(4) 0.5465(3) 0.154(5) Uani 1 1 d . . . . .
H45A H 0.877052 0.564364 0.529012 0.231 Uiso 1 1 calc GR . . . .
H45B H 0.864043 0.550150 0.564354 0.231 Uiso 1 1 calc GR . . . .
H45C H 0.879349 0.608083 0.554196 0.231 Uiso 1 1 calc GR . . . .
C171 C 0.4654(4) 0.5993(3) 0.3560(3) 0.125(3) Uani 1 1 d . . . . .
H17A H 0.449885 0.574480 0.336469 0.187 Uiso 1 1 calc GR . . . .
H17B H 0.432785 0.601886 0.363554 0.187 Uiso 1 1 calc GR . . . .
H17C H 0.485914 0.586800 0.372929 0.187 Uiso 1 1 calc GR . . . .
C127 C 1.1870(5) 0.8765(6) 0.2835(2) 0.132(4) Uani 1 1 d . . . . .
H127 H 1.206398 0.857125 0.277575 0.158 Uiso 1 1 calc R . . . .
C16 C 1.2666(6) 0.9993(5) 0.0825(3) 0.1417(16) Uani 1 1 d . . . . .
H16 H 1.302111 1.024175 0.095881 0.170 Uiso 1 1 calc R . . . .
C112 C 0.9724(8) 0.6020(6) 0.2176(3) 0.141(4) Uani 1 1 d . . . . .
C317 C 1.0594(6) 0.7462(6) 0.1688(3) 0.131(3) Uani 1 1 d . . . . .
H317 H 1.100337 0.759365 0.177209 0.157 Uiso 1 1 calc R . . . .
C318 C 1.0293(9) 0.6961(7) 0.1538(3) 0.140(4) Uani 1 1 d . . . . .
C311 C 0.9171(10) 0.6208(6) 0.1260(3) 0.153(5) Uani 1 1 d . . . . .
H311 H 0.930535 0.595734 0.121602 0.184 Uiso 1 1 calc R . . . .
O86 O 0.5411(5) 0.9272(6) 0.2047(2) 0.213(5) Uani 1 1 d . . . . .
O491 O 0.9128(5) 0.7349(7) 0.6580(2) 0.246(7) Uani 1 1 d . . . . .
O120 O 1.0308(7) 0.5250(5) 0.2485(3) 0.219(5) Uani 1 1 d . . . . .
C48 C 1.0730(7) 0.7287(6) 0.0734(3) 0.140(4) Uani 1 1 d . . . . .
H48 H 1.098445 0.713190 0.079964 0.168 Uiso 1 1 calc R . . . .
C128 C 1.2198(5) 0.9295(5) 0.2967(3) 0.124(3) Uani 1 1 d . . . . .
H128 H 1.261500 0.944338 0.299959 0.149 Uiso 1 1 calc R . . . .
C78 C 0.6310(7) 0.8855(7) 0.1777(2) 0.139(4) Uani 1 1 d . . . . .
C342 C 0.8473(7) 1.0625(5) 0.2569(2) 0.136(4) Uani 1 1 d . . . . .
H342 H 0.877683 1.096567 0.255798 0.163 Uiso 1 1 calc R . . . .
C314 C 0.8792(6) 0.6967(4) 0.1366(2) 0.114(3) Uani 1 1 d . . . . .
H314 H 0.863816 0.720714 0.140021 0.137 Uiso 1 1 calc R . . . .
C114 C 0.8709(10) 0.5439(6) 0.1947(3) 0.162(6) Uani 1 1 d . . . . .
H114 H 0.841890 0.509514 0.186118 0.194 Uiso 1 1 calc R . . . .
C490 C 0.8674(6) 0.7356(4) 0.6446(3) 0.143(3) Uani 1 1 d D . . . .
C349 C 0.6412(6) 0.9451(7) 0.2663(3) 0.141(4) Uani 1 1 d . . . . .
H349 H 0.603086 0.937794 0.269736 0.170 Uiso 1 1 calc R . . . .
C312 C 0.9648(10) 0.6765(5) 0.1419(3) 0.145(5) Uani 1 1 d . . . . .
O0D2 O 0.8898(6) 0.2984(5) 0.2837(3) 0.213(3) Uani 1 1 d . . . . .
C17 C 1.2159(6) 1.0094(6) 0.0753(3) 0.1417(16) Uani 1 1 d . . . . .
O0D6 O 0.6488(5) 1.0983(5) 0.4184(3) 0.225(5) Uani 1 1 d . . . . .
C350 C 0.6813(7) 0.9990(7) 0.2648(3) 0.141(5) Uani 1 1 d . . . . .
C359 C 0.5188(6) 0.7309(6) 0.2554(3) 0.142(4) Uani 1 1 d . . . . .
H359 H 0.500459 0.753339 0.255936 0.170 Uiso 1 1 calc R . . . .
C255 C 0.6316(7) 0.8423(6) 0.0042(4) 0.193(3) Uani 1 1 d D . . . .
H25A H 0.662324 0.843300 0.022183 0.231 Uiso 1 1 calc R . . . .
H25B H 0.642590 0.838386 -0.016690 0.231 Uiso 1 1 calc R . . . .
C256 C 0.5678(5) 0.7963(5) 0.0063(3) 0.167(5) Uani 1 1 d D . . . .
H25C H 0.553364 0.804830 0.024843 0.201 Uiso 1 1 calc R . . . .
H25D H 0.538999 0.791122 -0.013807 0.201 Uiso 1 1 calc R . . . .
C83 C 0.5432(8) 0.7976(8) 0.1742(3) 0.163(5) Uani 1 1 d . . . . .
H83 H 0.502284 0.775443 0.172105 0.196 Uiso 1 1 calc R . . . .
C84 C 0.5654(8) 0.8520(10) 0.1775(3) 0.170(6) Uani 1 1 d . . . . .
C33 C 0.8194(8) 0.9323(6) 0.0030(3) 0.159(5) Uani 1 1 d . . . . .
H33 H 0.779420 0.923454 -0.005666 0.191 Uiso 1 1 calc R . . . .
O87 O 0.4585(5) 0.8413(7) 0.1767(3) 0.243(6) Uani 1 1 d . . . . .
C258 C 0.5207(5) 0.7026(5) 0.0078(3) 0.141(4) Uani 1 1 d . . . . .
H25E H 0.493509 0.701167 -0.012183 0.169 Uiso 1 1 calc R . . . .
H25F H 0.502307 0.703210 0.026508 0.169 Uiso 1 1 calc R . . . .
C77 C 0.6595(8) 0.9463(10) 0.1784(3) 0.186(8) Uani 1 1 d . . . . .
H77 H 0.636739 0.964662 0.179624 0.224 Uiso 1 1 calc R . . . .
C113 C 0.9263(11) 0.5515(6) 0.2033(4) 0.164(7) Uani 1 1 d . . . . .
H113 H 0.935527 0.523317 0.199877 0.196 Uiso 1 1 calc R . . . .
C117 C 1.0756(7) 0.6669(7) 0.2423(3) 0.147(4) Uani 1 1 d . . . . .
H117 H 1.115767 0.674945 0.249556 0.177 Uiso 1 1 calc R . . . .
C360 C 0.4857(5) 0.6782(6) 0.2524(3) 0.125(3) Uani 1 1 d . . . . .
H360 H 0.444093 0.664407 0.248868 0.151 Uiso 1 1 calc R . . . .
C118 C 1.0349(10) 0.6173(7) 0.2285(3) 0.147(5) Uani 1 1 d . . . . .
C15 C 1.2621(6) 0.9516(5) 0.0691(3) 0.1417(16) Uani 1 1 d . . . . .
H15 H 1.295456 0.944928 0.073339 0.170 Uiso 1 1 calc R . . . .
O0DU O 1.0175(6) 0.3389(5) 0.2876(3) 0.213(3) Uani 1 1 d . . . . .
O0DV O 0.7340(6) 0.7887(8) 0.2288(4) 0.293(9) Uani 1 1 d . U . . .
C71 C 1.0534(7) 1.1963(4) 0.1893(3) 0.166(5) Uani 1 1 d . . . . .
H71A H 1.019741 1.198056 0.175546 0.248 Uiso 1 1 calc GR . . . .
H71B H 1.088914 1.229389 0.189815 0.248 Uiso 1 1 calc GR . . . .
H71C H 1.045888 1.190554 0.211305 0.248 Uiso 1 1 calc GR . . . .
C41 C 0.7069(8) 0.7763(5) -0.0399(4) 0.227(9) Uani 1 1 d . . . . .
H41A H 0.721119 0.770689 -0.059061 0.340 Uiso 1 1 calc GR . . . .
H41B H 0.667041 0.772977 -0.046560 0.340 Uiso 1 1 calc GR . . . .
H41C H 0.706138 0.749867 -0.025071 0.340 Uiso 1 1 calc GR . . . .
C489 C 0.8896(5) 0.8018(4) 0.6052(3) 0.146(3) Uani 1 1 d D . . . .
H48F H 0.860778 0.815460 0.599537 0.219 Uiso 1 1 calc GR . . . .
H48G H 0.912997 0.807947 0.588231 0.219 Uiso 1 1 calc GR . . . .
H48H H 0.915649 0.819706 0.625854 0.219 Uiso 1 1 calc GR . . . .
O274 O 0.7645(6) 0.5392(5) 0.0514(5) 0.277(5) Uani 1 1 d . . . . .
C320 C 1.1138(8) 0.6759(5) 0.1590(4) 0.168(5) Uani 1 1 d . . . . .
H32A H 1.135546 0.703819 0.146185 0.252 Uiso 1 1 calc GR . . . .
H32B H 1.121789 0.645843 0.155720 0.252 Uiso 1 1 calc GR . . . .
H32C H 1.126239 0.689181 0.182001 0.252 Uiso 1 1 calc GR . . . .
C3 C 1.1287(7) 0.8692(6) -0.1011(4) 0.190(4) Uani 1 1 d . . . . .
H3A H 1.110964 0.850564 -0.123141 0.228 Uiso 1 1 calc R . . . .
H3B H 1.135912 0.845236 -0.086145 0.228 Uiso 1 1 calc R . . . .
C295 C 0.5526(3) 0.6494(2) 0.09307(14) 0.182(3) Uani 1 1 d . . . . .
C296 C 0.4901(3) 0.6232(3) 0.08646(15) 0.182(3) Uani 1 1 d G . . . .
H296 H 0.468474 0.642910 0.086481 0.218 Uiso 1 1 calc R . . . .
C297 C 0.4600(2) 0.5677(3) 0.07981(14) 0.182(3) Uani 1 1 d G . . . .
H297 H 0.418202 0.550229 0.075390 0.218 Uiso 1 1 calc R . . . .
C298 C 0.4923(2) 0.5383(2) 0.07978(13) 0.182(3) Uani 1 1 d G . . . .
C299 C 0.5548(2) 0.56448(19) 0.08639(9) 0.182(3) Uani 1 1 d G . . . .
C294 C 0.5849(2) 0.62001(19) 0.09304(8) 0.182(3) Uani 1 1 d G . . . .
N300 N 0.6473(2) 0.6462(2) 0.09965(11) 0.149(4) Uani 1 1 d G . . . .
C301 C 0.6797(2) 0.6168(3) 0.09961(12) 0.156(3) Uani 1 1 d G . . . .
C302 C 0.6495(3) 0.5612(3) 0.09297(14) 0.156(3) Uani 1 1 d G . . . .
H302 H 0.671175 0.541578 0.092945 0.188 Uiso 1 1 calc R . . . .
C303 C 0.5871(3) 0.5351(2) 0.08636(14) 0.156(3) Uani 1 1 d G . . . .
O0E5 O 0.5627(8) 0.4028(5) 0.2828(4) 0.294(8) Uani 1 1 d . . . . .
C435 C 0.4533(4) 0.7363(4) 0.4095(4) 0.145(3) Uani 1 1 d . . . . .
H43A H 0.443188 0.711635 0.390427 0.217 Uiso 1 1 calc GR . . . .
H43B H 0.425976 0.751949 0.407333 0.217 Uiso 1 1 calc GR . . . .
H43C H 0.450373 0.717489 0.428944 0.217 Uiso 1 1 calc GR . . . .
C290 C 0.6270(9) 0.9532(6) 0.0934(3) 0.191(6) Uani 1 1 d . . . . .
H29A H 0.597738 0.933272 0.073994 0.286 Uiso 1 1 calc GR . . . .
H29B H 0.635074 0.990187 0.093699 0.286 Uiso 1 1 calc GR . . . .
H29C H 0.611885 0.938807 0.112714 0.286 Uiso 1 1 calc GR . . . .
C56 C 1.2283(10) 0.8214(8) 0.1387(5) 0.218(8) Uani 1 1 d . . . . .
H56A H 1.248134 0.855032 0.129761 0.327 Uiso 1 1 calc GR . . . .
H56B H 1.252477 0.802678 0.139795 0.327 Uiso 1 1 calc GR . . . .
H56C H 1.222880 0.828014 0.160462 0.327 Uiso 1 1 calc GR . . . .
C253 C 0.6707(8) 0.9351(6) 0.0028(4) 0.193(3) Uani 1 1 d D . . . .
H25G H 0.680210 0.931009 -0.018569 0.231 Uiso 1 1 calc R . . . .
H25H H 0.705097 0.940289 0.019656 0.231 Uiso 1 1 calc R . . . .
O0F5 O 1.2661(7) 0.9859(9) 0.1748(5) 0.351(11) Uani 1 1 d . . . . .
O0F9 O 0.5699(8) 0.3796(8) 0.3438(4) 0.308(9) Uani 1 1 d . U . . .
C89 C 0.5585(8) 0.7149(8) 0.1740(3) 0.179(8) Uani 1 1 d . . . . .
O88 O 0.5195(5) 0.9086(6) 0.1451(3) 0.230(5) Uani 1 1 d . . . . .
O25 O 1.2598(5) 1.1600(5) 0.1062(3) 0.228(6) Uani 1 1 d . . . . .
O371 O 0.3912(4) 0.5776(4) 0.2827(3) 0.188(4) Uani 1 1 d . . . . .
O369 O 0.3826(4) 0.4966(4) 0.2485(3) 0.214(5) Uani 1 1 d . . . . .
O386 O 0.8703(5) 0.4155(3) 0.2591(2) 0.155(3) Uani 1 1 d . . . . .
O121 O 1.1286(8) 0.5929(6) 0.2440(6) 0.353(14) Uani 1 1 d . . . . .
O336 O 1.1872(5) 1.1762(4) 0.2592(4) 0.252(6) Uani 1 1 d . . . . .
O2 O 1.1866(6) 0.9218(5) -0.1008(3) 0.217(3) Uani 1 1 d . . . . .
O104 O 0.5298(7) 0.3858(5) 0.1526(3) 0.323(6) Uani 1 1 d . . . . .
Ca1 Ca 0.96549(15) 0.33831(11) 0.33275(7) 0.1606(11) Uani 1 1 d . . . . .
C305 C 0.5959(12) 0.4492(5) 0.0731(4) 0.276(15) Uani 1 1 d . . . . .
H30A H 0.596326 0.441009 0.050517 0.414 Uiso 1 1 calc GR . . . .
H30B H 0.579367 0.416579 0.083421 0.414 Uiso 1 1 calc GR . . . .
H30C H 0.636233 0.471703 0.084623 0.414 Uiso 1 1 calc GR . . . .
O103 O 0.4913(7) 0.4268(5) 0.1859(4) 0.323(6) Uani 1 1 d . . . . .
O273 O 0.7768(5) 0.5507(5) 0.0013(5) 0.277(5) Uani 1 1 d . . . . .
C252 C 0.6588(8) 0.9869(6) 0.0049(4) 0.193(3) Uani 1 1 d D . . . .
H25I H 0.638367 0.986604 0.022830 0.231 Uiso 1 1 calc R . . . .
H25J H 0.695961 1.019909 0.007718 0.231 Uiso 1 1 calc R . . . .
O251 O 0.6264(6) 0.9812(6) -0.0222(4) 0.246(4) Uani 1 1 d . . . . .
O1AA O 1.0187(3) 0.7374(3) 0.6545(2) 0.147(3) Uani 1 1 d . . . . .

loop_
_atom_site_aniso_label
_atom_site_aniso_U_11
_atom_site_aniso_U_22
_atom_site_aniso_U_33
_atom_site_aniso_U_23
_atom_site_aniso_U_13
_atom_site_aniso_U_12
Ca00 0.1088(15) 0.0887(12) 0.173(2) -0.0026(13) -0.0050(14) 0.0376(11)
S153 0.119(2) 0.0742(14) 0.1122(18) 0.0126(14) -0.0005(16) 0.0316(14)
S402 0.0794(17) 0.131(2) 0.156(3) 0.054(2) 0.0413(16) 0.0454(17)
S385 0.210(3) 0.0776(17) 0.097(2) -0.0032(15) 0.021(2) 0.055(2)
S136 0.094(2) 0.165(3) 0.178(3) 0.018(3) 0.016(2) 0.025(2)
S351 0.206(4) 0.158(3) 0.164(3) -0.009(3) 0.013(3) 0.107(3)
S23 0.161(3) 0.168(3) 0.128(3) 0.021(3) 0.020(3) 0.023(3)
S119 0.320(7) 0.160(4) 0.206(4) 0.069(4) 0.125(5) 0.157(4)
S85 0.139(4) 0.335(7) 0.151(4) -0.009(4) 0.007(3) 0.121(4)
S272 0.185(4) 0.112(3) 0.275(6) -0.050(3) 0.053(4) 0.027(3)
S102 0.268(6) 0.142(4) 0.146(3) 0.054(3) -0.081(3) -0.088(4)
O452 0.065(4) 0.072(3) 0.087(3) -0.003(2) 0.005(3) 0.028(3)
O419 0.084(3) 0.039(3) 0.105(4) 0.008(3) -0.003(3) 0.002(3)
O422 0.080(3) 0.053(3) 0.103(4) 0.010(3) 0.000(3) 0.018(3)
O464 0.088(3) 0.048(3) 0.098(4) 0.010(3) 0.008(3) 0.007(3)
O437 0.047(3) 0.058(3) 0.125(4) 0.014(3) 0.012(3) -0.003(3)
O467 0.076(4) 0.075(3) 0.131(5) 0.006(3) 0.022(3) 0.030(3)
N453 0.055(3) 0.053(4) 0.092(4) 0.002(3) 0.011(3) 0.016(3)
O237 0.063(4) 0.087(3) 0.104(4) -0.007(3) 0.016(3) 0.020(3)
N212 0.075(4) 0.078(4) 0.072(4) 0.006(3) 0.016(3) 0.031(4)
O204 0.107(4) 0.065(3) 0.105(4) 0.021(3) 0.021(3) 0.041(3)
O244 0.091(4) 0.082(4) 0.102(4) 0.010(3) 0.009(3) 0.037(4)
N430 0.060(4) 0.073(4) 0.072(4) 0.008(3) 0.013(3) 0.026(3)
N438 0.066(4) 0.054(4) 0.093(4) 0.007(3) 0.023(3) 0.014(3)
O216 0.075(4) 0.127(5) 0.090(4) 0.009(3) 0.015(3) 0.041(4)
O243 0.101(4) 0.076(4) 0.102(4) 0.018(3) 0.013(3) 0.036(3)
N415 0.067(4) 0.050(3) 0.064(3) 0.005(3) 0.001(3) 0.014(3)
O479 0.074(4) 0.077(4) 0.102(4) 0.015(3) 0.017(3) -0.016(3)
O449 0.127(5) 0.070(3) 0.109(4) 0.015(3) 0.005(4) 0.060(3)
N475 0.066(5) 0.058(4) 0.093(4) -0.003(4) 0.024(4) 0.012(3)
N205 0.082(5) 0.080(4) 0.082(4) 0.006(3) 0.013(3) 0.047(4)
N445 0.058(4) 0.041(3) 0.072(3) 0.004(3) 0.007(3) 0.013(3)
N460 0.054(4) 0.045(3) 0.077(4) 0.002(3) 0.011(3) 0.008(3)
O158 0.097(4) 0.084(4) 0.106(4) 0.022(3) 0.001(3) 0.037(3)
O173 0.088(4) 0.082(4) 0.101(4) 0.001(3) 0.001(3) 0.030(3)
N220 0.090(5) 0.070(4) 0.078(4) 0.010(3) 0.021(4) 0.031(4)
O277 0.094(5) 0.109(4) 0.076(4) 0.008(3) 0.007(3) 0.019(4)
N423 0.069(4) 0.055(4) 0.083(4) 0.018(3) 0.010(3) 0.021(3)
O016 0.131(5) 0.081(4) 0.111(4) 0.022(3) -0.003(4) 0.022(3)
O201 0.077(4) 0.108(5) 0.113(4) 0.021(4) 0.021(3) 0.027(4)
O219 0.080(4) 0.106(5) 0.107(4) 0.018(4) 0.015(3) 0.035(4)
N174 0.080(5) 0.059(4) 0.077(4) 0.009(3) 0.010(3) 0.026(3)
O170 0.086(4) 0.096(4) 0.142(5) 0.012(4) 0.020(4) 0.031(3)
O188 0.122(5) 0.103(4) 0.104(4) 0.026(3) 0.032(3) 0.077(4)
N398 0.095(5) 0.081(4) 0.080(4) 0.015(4) 0.023(4) 0.042(5)
N166 0.073(4) 0.065(4) 0.071(4) 0.011(3) 0.005(3) 0.019(4)
N408 0.060(4) 0.059(4) 0.102(4) 0.016(3) 0.016(3) 0.012(3)
O485 0.104(4) 0.071(4) 0.122(5) 0.009(3) 0.000(3) 0.030(3)
C439 0.088(6) 0.061(5) 0.072(5) 0.010(4) 0.026(4) 0.025(5)
N149 0.079(5) 0.076(4) 0.079(4) 0.029(3) 0.008(4) 0.014(4)
O231 0.100(4) 0.090(3) 0.127(4) 0.009(3) 0.022(3) 0.059(3)
C474 0.073(7) 0.076(6) 0.087(5) -0.007(5) 0.021(4) 0.015(5)
N468 0.067(4) 0.049(4) 0.119(5) 0.015(4) 0.027(3) 0.013(3)
N227 0.078(5) 0.062(4) 0.071(4) 0.006(3) 0.012(3) 0.028(4)
O390 0.142(6) 0.087(4) 0.125(5) 0.018(3) 0.032(4) 0.065(4)
O185 0.115(4) 0.070(4) 0.120(4) -0.003(3) 0.015(3) 0.036(3)
N66 0.107(6) 0.099(6) 0.078(5) 0.006(4) 0.005(4) 0.024(5)
O141 0.093(4) 0.099(5) 0.104(4) 0.005(4) 0.005(3) -0.002(4)
N181 0.100(6) 0.073(4) 0.074(4) 0.011(3) 0.022(4) 0.038(4)
N159 0.059(4) 0.088(5) 0.092(4) 0.005(4) -0.005(3) 0.009(4)
N238 0.077(4) 0.078(4) 0.092(4) 0.006(4) 0.004(4) 0.027(3)
O307 0.125(5) 0.086(4) 0.105(4) -0.004(4) 0.023(4) 0.002(4)
O407 0.080(4) 0.092(4) 0.197(7) -0.017(4) 0.050(4) 0.003(4)
N196 0.097(5) 0.073(4) 0.075(4) 0.018(3) 0.024(3) 0.043(4)
O8 0.181(7) 0.102(4) 0.104(5) 0.024(4) 0.049(5) 0.064(5)
N381 0.126(7) 0.071(4) 0.072(4) 0.014(4) 0.032(4) 0.040(5)
C454 0.059(5) 0.057(5) 0.067(4) 0.006(4) 0.010(3) 0.014(4)
N486 0.041(4) 0.057(4) 0.176(7) -0.007(4) -0.005(4) -0.006(3)
N391 0.100(5) 0.069(4) 0.084(4) -0.005(4) 0.009(4) 0.033(4)
C444 0.073(5) 0.059(5) 0.068(4) 0.004(4) 0.017(4) 0.030(4)
C458 0.067(5) 0.056(5) 0.065(4) 0.012(4) 0.000(4) 0.003(4)
C463 0.096(6) 0.063(5) 0.064(4) 0.010(4) 0.004(4) 0.030(5)
C459 0.066(5) 0.046(4) 0.067(4) 0.015(3) 0.014(4) 0.007(4)
C451 0.066(6) 0.065(5) 0.070(4) 0.002(4) 0.006(4) 0.022(4)
N189 0.083(5) 0.075(5) 0.093(4) 0.012(4) 0.013(4) 0.042(4)
N142 0.101(6) 0.091(5) 0.060(4) 0.011(4) 0.004(4) 0.002(5)
C428 0.070(5) 0.056(5) 0.082(5) 0.012(4) 0.013(4) 0.028(4)
O58 0.115(5) 0.130(5) 0.108(5) 0.018(4) 0.028(4) 0.033(5)
O02B 0.131(5) 0.100(4) 0.089(4) 0.011(3) 0.008(3) 0.022(4)
O70 0.155(6) 0.099(5) 0.103(5) -0.012(4) 0.010(4) 0.017(5)
C443 0.121(8) 0.056(5) 0.071(5) 0.008(4) 0.030(5) 0.038(5)
N51 0.111(7) 0.100(6) 0.092(5) 0.030(5) 0.033(5) 0.035(5)
C421 0.069(5) 0.042(5) 0.071(4) 0.009(3) 0.000(3) 0.013(4)
N285 0.134(8) 0.109(6) 0.073(5) 0.009(4) 0.007(5) 0.026(6)
N374 0.110(7) 0.088(5) 0.092(5) 0.000(4) -0.006(4) 0.024(5)
C221 0.095(7) 0.070(5) 0.084(5) 0.011(4) 0.024(4) 0.046(5)
N330 0.126(7) 0.075(6) 0.061(4) 0.006(4) 0.002(4) 0.006(5)
N44 0.143(8) 0.101(6) 0.117(7) 0.026(5) 0.031(6) 0.063(6)
N36 0.156(8) 0.112(7) 0.100(6) 0.040(6) 0.039(5) 0.064(7)
O43 0.165(7) 0.117(5) 0.119(5) 0.008(5) 0.033(5) 0.036(5)
O373 0.115(5) 0.093(4) 0.122(5) 0.002(4) 0.000(4) -0.004(4)
C179 0.104(7) 0.060(5) 0.058(4) 0.002(4) 0.024(4) 0.028(5)
O483 0.141(7) 0.213(10) 0.116(6) -0.002(6) 0.040(5) 0.030(6)
O322 0.125(6) 0.167(7) 0.105(5) 0.038(5) 0.046(5) 0.055(5)
C469 0.079(7) 0.063(5) 0.086(5) 0.000(4) 0.028(4) 0.011(5)
C203 0.074(6) 0.078(6) 0.083(5) 0.015(4) 0.008(4) 0.026(5)
O405 0.082(4) 0.193(7) 0.173(6) 0.099(6) 0.047(4) 0.072(4)
C429 0.057(5) 0.048(4) 0.079(5) 0.000(4) 0.006(3) 0.012(4)
N132 0.103(6) 0.122(7) 0.091(5) 0.038(5) 0.034(4) 0.046(6)
C414 0.073(6) 0.047(4) 0.074(5) 0.001(3) 0.002(4) 0.015(4)
C412 0.053(5) 0.055(5) 0.069(4) 0.012(4) -0.005(3) -0.003(4)
C440 0.077(5) 0.058(5) 0.093(5) 0.019(4) 0.010(4) 0.013(5)
O404 0.123(6) 0.208(8) 0.156(6) 0.086(6) 0.073(5) 0.103(6)
C411 0.092(7) 0.041(4) 0.075(5) 0.004(4) -0.015(4) 0.012(4)
N340 0.148(8) 0.080(5) 0.067(4) 0.007(4) 0.018(5) 0.016(6)
C399 0.057(5) 0.082(6) 0.082(5) 0.023(5) 0.017(4) 0.012(5)
C175 0.098(7) 0.057(5) 0.061(4) 0.007(4) 0.011(4) 0.019(5)
C180 0.095(7) 0.062(4) 0.068(5) 0.004(4) 0.010(4) 0.034(5)
C211 0.080(6) 0.114(7) 0.060(4) 0.000(4) 0.003(4) 0.059(6)
C462 0.078(6) 0.073(6) 0.067(4) 0.007(4) 0.006(4) 0.027(4)
C410 0.068(5) 0.053(5) 0.077(5) 0.010(4) 0.007(4) -0.002(4)
N308 0.196(12) 0.083(6) 0.069(5) 0.003(4) 0.020(6) 0.024(7)
N278 0.108(6) 0.120(7) 0.066(4) 0.025(5) 0.014(4) 0.019(5)
C448 0.082(6) 0.069(6) 0.081(5) -0.010(4) 0.002(4) 0.026(5)
C164 0.063(5) 0.065(5) 0.069(5) -0.002(4) -0.007(4) 0.013(4)
C446 0.081(6) 0.063(5) 0.063(4) -0.004(4) 0.006(4) 0.037(5)
C213 0.076(6) 0.118(7) 0.052(4) 0.000(4) 0.004(4) 0.057(6)
N268 0.116(7) 0.105(7) 0.078(5) -0.002(5) 0.009(5) 0.004(6)
C413 0.081(6) 0.057(5) 0.060(4) 0.008(4) -0.005(4) 0.014(5)
C424 0.051(5) 0.063(5) 0.094(5) 0.012(4) 0.002(4) 0.019(4)
C417 0.072(6) 0.051(5) 0.081(5) 0.002(4) 0.002(4) 0.012(4)
C484 0.068(6) 0.071(6) 0.109(6) -0.006(5) 0.028(5) 0.001(5)
O387 0.244(9) 0.086(4) 0.116(6) -0.010(4) 0.014(5) 0.071(5)
C461 0.079(5) 0.037(4) 0.073(5) 0.009(3) 0.022(4) 0.008(4)
N59 0.119(7) 0.099(6) 0.076(4) 0.011(4) 0.028(4) 0.039(5)
C447 0.085(6) 0.063(5) 0.102(6) -0.018(5) 0.003(5) 0.029(5)
N364 0.108(6) 0.086(6) 0.081(5) 0.010(4) 0.010(4) 0.005(5)
O257 0.124(6) 0.121(6) 0.138(6) -0.007(5) -0.023(4) 0.029(5)
C226 0.066(5) 0.058(5) 0.085(5) 0.013(4) 0.019(4) 0.023(4)
O339 0.211(8) 0.089(5) 0.080(4) 0.002(4) 0.019(4) 0.011(5)
C457 0.071(5) 0.060(4) 0.062(4) 0.002(4) 0.003(4) -0.003(4)
O434 0.053(3) 0.107(4) 0.239(8) 0.038(5) 0.001(4) 0.032(3)
O73 0.189(8) 0.106(5) 0.136(6) 0.020(4) 0.046(5) 0.069(5)
C409 0.082(6) 0.058(5) 0.060(4) 0.017(4) 0.011(4) 0.013(5)
C172 0.101(7) 0.075(6) 0.065(5) 0.005(4) 0.000(4) 0.037(6)
N315 0.152(9) 0.092(6) 0.091(5) 0.049(5) 0.047(5) 0.043(6)
O03Z 0.147(6) 0.105(4) 0.113(5) 0.004(4) 0.039(4) 0.029(4)
C431 0.038(4) 0.076(5) 0.091(5) -0.005(4) 0.004(4) 0.014(4)
C197 0.097(7) 0.084(6) 0.081(5) 0.032(5) 0.038(5) 0.048(6)
C456 0.066(5) 0.066(5) 0.070(5) 0.007(4) 0.009(4) 0.006(4)
O5 0.263(10) 0.209(8) 0.181(7) 0.042(6) 0.065(7) 0.101(7)
C466 0.064(5) 0.077(6) 0.080(5) -0.020(4) 0.009(4) 0.020(5)
C198 0.117(7) 0.064(5) 0.071(5) 0.018(4) 0.034(5) 0.028(6)
C473 0.051(6) 0.074(6) 0.105(6) -0.004(5) 0.012(4) 0.005(5)
C436 0.086(7) 0.064(5) 0.090(5) 0.026(4) 0.034(5) 0.035(5)
C396 0.070(6) 0.094(6) 0.084(5) 0.022(5) 0.025(4) 0.035(5)
C476 0.074(6) 0.055(5) 0.088(5) -0.004(4) 0.027(4) 0.006(5)
N347 0.177(9) 0.108(7) 0.070(5) 0.022(5) 0.027(5) 0.060(7)
C242 0.086(6) 0.064(6) 0.092(6) -0.002(5) 0.018(5) 0.023(5)
N12 0.161(8) 0.134(8) 0.108(6) 0.063(6) 0.057(6) 0.056(6)
C416 0.094(6) 0.045(5) 0.073(5) 0.022(4) 0.013(4) 0.014(5)
C215 0.076(6) 0.138(9) 0.056(4) 0.001(5) 0.012(4) 0.058(7)
O04H 0.178(7) 0.130(5) 0.126(5) -0.004(4) 0.018(5) 0.059(5)
N74 0.125(7) 0.097(6) 0.075(4) 0.003(4) -0.005(4) 0.043(6)
C455 0.065(5) 0.067(5) 0.072(4) 0.018(4) 0.008(4) 0.012(4)
O289 0.163(7) 0.167(8) 0.102(5) -0.004(5) -0.010(4) 0.092(6)
O124 0.115(6) 0.173(7) 0.148(6) 0.030(5) 0.053(5) 0.068(5)
N323 0.120(6) 0.084(5) 0.073(4) 0.026(4) 0.021(4) 0.032(5)
O260 0.143(6) 0.124(6) 0.121(6) -0.013(5) -0.014(5) 0.008(5)
C425 0.072(6) 0.050(4) 0.128(7) 0.009(4) 0.015(5) 0.016(4)
C239 0.089(6) 0.060(5) 0.095(6) 0.013(5) 0.034(5) 0.025(4)
N29 0.160(9) 0.080(5) 0.092(5) 0.033(5) 0.050(6) 0.018(6)
O235 0.179(9) 0.239(10) 0.161(7) 0.091(8) 0.081(7) 0.127(8)
C206 0.089(7) 0.086(6) 0.069(5) -0.002(4) 0.007(4) 0.040(5)
C418 0.084(6) 0.048(5) 0.081(5) 0.010(4) 0.002(4) 0.015(5)
O388 0.197(8) 0.076(4) 0.145(6) 0.007(4) 0.048(6) 0.031(4)
C148 0.099(7) 0.064(5) 0.059(5) 0.020(4) 0.004(4) -0.014(5)
C157 0.102(7) 0.071(6) 0.085(5) 0.014(4) 0.004(5) 0.040(6)
C477 0.112(8) 0.055(5) 0.085(5) 0.011(4) 0.017(5) 0.021(5)
N115 0.172(9) 0.086(6) 0.080(5) 0.027(5) 0.053(6) 0.050(7)
O156 0.238(10) 0.109(5) 0.164(7) -0.004(5) -0.028(7) 0.095(6)
C182 0.124(8) 0.067(5) 0.057(4) 0.014(4) 0.019(4) 0.055(6)
C218 0.064(6) 0.081(6) 0.087(5) 0.000(5) 0.014(4) 0.011(5)
C432 0.077(6) 0.053(5) 0.152(8) 0.027(5) 0.044(5) 0.011(4)
C441 0.118(8) 0.058(5) 0.076(5) 0.001(4) 0.018(5) 0.006(5)
C165 0.064(5) 0.089(6) 0.081(5) 0.005(4) 0.001(4) 0.022(5)
C228 0.088(6) 0.056(4) 0.077(5) 0.025(4) 0.026(4) 0.028(5)
C478 0.059(6) 0.084(6) 0.089(6) -0.009(5) 0.004(4) -0.001(5)
C146 0.104(7) 0.057(5) 0.082(5) 0.019(4) -0.007(5) 0.022(5)
C143 0.100(7) 0.085(7) 0.071(5) 0.019(5) 0.013(5) 0.030(6)
O28 0.210(9) 0.110(5) 0.140(6) 0.035(5) 0.075(6) 0.060(6)
N108 0.163(9) 0.102(7) 0.082(5) 0.027(5) 0.026(6) 0.029(7)
O11 0.208(9) 0.169(8) 0.154(7) 0.052(6) 0.066(6) 0.108(7)
C199 0.104(8) 0.078(6) 0.100(6) 0.030(5) 0.044(5) 0.050(6)
C276 0.119(9) 0.092(7) 0.047(5) 0.023(5) 0.016(6) 0.024(7)
C470 0.065(6) 0.099(6) 0.111(6) 0.009(5) 0.015(5) 0.036(5)
C64 0.139(10) 0.111(8) 0.046(4) 0.010(5) 0.002(5) 0.038(8)
C442 0.116(8) 0.070(6) 0.079(5) -0.009(4) 0.007(5) 0.038(6)
C160 0.089(7) 0.074(6) 0.084(5) 0.028(4) -0.002(4) 0.021(5)
C195 0.094(7) 0.080(6) 0.079(5) 0.022(4) 0.031(5) 0.057(6)
C229 0.072(5) 0.073(5) 0.104(6) 0.008(4) 0.029(4) 0.035(4)
C163 0.072(6) 0.078(6) 0.087(5) 0.005(4) -0.001(4) 0.029(5)
C145 0.095(7) 0.076(6) 0.091(6) 0.015(5) 0.004(5) 0.015(6)
O154 0.140(6) 0.132(5) 0.208(8) -0.074(6) -0.104(6) 0.063(5)
N261 0.101(7) 0.158(10) 0.106(6) -0.021(6) -0.017(5) 0.036(7)
C236 0.106(8) 0.096(7) 0.071(5) 0.015(5) 0.017(5) 0.066(6)
C389 0.119(8) 0.083(7) 0.072(5) 0.016(5) 0.016(5) 0.047(6)
C472 0.083(8) 0.084(6) 0.100(6) 0.011(5) 0.040(5) 0.001(5)
C67 0.183(12) 0.081(7) 0.076(6) 0.005(5) 0.019(6) 0.062(8)
N125 0.102(6) 0.120(7) 0.109(5) 0.034(5) 0.035(5) 0.048(6)
C168 0.070(6) 0.071(5) 0.080(5) 0.009(4) 0.003(4) 0.013(4)
C207 0.089(6) 0.073(5) 0.075(5) 0.005(4) 0.005(4) 0.041(4)
C209 0.093(6) 0.102(6) 0.055(4) 0.006(4) 0.003(4) 0.064(6)
C380 0.127(8) 0.073(5) 0.064(5) 0.017(4) 0.026(5) 0.028(6)
O05Z 0.134(6) 0.107(5) 0.171(7) 0.016(5) 0.022(5) 0.039(4)
C394 0.087(7) 0.100(6) 0.098(6) 0.036(5) 0.027(5) 0.049(6)
C210 0.076(6) 0.095(6) 0.064(5) -0.008(4) 0.005(4) 0.030(5)
C427 0.085(6) 0.062(5) 0.114(6) 0.031(5) 0.019(5) 0.026(4)
O403 0.064(4) 0.150(7) 0.247(10) 0.051(6) 0.040(5) 0.024(5)
C167 0.080(6) 0.068(6) 0.060(4) -0.003(4) -0.010(4) 0.020(5)
O065 0.165(7) 0.139(6) 0.123(5) 0.024(5) 0.016(5) 0.050(5)
O066 0.163(6) 0.107(4) 0.173(6) 0.030(5) 0.044(5) 0.076(5)
C144 0.098(7) 0.088(7) 0.067(5) 0.014(5) -0.006(5) 0.003(5)
C183 0.097(7) 0.112(8) 0.066(5) 0.016(5) 0.014(5) 0.049(6)
C379 0.114(8) 0.084(7) 0.076(5) 0.003(5) 0.020(5) 0.029(7)
O06A 0.288(8) 0.197(5) 0.185(5) 0.036(4) 0.096(5) 0.120(6)
N81 0.122(9) 0.170(10) 0.085(5) -0.009(6) 0.022(5) 0.029(7)
N91 0.085(7) 0.198(12) 0.074(5) -0.010(6) 0.015(5) -0.009(7)
C281 0.176(11) 0.088(7) 0.058(5) 0.023(5) 0.009(6) 0.048(7)
C50 0.153(11) 0.119(9) 0.101(8) 0.058(8) 0.065(8) 0.054(9)
O06F 0.121(6) 0.186(7) 0.150(6) -0.037(6) 0.011(5) 0.036(5)
C406 0.091(7) 0.059(5) 0.080(5) 0.021(4) 0.024(4) 0.018(5)
O06H 0.128(6) 0.124(5) 0.187(7) 0.030(5) 0.070(5) 0.046(4)
C169 0.066(6) 0.099(7) 0.101(6) 0.001(5) 0.007(4) 0.028(5)
C150 0.076(6) 0.067(6) 0.081(5) 0.033(4) -0.005(4) -0.003(5)
C178 0.093(7) 0.083(6) 0.078(5) -0.006(4) -0.001(4) 0.038(5)
C471 0.058(6) 0.117(7) 0.116(7) 0.019(6) 0.012(5) 0.015(6)
C382 0.162(10) 0.067(6) 0.065(5) 0.009(4) 0.034(6) 0.058(7)
C375 0.116(9) 0.080(7) 0.079(6) 0.007(5) 0.012(5) 0.018(7)
O06O 0.227(9) 0.104(5) 0.188(7) 0.057(5) 0.105(7) 0.072(5)
C147 0.072(6) 0.096(7) 0.080(5) 0.032(5) 0.015(4) 0.027(6)
O06Q 0.118(6) 0.227(9) 0.139(6) 0.071(6) 0.028(5) 0.070(6)
C279 0.151(10) 0.065(6) 0.044(4) 0.013(4) 0.001(5) 0.021(6)
O335 0.177(9) 0.194(9) 0.141(8) 0.049(7) 0.009(6) -0.055(7)
N293 0.111(7) 0.171(9) 0.088(6) -0.003(6) 0.006(5) 0.011(7)
C184 0.169(10) 0.076(6) 0.057(5) 0.015(4) 0.023(5) 0.062(7)
O06V 0.171(8) 0.085(4) 0.289(12) 0.007(6) -0.092(8) 0.039(5)
C378 0.139(9) 0.061(6) 0.076(5) 0.021(5) 0.018(6) 0.030(6)
C214 0.090(7) 0.120(7) 0.063(5) 0.010(5) 0.021(4) 0.046(6)
O139 0.099(6) 0.180(8) 0.256(12) -0.006(8) 0.052(7) 0.027(5)
O122 0.296(13) 0.127(6) 0.229(11) 0.064(7) 0.116(10) 0.127(8)
O482 0.248(11) 0.095(5) 0.140(7) 0.049(5) 0.002(7) 0.020(6)
S368 0.102(2) 0.159(3) 0.191(4) 0.032(3) 0.003(2) 0.018(2)
N19 0.177(9) 0.116(7) 0.105(6) 0.042(5) 0.068(6) 0.054(6)
O105 0.326(10) 0.143(5) 0.204(7) 0.072(5) -0.094(7) -0.108(6)
C161 0.068(6) 0.092(6) 0.111(6) 0.013(5) 0.008(4) 0.030(5)
N357 0.125(7) 0.116(7) 0.122(6) 0.023(5) 0.022(5) 0.054(7)
O55 0.152(8) 0.224(10) 0.157(7) 0.037(7) 0.022(6) 0.115(8)
O40 0.173(9) 0.232(11) 0.127(6) 0.044(7) 0.010(6) 0.109(8)
C190 0.110(8) 0.114(8) 0.087(6) 0.043(6) 0.045(6) 0.063(7)
C225 0.089(6) 0.077(6) 0.082(5) 0.014(4) 0.019(4) 0.036(5)
O337 0.132(7) 0.139(6) 0.151(7) 0.044(6) -0.008(6) -0.036(5)
O24 0.140(8) 0.275(13) 0.159(9) 0.000(9) -0.002(6) -0.023(8)
C241 0.123(7) 0.075(5) 0.090(5) 0.026(5) 0.029(5) 0.046(5)
C224 0.121(8) 0.075(6) 0.107(6) 0.014(5) 0.031(6) 0.053(6)
C208 0.124(8) 0.109(8) 0.055(4) 0.005(5) 0.003(5) 0.066(7)
C151 0.080(6) 0.070(6) 0.096(6) 0.009(5) -0.010(4) 0.009(5)
O07G 0.256(10) 0.124(5) 0.164(7) 0.048(5) 0.068(7) 0.110(6)
C187 0.093(7) 0.074(6) 0.081(5) 0.038(5) 0.029(5) 0.039(5)
C65 0.132(9) 0.081(6) 0.068(5) 0.035(5) 0.024(5) 0.027(6)
O356 0.141(7) 0.166(7) 0.195(9) 0.045(6) 0.060(6) 0.072(6)
O304 0.300(14) 0.121(7) 0.084(5) 0.013(5) -0.032(6) -0.069(8)
C62 0.140(11) 0.075(6) 0.074(6) 0.000(5) 0.000(6) 0.003(7)
C282 0.158(11) 0.117(9) 0.065(5) 0.012(5) 0.011(6) 0.069(9)
C426 0.091(7) 0.091(7) 0.138(8) 0.030(6) 0.024(5) 0.045(6)
C72 0.110(8) 0.160(13) 0.074(6) 0.007(7) 0.011(5) 0.064(9)
C230 0.089(6) 0.082(6) 0.085(5) 0.027(5) 0.034(5) 0.037(5)
C346 0.125(9) 0.114(9) 0.081(6) 0.018(6) 0.017(6) 0.041(8)
C10 0.179(13) 0.102(8) 0.125(10) 0.000(7) 0.045(9) 0.043(8)
C395 0.093(7) 0.105(7) 0.083(5) 0.009(5) 0.020(5) 0.046(6)
C362 0.113(9) 0.116(9) 0.086(6) 0.025(6) 0.023(5) 0.048(8)
C162 0.074(5) 0.088(6) 0.106(6) 0.025(5) 0.017(4) 0.026(5)
C200 0.071(6) 0.094(6) 0.106(6) 0.020(5) 0.024(5) 0.033(5)
C401 0.065(6) 0.107(7) 0.131(7) 0.040(6) 0.030(5) 0.027(6)
C400 0.075(7) 0.095(6) 0.095(6) 0.015(5) 0.011(4) 0.024(5)
C306 0.205(13) 0.076(7) 0.082(7) 0.013(6) 0.056(8) 0.019(9)
C487 0.147(7) 0.106(5) 0.163(7) -0.026(6) 0.060(7) 0.036(5)
C75 0.118(9) 0.126(9) 0.069(6) -0.019(6) 0.000(5) 0.032(8)
C63 0.107(8) 0.084(7) 0.071(5) 0.012(5) 0.009(5) 0.008(6)
C222 0.090(6) 0.076(6) 0.106(6) 0.020(5) 0.034(5) 0.040(5)
C140 0.105(9) 0.082(7) 0.081(6) 0.007(5) 0.018(5) 0.029(7)
C131 0.083(6) 0.108(8) 0.088(6) 0.030(6) 0.020(5) 0.028(6)
C68 0.147(10) 0.107(9) 0.087(6) 0.011(6) 0.010(7) 0.053(8)
C79 0.067(7) 0.177(13) 0.101(7) -0.004(7) 0.016(5) 0.043(9)
C42 0.138(10) 0.111(9) 0.088(7) 0.024(7) 0.037(7) 0.033(8)
O137 0.107(6) 0.200(9) 0.240(11) 0.037(8) -0.029(6) 0.036(6)
C338 0.184(13) 0.088(9) 0.072(6) 0.010(6) 0.030(7) 0.035(10)
O319 0.227(11) 0.181(8) 0.155(7) 0.057(6) 0.086(7) 0.118(9)
C420 0.114(6) 0.035(4) 0.135(7) -0.007(4) -0.023(5) 0.031(4)
O352 0.309(14) 0.132(7) 0.187(9) 0.031(7) 0.030(9) 0.124(8)
C397 0.111(7) 0.088(6) 0.071(5) 0.015(4) 0.021(5) 0.061(6)
C269 0.136(10) 0.095(8) 0.066(5) 0.027(6) 0.022(6) 0.002(8)
C365 0.101(9) 0.153(11) 0.076(6) 0.036(6) 0.018(5) 0.055(9)
C240 0.086(6) 0.085(5) 0.118(6) 0.016(5) 0.031(5) 0.040(4)
C393 0.117(8) 0.108(7) 0.091(6) 0.017(5) 0.042(5) 0.069(7)
O08I 0.152(7) 0.181(7) 0.108(5) -0.016(5) 0.022(5) -0.002(5)
C328 0.103(8) 0.091(8) 0.075(6) 0.012(5) 0.011(5) 0.018(7)
C35 0.147(11) 0.109(9) 0.067(6) 0.025(6) 0.027(6) 0.023(8)
O08L 0.140(6) 0.141(6) 0.166(7) 0.007(5) -0.013(5) 0.072(5)
C176 0.089(6) 0.113(7) 0.072(5) -0.003(5) 0.003(4) 0.040(6)
C488 0.097(5) 0.101(5) 0.213(9) -0.027(5) 0.015(5) 0.026(4)
C331 0.149(11) 0.120(10) 0.043(5) 0.015(6) 0.000(6) 0.000(9)
C133 0.086(8) 0.097(8) 0.080(6) 0.006(5) -0.009(5) -0.021(6)
C191 0.099(7) 0.078(5) 0.100(6) 0.022(5) 0.034(5) 0.038(6)
C433 0.060(4) 0.115(5) 0.245(10) 0.031(6) 0.017(5) 0.030(4)
O155 0.181(9) 0.094(5) 0.276(12) 0.008(6) 0.094(8) 0.021(5)
C223 0.095(7) 0.067(5) 0.103(6) 0.008(5) 0.018(5) 0.022(5)
C326 0.111(10) 0.103(9) 0.111(8) 0.041(7) 0.021(7) 0.012(8)
C60 0.107(8) 0.114(8) 0.065(5) 0.017(5) 0.018(5) 0.028(7)
C177 0.124(8) 0.059(4) 0.078(5) 0.012(4) 0.017(5) 0.037(5)
C217 0.062(5) 0.132(8) 0.115(7) 0.013(6) 0.023(5) 0.034(6)
O08Y 0.169(8) 0.183(8) 0.145(7) -0.033(6) -0.021(5) 0.064(6)
C345 0.190(14) 0.105(9) 0.063(6) 0.004(6) -0.005(7) 0.054(10)
C45 0.114(9) 0.115(9) 0.130(9) 0.021(8) 0.046(8) 0.025(8)
C126 0.099(8) 0.096(7) 0.079(5) 0.027(5) 0.012(5) 0.026(6)
C324 0.103(9) 0.129(10) 0.067(5) 0.040(6) 0.003(5) 0.023(8)
C69 0.162(11) 0.075(7) 0.077(6) 0.013(5) 0.017(7) 0.034(8)
C135 0.086(7) 0.106(8) 0.106(7) 0.011(6) 0.008(5) -0.002(7)
C465 0.145(8) 0.045(4) 0.118(7) 0.007(4) 0.019(6) 0.040(5)
C284 0.097(8) 0.098(8) 0.080(6) 0.011(5) -0.005(5) 0.031(7)
C61 0.105(7) 0.104(8) 0.083(6) 0.012(6) 0.013(5) 0.008(6)
C280 0.105(7) 0.108(8) 0.063(5) 0.005(5) 0.002(4) 0.022(6)
C232 0.079(6) 0.158(8) 0.186(9) 0.016(7) 0.023(5) 0.067(6)
O370 0.108(6) 0.189(8) 0.201(9) 0.044(7) 0.005(6) 0.035(5)
C392 0.118(8) 0.101(7) 0.086(6) 0.018(5) 0.029(5) 0.056(7)
C363 0.085(6) 0.137(10) 0.082(6) 0.001(6) -0.001(5) 0.031(7)
C480 0.131(7) 0.093(5) 0.115(5) 0.044(5) 0.022(5) -0.029(4)
O292 0.085(5) 0.252(11) 0.151(7) 0.011(7) 0.005(5) 0.040(6)
C52 0.112(9) 0.158(12) 0.102(8) 0.086(9) 0.047(7) 0.065(9)
C267 0.091(8) 0.097(8) 0.071(6) 0.012(6) 0.004(6) -0.006(7)
C80 0.164(12) 0.165(12) 0.060(5) -0.011(6) -0.009(6) 0.084(10)
C130 0.112(9) 0.108(8) 0.076(6) 0.032(6) 0.014(5) 0.030(7)
O275 0.163(6) 0.176(6) 0.437(13) -0.109(8) 0.012(7) 0.045(5)
C327 0.109(9) 0.094(8) 0.082(6) 0.030(5) 0.006(6) 0.013(7)
C266 0.128(10) 0.113(9) 0.073(6) -0.018(6) 0.001(6) 0.004(9)
C116 0.127(10) 0.126(10) 0.103(7) 0.042(6) 0.051(7) 0.069(9)
O138 0.099(6) 0.164(8) 0.234(10) -0.013(7) 0.018(6) 0.002(5)
O107 0.319(14) 0.091(5) 0.106(6) -0.033(5) -0.056(7) 0.054(7)
C286 0.094(8) 0.234(16) 0.081(6) 0.026(8) 0.014(6) 0.060(8)
C18 0.141(4) 0.149(4) 0.120(4) 0.033(3) 0.037(3) 0.048(4)
C152 0.113(8) 0.085(7) 0.100(6) 0.031(5) 0.007(5) 0.039(7)
C341 0.158(11) 0.114(10) 0.073(6) 0.005(6) 0.020(6) 0.054(9)
O09V 0.145(7) 0.130(6) 0.210(9) -0.029(6) -0.025(6) 0.050(5)
C481 0.131(7) 0.093(5) 0.115(5) 0.044(5) 0.022(5) -0.029(4)
C30 0.115(9) 0.159(13) 0.087(7) 0.042(7) 0.026(6) 0.051(9)
C37 0.151(11) 0.095(8) 0.079(6) 0.011(6) 0.033(7) 0.037(8)
O26 0.149(7) 0.202(8) 0.121(6) 0.050(6) 0.051(5) 0.027(6)
O354 0.181(8) 0.199(9) 0.192(9) -0.073(8) -0.008(7) 0.092(7)
C316 0.110(9) 0.139(10) 0.092(6) 0.037(7) 0.037(6) 0.064(9)
C288 0.144(12) 0.168(14) 0.071(6) 0.005(7) -0.001(7) 0.064(11)
C358 0.131(10) 0.125(9) 0.091(6) 0.030(6) 0.030(6) 0.043(8)
C329 0.114(8) 0.109(9) 0.080(6) 0.036(6) 0.014(6) 0.021(7)
C192 0.109(9) 0.088(7) 0.162(9) 0.042(7) 0.062(7) 0.050(7)
C202 0.095(6) 0.086(6) 0.122(7) 0.007(5) 0.023(5) 0.019(5)
C309 0.160(12) 0.125(11) 0.083(7) 0.036(7) 0.046(8) 0.035(10)
O492 0.135(7) 0.396(18) 0.158(8) -0.098(9) 0.015(6) 0.091(9)
C20 0.135(10) 0.081(7) 0.090(7) 0.023(6) 0.035(7) 0.011(7)
C34 0.141(11) 0.122(10) 0.087(7) 0.050(7) 0.036(7) 0.050(9)
S334 0.138(3) 0.130(3) 0.134(3) 0.029(2) -0.018(2) -0.012(2)
C57 0.133(11) 0.092(7) 0.091(7) 0.015(6) 0.029(7) 0.035(8)
C9 0.225(16) 0.199(13) 0.108(9) -0.021(9) 0.012(10) 0.126(13)
O234 0.130(8) 0.232(11) 0.336(15) 0.137(11) 0.062(9) 0.096(8)
C129 0.100(8) 0.151(10) 0.085(6) 0.050(7) 0.029(6) 0.045(8)
C193 0.069(6) 0.122(8) 0.118(7) 0.036(6) 0.032(5) 0.039(5)
O254 0.211(9) 0.259(10) 0.227(9) 0.083(8) 0.070(7) 0.058(8)
C123 0.142(11) 0.136(10) 0.112(8) 0.051(7) 0.045(8) 0.051(10)
C13 0.141(4) 0.149(4) 0.120(4) 0.033(3) 0.037(3) 0.048(4)
C31 0.186(13) 0.110(7) 0.090(7) 0.049(6) 0.057(8) 0.079(9)
C355 0.151(12) 0.135(11) 0.089(7) 0.041(7) 0.012(7) 0.052(10)
C39 0.128(11) 0.117(10) 0.129(9) 0.006(8) 0.001(8) 0.051(9)
C376 0.129(9) 0.113(9) 0.096(7) 0.006(6) -0.002(6) 0.052(8)
C233 0.079(6) 0.158(8) 0.186(9) 0.016(7) 0.023(5) 0.067(6)
C333 0.134(11) 0.109(10) 0.095(7) 0.010(6) 0.005(7) 0.017(8)
C377 0.180(13) 0.073(6) 0.078(6) -0.013(5) 0.026(7) 0.010(8)
C313 0.183(14) 0.105(9) 0.074(6) 0.027(6) 0.039(8) 0.049(10)
C270 0.166(10) 0.109(8) 0.076(6) 0.004(6) 0.024(6) 0.058(8)
C109 0.180(13) 0.088(8) 0.074(6) 0.009(5) 0.046(7) 0.047(9)
C264 0.225(19) 0.131(11) 0.072(7) -0.005(7) -0.004(9) 0.038(12)
C384 0.210(13) 0.078(6) 0.059(5) 0.005(5) 0.012(7) 0.068(9)
C372 0.086(9) 0.194(15) 0.055(5) 0.009(7) 0.000(5) 0.005(10)
C110 0.154(10) 0.076(7) 0.072(6) 0.015(5) 0.036(6) 0.026(7)
C7 0.174(11) 0.101(7) 0.102(8) 0.022(6) 0.003(8) 0.028(7)
C383 0.129(8) 0.092(7) 0.070(5) 0.008(5) 0.016(6) 0.035(6)
C32 0.193(14) 0.197(15) 0.085(7) 0.072(9) 0.046(8) 0.127(12)
C134 0.116(10) 0.102(7) 0.093(6) 0.014(6) 0.008(6) 0.019(8)
C348 0.170(13) 0.158(12) 0.111(8) 0.024(8) 0.031(8) 0.113(12)
C38 0.127(10) 0.148(11) 0.077(6) 0.005(7) 0.024(7) 0.015(9)
C291 0.106(11) 0.191(13) 0.091(7) -0.026(8) -0.013(7) 0.032(8)
C271 0.130(10) 0.101(7) 0.096(7) -0.017(6) 0.028(6) 0.022(7)
C27 0.167(13) 0.141(13) 0.085(7) 0.032(8) 0.049(7) 0.059(11)
C361 0.096(9) 0.140(11) 0.146(10) -0.011(8) 0.024(7) -0.003(9)
C97 0.107(8) 0.149(10) 0.059(5) -0.009(6) 0.003(5) -0.010(8)
C92 0.144(12) 0.125(10) 0.084(7) 0.009(7) -0.001(7) -0.069(10)
C93 0.115(9) 0.219(15) 0.072(7) 0.003(8) -0.012(6) -0.013(11)
C94 0.229(18) 0.128(11) 0.076(7) 0.018(8) 0.002(9) -0.057(12)
C95 0.182(14) 0.125(11) 0.106(9) 0.018(8) 0.004(9) -0.006(12)
C96 0.199(14) 0.076(7) 0.059(6) 0.008(5) -0.009(7) -0.025(9)
N98 0.150(8) 0.099(6) 0.080(5) 0.022(5) -0.015(5) 0.000(6)
C99 0.205(15) 0.118(10) 0.055(6) 0.011(6) -0.043(8) -0.050(12)
C100 0.25(2) 0.142(12) 0.126(11) 0.033(9) -0.110(13) -0.020(15)
C101 0.26(2) 0.116(11) 0.059(6) 0.028(7) -0.061(9) -0.033(11)
O90 0.113(7) 0.233(11) 0.188(9) 0.024(8) 0.030(6) -0.005(7)
C263 0.151(10) 0.137(11) 0.075(7) 0.008(7) -0.006(6) 0.027(10)
C22 0.235(17) 0.095(7) 0.097(7) 0.045(6) 0.094(10) 0.016(9)
C265 0.166(12) 0.121(10) 0.107(8) 0.040(8) 0.040(8) 0.049(9)
C46 0.178(12) 0.099(8) 0.126(8) 0.023(7) 0.057(8) 0.059(8)
C325 0.088(9) 0.223(16) 0.096(7) 0.055(9) 0.015(6) 0.051(10)
C53 0.134(10) 0.129(9) 0.100(8) -0.003(7) 0.043(7) 0.029(8)
C47 0.200(15) 0.131(10) 0.132(10) 0.017(9) 0.067(11) 0.080(11)
O353 0.184(10) 0.173(8) 0.243(11) -0.030(7) -0.015(8) 0.108(8)
C283 0.108(9) 0.123(10) 0.074(6) 0.021(6) -0.001(5) 0.033(8)
C49 0.201(15) 0.152(11) 0.136(10) 0.055(10) 0.072(11) 0.115(11)
C106 0.199(14) 0.088(8) 0.078(7) -0.019(7) -0.031(8) -0.021(10)
C366 0.094(9) 0.143(9) 0.098(7) 0.010(6) -0.009(5) 0.028(8)
C82 0.084(9) 0.176(13) 0.095(7) -0.001(7) 0.019(6) 0.020(10)
C76 0.139(11) 0.137(8) 0.091(7) -0.003(6) -0.001(6) 0.074(9)
O0BX 0.200(9) 0.166(7) 0.237(10) 0.036(7) 0.090(8) 0.095(7)
O0BY 0.104(6) 0.232(10) 0.293(12) 0.151(10) 0.069(7) 0.072(6)
C332 0.144(12) 0.093(8) 0.097(7) 0.003(6) -0.010(7) 0.011(9)
C54 0.127(10) 0.178(13) 0.094(8) 0.049(9) 0.019(7) 0.054(10)
C14 0.141(4) 0.149(4) 0.120(4) 0.033(3) 0.037(3) 0.048(4)
C111 0.161(12) 0.102(9) 0.089(6) 0.025(6) 0.049(7) 0.065(9)
C343 0.254(19) 0.194(17) 0.084(7) -0.022(8) -0.004(9) 0.146(16)
O0C5 0.153(7) 0.241(10) 0.136(6) -0.033(7) 0.032(6) 0.032(7)
C321 0.113(10) 0.133(10) 0.085(7) 0.040(7) 0.032(7) 0.030(9)
C310 0.157(13) 0.139(11) 0.125(9) 0.031(8) 0.058(9) 0.057(10)
C344 0.233(16) 0.071(7) 0.082(7) -0.005(6) 0.019(8) 0.042(9)
C367 0.104(8) 0.157(11) 0.089(7) 0.026(7) 0.013(6) 0.020(9)
C259 0.22(2) 0.150(13) 0.073(7) -0.028(7) -0.015(9) 0.045(14)
C186 0.168(9) 0.076(5) 0.129(8) 0.029(5) 0.009(7) 0.067(6)
C4 0.195(12) 0.170(10) 0.186(10) 0.027(8) 0.085(8) 0.049(8)
C6 0.199(13) 0.130(9) 0.127(9) 0.050(8) 0.066(9) 0.056(9)
C21 0.121(10) 0.187(15) 0.147(11) 0.075(11) 0.061(9) 0.063(11)
C287 0.144(13) 0.157(11) 0.119(9) 0.011(8) 0.026(8) 0.079(11)
C262 0.178(14) 0.100(8) 0.071(6) 0.006(6) 0.008(7) 0.028(11)
C450 0.220(14) 0.098(7) 0.143(9) -0.018(6) -0.055(9) 0.104(9)
C171 0.091(6) 0.073(6) 0.188(10) 0.043(6) 0.041(6) 0.011(5)
C127 0.106(9) 0.184(13) 0.115(8) 0.032(8) 0.035(6) 0.069(9)
C16 0.141(4) 0.149(4) 0.120(4) 0.033(3) 0.037(3) 0.048(4)
C112 0.165(13) 0.144(14) 0.126(9) 0.029(8) 0.048(9) 0.072(11)
C317 0.152(11) 0.137(11) 0.109(8) 0.052(8) 0.044(8) 0.062(10)
C318 0.175(14) 0.141(12) 0.128(10) 0.038(9) 0.074(10) 0.078(12)
C311 0.240(17) 0.126(12) 0.121(9) 0.046(8) 0.104(12) 0.082(12)
O86 0.175(9) 0.322(14) 0.146(8) -0.054(8) -0.009(6) 0.132(9)
O491 0.170(9) 0.47(2) 0.139(7) -0.017(9) -0.005(6) 0.191(13)
O120 0.384(16) 0.181(8) 0.215(9) 0.102(8) 0.159(11) 0.199(11)
C48 0.172(13) 0.157(11) 0.115(9) 0.033(8) 0.036(9) 0.093(10)
C128 0.093(7) 0.121(8) 0.139(9) 0.039(8) 0.034(7) 0.026(7)
C78 0.108(11) 0.186(13) 0.080(7) -0.027(8) -0.008(6) 0.038(11)
C342 0.211(14) 0.102(8) 0.074(6) 0.010(5) 0.014(7) 0.058(9)
C314 0.133(10) 0.087(8) 0.088(6) 0.021(6) 0.030(6) 0.016(7)
C114 0.25(2) 0.113(11) 0.099(8) 0.029(7) 0.071(12) 0.052(13)
C490 0.147(7) 0.106(5) 0.163(7) -0.026(6) 0.060(7) 0.036(5)
C349 0.139(10) 0.154(11) 0.098(7) 0.004(8) 0.033(7) 0.034(10)
C312 0.248(19) 0.089(9) 0.110(8) 0.030(7) 0.074(10) 0.071(11)
O0D2 0.288(8) 0.197(5) 0.185(5) 0.036(4) 0.096(5) 0.120(6)
C17 0.141(4) 0.149(4) 0.120(4) 0.033(3) 0.037(3) 0.048(4)
O0D6 0.173(9) 0.194(9) 0.263(13) -0.027(9) 0.064(9) 0.037(7)
C350 0.148(11) 0.207(17) 0.085(7) -0.016(8) 0.013(7) 0.099(12)
C359 0.115(10) 0.143(11) 0.150(10) 0.007(8) 0.031(7) 0.040(8)
C255 0.201(10) 0.190(9) 0.183(8) 0.032(7) 0.016(7) 0.092(8)
C256 0.121(9) 0.134(10) 0.159(11) 0.026(8) -0.044(8) 0.003(8)
C83 0.118(12) 0.192(15) 0.118(10) -0.014(10) -0.006(8) 0.025(12)
C84 0.147(14) 0.29(2) 0.082(7) 0.000(11) 0.026(8) 0.109(15)
C33 0.214(15) 0.112(9) 0.112(9) 0.013(8) 0.016(9) 0.044(11)
O87 0.127(9) 0.348(17) 0.255(13) -0.050(11) 0.012(8) 0.120(10)
C258 0.112(8) 0.128(9) 0.120(8) 0.003(7) -0.008(6) 0.010(8)
C77 0.131(12) 0.34(3) 0.098(8) -0.046(12) -0.031(8) 0.131(16)
C113 0.27(2) 0.080(10) 0.160(13) 0.053(9) 0.121(15) 0.071(13)
C117 0.185(13) 0.157(12) 0.139(10) 0.054(10) 0.072(10) 0.096(12)
C360 0.112(8) 0.129(10) 0.142(9) 0.057(8) 0.050(7) 0.050(9)
C118 0.240(19) 0.127(11) 0.123(9) 0.044(8) 0.077(11) 0.110(12)
C15 0.141(4) 0.149(4) 0.120(4) 0.033(3) 0.037(3) 0.048(4)
O0DU 0.288(8) 0.197(5) 0.185(5) 0.036(4) 0.096(5) 0.120(6)
O0DV 0.207(12) 0.43(2) 0.270(15) 0.215(16) 0.088(11) 0.152(14)
C71 0.237(15) 0.072(6) 0.160(11) 0.022(7) 0.080(10) 0.031(7)
C41 0.262(19) 0.130(10) 0.149(12) -0.047(9) -0.074(12) 0.006(11)
C489 0.097(5) 0.101(5) 0.213(9) -0.027(5) 0.015(5) 0.026(4)
O274 0.163(6) 0.176(6) 0.437(13) -0.109(8) 0.012(7) 0.045(5)
C320 0.206(15) 0.152(10) 0.211(14) 0.067(10) 0.104(13) 0.115(11)
C3 0.195(12) 0.170(10) 0.186(10) 0.027(8) 0.085(8) 0.049(8)
C295 0.146(5) 0.170(6) 0.096(3) 0.032(4) -0.012(3) -0.036(3)
C296 0.146(5) 0.170(6) 0.096(3) 0.032(4) -0.012(3) -0.036(3)
C297 0.146(5) 0.170(6) 0.096(3) 0.032(4) -0.012(3) -0.036(3)
C298 0.146(5) 0.170(6) 0.096(3) 0.032(4) -0.012(3) -0.036(3)
C299 0.146(5) 0.170(6) 0.096(3) 0.032(4) -0.012(3) -0.036(3)
C294 0.146(5) 0.170(6) 0.096(3) 0.032(4) -0.012(3) -0.036(3)
N300 0.159(8) 0.123(6) 0.053(4) -0.001(4) 0.017(4) -0.035(6)
C301 0.188(7) 0.112(5) 0.071(3) 0.002(4) 0.006(4) -0.013(4)
C302 0.188(7) 0.112(5) 0.071(3) 0.002(4) 0.006(4) -0.013(4)
C303 0.188(7) 0.112(5) 0.071(3) 0.002(4) 0.006(4) -0.013(4)
O0E5 0.38(2) 0.147(8) 0.239(14) 0.017(9) -0.013(13) 0.045(11)
C435 0.060(4) 0.115(5) 0.245(10) 0.031(6) 0.017(5) 0.030(4)
C290 0.26(2) 0.178(13) 0.115(9) -0.004(9) -0.021(11) 0.103(14)
C56 0.21(2) 0.27(2) 0.218(18) 0.077(16) 0.021(16) 0.152(18)
C253 0.201(10) 0.190(9) 0.183(8) 0.032(7) 0.016(7) 0.092(8)
O0F5 0.192(13) 0.47(3) 0.282(18) 0.070(18) -0.031(12) 0.073(16)
O0F9 0.37(2) 0.40(2) 0.322(18) 0.168(17) 0.201(17) 0.268(19)
C89 0.088(11) 0.222(19) 0.111(9) -0.041(10) 0.026(8) -0.034(12)
O88 0.164(9) 0.362(17) 0.177(10) 0.037(10) -0.017(7) 0.149(11)
O25 0.201(10) 0.195(10) 0.188(10) -0.036(8) 0.064(8) -0.008(8)
O371 0.136(7) 0.215(10) 0.190(9) 0.017(8) 0.041(6) 0.055(7)
O369 0.092(6) 0.157(8) 0.321(15) 0.033(9) 0.015(7) 0.001(5)
O386 0.223(9) 0.087(4) 0.156(7) -0.003(4) 0.022(6) 0.075(5)
O121 0.201(14) 0.222(13) 0.68(4) -0.014(18) 0.060(19) 0.141(12)
O336 0.161(9) 0.124(7) 0.349(18) -0.037(9) 0.004(9) -0.027(6)
O2 0.263(10) 0.209(8) 0.181(7) 0.042(6) 0.065(7) 0.101(7)
O104 0.326(10) 0.143(5) 0.204(7) 0.072(5) -0.094(7) -0.108(6)
Ca1 0.240(3) 0.1370(19) 0.164(2) 0.0604(18) 0.098(2) 0.116(2)
C305 0.47(4) 0.060(7) 0.140(13) 0.040(8) -0.021(17) 0.011(13)
O103 0.326(10) 0.143(5) 0.204(7) 0.072(5) -0.094(7) -0.108(6)
O273 0.163(6) 0.176(6) 0.437(13) -0.109(8) 0.012(7) 0.045(5)
C252 0.201(10) 0.190(9) 0.183(8) 0.032(7) 0.016(7) 0.092(8)
O251 0.211(9) 0.259(10) 0.227(9) 0.083(8) 0.070(7) 0.058(8)
O1AA 0.145(6) 0.091(4) 0.216(8) 0.031(5) 0.043(6) 0.060(4)

loop_
_atom_type_symbol
_atom_type_description
_atom_type_scat_dispersion_real
_atom_type_scat_dispersion_imag
_atom_type_scat_source
C C 0.0070 0.0030 'International Tables Vol C Tables 4.2.6.8 and 6.1.1.4'
H H 0.0000 0.0000 'International Tables Vol C Tables 4.2.6.8 and 6.1.1.4'
Ca Ca 0.2262 0.3064 'International Tables Vol C Tables 4.2.6.8 and 6.1.1.4'
N N 0.0120 0.0060 'International Tables Vol C Tables 4.2.6.8 and 6.1.1.4'
O O 0.0200 0.0110 'International Tables Vol C Tables 4.2.6.8 and 6.1.1.4'
S S 0.1820 0.2060 'International Tables Vol C Tables 4.2.6.8 and 6.1.1.4'

loop_
_geom_angle_atom_site_label_1
_geom_angle_atom_site_label_2
_geom_angle_atom_site_label_3
_geom_angle
_geom_angle_site_symmetry_1
_geom_angle_site_symmetry_3
_geom_angle_publ_flag
O244 Ca00 O05Z 73.7(2) 2_776 . ?
O244 Ca00 O066 110.6(3) 2_776 . ?
O244 Ca00 O08L 81.0(2) 2_776 . ?
O244 Ca00 O155 81.0(3) 2_776 . ?
O244 Ca00 O08Y 141.2(3) 2_776 . ?
O244 Ca00 O0D6 141.0(3) 2_776 . ?
O05Z Ca00 O08Y 140.1(3) . . ?
O05Z Ca00 O0D6 70.1(3) . . ?
O066 Ca00 O05Z 85.4(3) . . ?
O066 Ca00 O08L 163.7(3) . . ?
O066 Ca00 O08Y 94.0(3) . . ?
O066 Ca00 O0D6 80.5(4) . . ?
O08L Ca00 O05Z 87.0(3) . . ?
O08L Ca00 O08Y 82.6(3) . . ?
O08L Ca00 O0D6 83.3(4) . . ?
O155 Ca00 O05Z 143.6(4) . . ?
O155 Ca00 O066 79.5(3) . . ?
O155 Ca00 O08L 114.5(4) . . ?
O155 Ca00 O08Y 74.4(4) . . ?
O155 Ca00 O0D6 137.9(3) . . ?
O08Y Ca00 O0D6 70.5(4) . . ?
O156 S153 O155 111.3(7) . . ?
O156 S153 C152 104.2(4) . . ?
O154 S153 O156 110.5(6) . . ?
O154 S153 O155 115.2(7) . . ?
O154 S153 C152 110.1(5) . . ?
O155 S153 C152 104.8(5) . . ?
O405 S402 C401 105.9(4) . . ?
O404 S402 O405 112.5(5) . . ?
O404 S402 C401 106.6(5) . . ?
O403 S402 O405 112.4(6) . . ?
O403 S402 O404 112.2(6) . . ?
O403 S402 C401 106.7(5) . . ?
O387 S385 C384 106.3(4) . . ?
O387 S385 O386 112.6(5) . . ?
O388 S385 O387 112.5(6) . . ?
O388 S385 C384 107.1(5) . . ?
O388 S385 O386 112.5(5) . . ?
O386 S385 C384 105.2(6) . . ?
O139 S136 O137 109.7(7) . . ?
O139 S136 C135 106.5(6) . . ?
O139 S136 O138 113.3(7) . . ?
O137 S136 C135 103.9(6) . . ?
O138 S136 O137 116.5(7) . . ?
O138 S136 C135 105.9(7) . . ?
O352 S351 O354 113.7(8) . . ?
O352 S351 O353 110.3(8) . . ?
O352 S351 C350 105.0(6) . . ?
O354 S351 C350 107.9(6) . . ?
O353 S351 O354 114.9(6) . . ?
O353 S351 C350 104.1(8) . . ?
O24 S23 C22 106.2(7) . . ?
O24 S23 O25 113.8(8) . . ?
O26 S23 O24 110.1(7) . . ?
O26 S23 C22 109.8(6) . . ?
O26 S23 O25 112.2(7) . . ?
O25 S23 C22 104.2(8) . . ?
O122 S119 C118 98.4(7) . . ?
O120 S119 O122 112.5(8) . . ?
O120 S119 C118 107.4(7) . . ?
O121 S119 O122 114.5(11) . . ?
O121 S119 O120 112.3(11) . . ?
O121 S119 C118 110.7(10) . . ?
O86 S85 C84 107.9(7) . . ?
O87 S85 O86 114.8(7) . . ?
O87 S85 C84 102.2(10) . . ?
O88 S85 O86 112.3(9) . . ?
O88 S85 C84 104.3(7) . . ?
O88 S85 O87 114.0(8) . . ?
O275 S272 C271 111.5(6) . . ?
O275 S272 O274 106.8(10) . . ?
O274 S272 C271 97.5(6) . . ?
O273 S272 O275 120.4(9) . . ?
O273 S272 C271 117.6(9) . . ?
O273 S272 O274 98.3(10) . . ?
O105 S102 C101 110.1(5) . . ?
O105 S102 O104 114.6(9) . . ?
O104 S102 C101 105.5(8) . . ?
O103 S102 O105 111.1(13) . . ?
O103 S102 C101 106.0(6) . . ?
O103 S102 O104 109.1(10) . . ?
C418 O419 C420 113.4(6) . . ?
C463 O464 C465 118.1(6) . . ?
C451 N453 C454 129.1(6) . . ?
C213 N212 C211 114.6(7) . . ?
C242 O244 Ca00 165.9(5) . 2_776 ?
C431 N430 C428 120.0(6) . . ?
C436 N438 C439 129.0(6) . . ?
C217 O216 C215 117.3(7) . . ?
C416 N415 C413 117.0(6) . . ?
C478 O479 C480 117.4(8) . . ?
C448 O449 C450 112.6(6) . . ?
C476 N475 C474 116.7(6) . . ?
C206 N205 C203 128.3(6) . . ?
C446 N445 C444 117.8(6) . . ?
C461 N460 C459 118.8(6) . . ?
C218 N220 C221 129.3(7) . . ?
C421 N423 C424 130.0(6) . . ?
C199 O201 C202 116.7(6) . . ?
C172 N174 C175 129.5(7) . . ?
C169 O170 C171 118.2(7) . . ?
C399 N398 C396 118.4(7) . . ?
C167 N166 C164 118.1(6) . . ?
C406 N408 C409 129.9(6) . . ?
N438 C439 C444 114.7(6) . . ?
N438 C439 C440 123.7(8) . . ?
C440 C439 C444 121.6(7) . . ?
C150 N149 C147 116.7(7) . . ?
C232 O231 C230 119.8(7) . . ?
N475 C474 C469 115.2(7) . . ?
N475 C474 C473 125.1(8) . . ?
C473 C474 C469 119.7(8) . . ?
C466 N468 C469 129.8(7) . . ?
C228 N227 C226 116.6(6) . . ?
C184 O185 C186 115.1(8) . . ?
C67 N66 C64 118.9(9) . . ?
C182 N181 C179 117.9(7) . . ?
C157 N159 C160 129.4(7) . . ?
C236 N238 C239 123.6(7) . . ?
C197 N196 C195 116.6(7) . . ?
C9 O8 C7 113.8(9) . . ?
C382 N381 C379 120.4(8) . . ?
N453 C454 C459 116.5(6) . . ?
N453 C454 C455 123.9(6) . . ?
C459 C454 C455 119.5(6) . . ?
C484 N486 C487 126.1(8) . . ?
C392 N391 C389 127.6(8) . . ?
N445 C444 C439 119.3(6) . . ?
N445 C444 C443 122.1(7) . . ?
C439 C444 C443 118.5(7) . . ?
C463 C458 C459 116.8(7) . . ?
C463 C458 C457 126.1(7) . . ?
C459 C458 C457 117.1(7) . . ?
O464 C463 C458 114.9(7) . . ?
O464 C463 C462 124.7(7) . . ?
C462 C463 C458 120.4(7) . . ?
N460 C459 C454 118.1(6) . . ?
N460 C459 C458 121.8(7) . . ?
C454 C459 C458 119.9(7) . . ?
O452 C451 N453 124.1(6) . . ?
O452 C451 C446 122.1(7) . . ?
N453 C451 C446 113.8(7) . . ?
C187 N189 C190 129.3(7) . . ?
C143 N142 C140 130.7(8) . . ?
N430 C428 C427 119.3(6) . . ?
C429 C428 N430 121.2(6) . . ?
C429 C428 C427 119.5(7) . . ?
C71 O70 C69 119.6(10) . . ?
C448 C443 C444 114.9(7) . . ?
C448 C443 C442 127.6(7) . . ?
C442 C443 C444 117.2(8) . . ?
C52 N51 C50 121.3(11) . . ?
O422 C421 N423 124.3(7) . . ?
O422 C421 C416 121.0(6) . . ?
N423 C421 C416 114.5(7) . . ?
C286 N285 C284 116.3(10) . . ?
C375 N374 C372 130.1(11) . . ?
C226 C221 N220 114.9(7) . . ?
C222 C221 N220 122.7(8) . . ?
C222 C221 C226 122.3(6) . . ?
C328 N330 C331 120.0(10) . . ?
C42 N44 C45 128.4(11) . . ?
C37 N36 C35 114.9(11) . . ?
N181 C179 C180 122.0(7) . . ?
N181 C179 C178 122.9(7) . . ?
C180 C179 C178 115.0(8) . . ?
N468 C469 C474 113.9(8) . . ?
C470 C469 C474 118.6(7) . . ?
C470 C469 N468 127.2(8) . . ?
O204 C203 N205 126.5(7) . . ?
O204 C203 C197 123.8(8) . . ?
N205 C203 C197 109.7(7) . . ?
C428 C429 C424 121.0(6) . . ?
C130 N132 C133 120.0(9) . . ?
C409 C414 C413 119.9(7) . . ?
C411 C412 C413 118.1(7) . . ?
C411 C412 C418 124.2(7) . . ?
C418 C412 C413 117.6(7) . . ?
C441 C440 C439 118.6(8) . . ?
C410 C411 C412 122.7(7) . . ?
C341 N340 C338 130.0(10) . . ?
N398 C399 C406 116.2(7) . . ?
N398 C399 C400 123.1(8) . . ?
C400 C399 C406 120.6(8) . . ?
N174 C175 C176 120.6(8) . . ?
C180 C175 N174 120.5(7) . . ?
C180 C175 C176 118.9(7) . . ?
C175 C180 C179 124.5(7) . . ?
N212 C211 C206 114.0(7) . . ?
C210 C211 N212 124.7(8) . . ?
C210 C211 C206 121.3(8) . . ?
C463 C462 C461 115.8(7) . . ?
C411 C410 C409 119.5(7) . . ?
C306 N308 C309 130.9(10) . . ?
C276 N278 C279 131.9(9) . . ?
O449 C448 C443 111.8(7) . . ?
C447 C448 O449 126.4(8) . . ?
C447 C448 C443 121.8(7) . . ?
C165 C164 N166 118.5(7) . . ?
C165 C164 C163 119.0(7) . . ?
C163 C164 N166 122.4(7) . . ?
N445 C446 C451 118.9(6) . . ?
N445 C446 C447 125.6(7) . . ?
C447 C446 C451 115.4(7) . . ?
N212 C213 C218 118.8(7) . . ?
N212 C213 C214 126.5(7) . . ?
C214 C213 C218 114.7(9) . . ?
C267 N268 C269 117.3(10) . . ?
N415 C413 C414 119.1(6) . . ?
N415 C413 C412 122.0(7) . . ?
C414 C413 C412 118.9(7) . . ?
C429 C424 N423 118.2(6) . . ?
C429 C424 C425 121.2(6) . . ?
C425 C424 N423 120.4(6) . . ?
C418 C417 C416 117.9(7) . . ?
O485 C484 N486 124.2(9) . . ?
O485 C484 C476 119.3(7) . . ?
N486 C484 C476 116.4(9) . . ?
N460 C461 C462 126.3(7) . . ?
N460 C461 C466 113.8(6) . . ?
C462 C461 C466 119.8(7) . . ?
C57 N59 C60 126.5(9) . . ?
C448 C447 C446 117.4(8) . . ?
C365 N364 C362 118.0(10) . . ?
C256 O257 C258 111.8(9) . . ?
N227 C226 C221 119.1(6) . . ?
N227 C226 C225 123.9(7) . . ?
C225 C226 C221 117.0(7) . . ?
C456 C457 C458 121.6(7) . . ?
C433 O434 C435 114.1(7) . . ?
N408 C409 C410 122.9(7) . . ?
C414 C409 N408 116.2(6) . . ?
C414 C409 C410 120.9(7) . . ?
O173 C172 N174 123.3(7) . . ?
O173 C172 C167 117.2(8) . . ?
N174 C172 C167 119.3(8) . . ?
C316 N315 C313 119.3(11) . . ?
N430 C431 C436 117.3(7) . . ?
N430 C431 C432 125.6(7) . . ?
C432 C431 C436 117.1(7) . . ?
N196 C197 C203 116.3(8) . . ?
N196 C197 C198 125.5(7) . . ?
C198 C197 C203 118.0(8) . . ?
C457 C456 C455 124.2(7) . . ?
C6 O5 C4 109.9(11) . . ?
O467 C466 N468 126.6(7) . . ?
O467 C466 C461 117.9(8) . . ?
N468 C466 C461 115.4(7) . . ?
C199 C198 C197 118.2(7) . . ?
C474 C473 C478 116.3(8) . . ?
C472 C473 C474 119.1(9) . . ?
C472 C473 C478 124.6(8) . . ?
O437 C436 N438 128.0(7) . . ?
O437 C436 C431 121.1(8) . . ?
N438 C436 C431 110.7(7) . . ?
N398 C396 C397 116.6(7) . . ?
C395 C396 N398 123.7(8) . . ?
C395 C396 C397 119.6(8) . . ?
N475 C476 C484 117.1(7) . . ?
N475 C476 C477 121.1(8) . . ?
C477 C476 C484 121.7(8) . . ?
C348 N347 C345 122.7(11) . . ?
O244 C242 C239 116.8(8) . . ?
O243 C242 O244 125.5(8) . . ?
O243 C242 C239 117.8(7) . . ?
C10 N12 C13 125.7(11) . . ?
N415 C416 C421 117.7(6) . . ?
N415 C416 C417 125.0(7) . . ?
C417 C416 C421 117.2(7) . . ?
O216 C215 C210 116.9(8) . . ?
C214 C215 O216 122.0(9) . . ?
C214 C215 C210 121.2(8) . . ?
C72 N74 C75 128.7(10) . . ?
C454 C455 C456 117.6(7) . . ?
C288 O289 C290 113.9(11) . . ?
C324 N323 C321 130.4(10) . . ?
C426 C425 C424 117.9(7) . . ?
N238 C239 C242 107.6(6) . . ?
N238 C239 C241 110.9(6) . . ?
N238 C239 C240 106.4(6) . . ?
C242 C239 C241 113.8(7) . . ?
C242 C239 C240 105.3(6) . . ?
C241 C239 C240 112.3(6) . . ?
C27 N29 C30 127.8(11) . . ?
N205 C206 C211 117.0(7) . . ?
N205 C206 C207 125.5(8) . . ?
C207 C206 C211 117.5(8) . . ?
O419 C418 C412 114.4(7) . . ?
C417 C418 O419 125.2(7) . . ?
C417 C418 C412 120.4(7) . . ?
C143 C148 C147 120.1(9) . . ?
O158 C157 N159 126.3(8) . . ?
O158 C157 C150 122.5(8) . . ?
N159 C157 C150 111.1(9) . . ?
C478 C477 C476 120.1(8) . . ?
C116 N115 C111 123.2(10) . . ?
N181 C182 C183 125.5(8) . . ?
N181 C182 C187 118.7(8) . . ?
C183 C182 C187 115.6(7) . . ?
N220 C218 C213 115.7(8) . . ?
O219 C218 N220 120.7(8) . . ?
O219 C218 C213 123.6(8) . . ?
C431 C432 C433 118.6(7) . . ?
C442 C441 C440 123.6(8) . . ?
C164 C165 C160 120.5(7) . . ?
N227 C228 C229 127.1(7) . . ?
N227 C228 C236 118.7(7) . . ?
C229 C228 C236 113.6(8) . . ?
O479 C478 C473 116.1(8) . . ?
C477 C478 O479 123.3(9) . . ?
C477 C478 C473 120.7(7) . . ?
C145 C146 C147 118.9(9) . . ?
C145 C146 C152 127.5(8) . . ?
C147 C146 C152 113.6(8) . . ?
N142 C143 C144 122.0(9) . . ?
C148 C143 N142 119.1(8) . . ?
C148 C143 C144 118.9(9) . . ?
C106 N108 C109 126.5(13) . . ?
O201 C199 C198 126.1(7) . . ?
O201 C199 C200 117.0(8) . . ?
C198 C199 C200 116.8(8) . . ?
O277 C276 N278 126.4(9) . . ?
O277 C276 C269 123.8(12) . . ?
N278 C276 C269 109.8(11) . . ?
C469 C470 C471 119.7(8) . . ?
N66 C64 C65 120.7(10) . . ?
N66 C64 C63 123.7(10) . . ?
C65 C64 C63 115.6(11) . . ?
C441 C442 C443 120.3(8) . . ?
N159 C160 C161 120.0(8) . . ?
C165 C160 N159 118.9(8) . . ?
C165 C160 C161 120.9(8) . . ?
N196 C195 C190 115.0(8) . . ?
C200 C195 N196 122.9(7) . . ?
C200 C195 C190 122.0(7) . . ?
C230 C229 C228 114.6(7) . . ?
C164 C163 C169 117.1(7) . . ?
C162 C163 C164 121.2(8) . . ?
C162 C163 C169 121.6(8) . . ?
C144 C145 C146 121.1(9) . . ?
C259 N261 C262 129.3(13) . . ?
O237 C236 N238 122.0(7) . . ?
O237 C236 C228 123.8(7) . . ?
N238 C236 C228 114.1(8) . . ?
O390 C389 N391 121.5(9) . . ?
O390 C389 C382 124.4(8) . . ?
N391 C389 C382 113.8(8) . . ?
C471 C472 C473 121.9(8) . . ?
N66 C67 C72 117.1(11) . . ?
N66 C67 C68 120.0(11) . . ?
C72 C67 C68 122.9(11) . . ?
C126 N125 C123 126.1(9) . . ?
C169 C168 C167 117.3(7) . . ?
C206 C207 C208 119.1(8) . . ?
C208 C209 C210 119.4(8) . . ?
C379 C380 C375 121.4(9) . . ?
C393 C394 C395 120.4(8) . . ?
C211 C210 C215 117.5(8) . . ?
C211 C210 C209 119.4(8) . . ?
C215 C210 C209 123.0(8) . . ?
C426 C427 C428 116.5(7) . . ?
C426 C427 C433 126.1(8) . . ?
C433 C427 C428 117.3(7) . . ?
N166 C167 C172 118.3(8) . . ?
N166 C167 C168 125.2(7) . . ?
C168 C167 C172 116.6(8) . . ?
C145 C144 C143 120.6(9) . . ?
C184 C183 C182 118.0(8) . . ?
N381 C379 C380 118.3(8) . . ?
N381 C379 C378 121.9(10) . . ?
C380 C379 C378 119.6(10) . . ?
C82 N81 C79 116.0(12) . . ?
C89 N91 C92 127.2(13) . . ?
C282 C281 C280 122.7(10) . . ?
N51 C50 C45 120.6(11) . . ?
N51 C50 C49 120.0(13) . . ?
C45 C50 C49 119.4(13) . . ?
N408 C406 C399 118.0(7) . . ?
O407 C406 N408 122.6(7) . . ?
O407 C406 C399 119.4(8) . . ?
O170 C169 C163 115.6(8) . . ?
O170 C169 C168 124.7(8) . . ?
C168 C169 C163 119.7(8) . . ?
N149 C150 C157 117.1(8) . . ?
N149 C150 C151 125.0(7) . . ?
C151 C150 C157 117.9(10) . . ?
C179 C178 C184 116.2(9) . . ?
C177 C178 C179 121.4(7) . . ?
C177 C178 C184 122.4(8) . . ?
C472 C471 C470 121.0(8) . . ?
N381 C382 C389 121.6(8) . . ?
N381 C382 C383 121.6(10) . . ?
C383 C382 C389 116.8(10) . . ?
N374 C375 C380 119.2(9) . . ?
N374 C375 C376 121.0(10) . . ?
C380 C375 C376 119.7(10) . . ?
N149 C147 C146 124.3(8) . . ?
C148 C147 N149 115.4(8) . . ?
C148 C147 C146 120.3(8) . . ?
C284 C279 N278 114.5(9) . . ?
C280 C279 N278 123.1(11) . . ?
C280 C279 C284 121.8(9) . . ?
C291 N293 C295 130.4(10) . . ?
O185 C184 C178 113.3(10) . . ?
C183 C184 O185 127.3(8) . . ?
C183 C184 C178 119.4(8) . . ?
C377 C378 C379 113.9(10) . . ?
C384 C378 C379 114.0(10) . . ?
C384 C378 C377 132.1(10) . . ?
C215 C214 C213 115.4(9) . . ?
O370 S368 C367 104.3(6) . . ?
O370 S368 O371 113.1(7) . . ?
O371 S368 C367 105.2(6) . . ?
O369 S368 O370 111.8(7) . . ?
O369 S368 C367 103.5(7) . . ?
O369 S368 O371 117.3(7) . . ?
C20 N19 C18 119.3(12) . . ?
C162 C161 C160 114.7(7) . . ?
C355 N357 C358 125.7(11) . . ?
C56 O55 C54 117.4(13) . . ?
C39 O40 C41 119.6(12) . . ?
N189 C190 C195 116.9(7) . . ?
N189 C190 C191 127.0(8) . . ?
C191 C190 C195 116.0(9) . . ?
C224 C225 C226 119.2(8) . . ?
C230 C225 C226 115.3(7) . . ?
C230 C225 C224 125.5(8) . . ?
C223 C224 C225 120.8(8) . . ?
C209 C208 C207 123.2(8) . . ?
C152 C151 C150 120.4(9) . . ?
O188 C187 N189 125.1(8) . . ?
O188 C187 C182 121.6(8) . . ?
N189 C187 C182 113.2(7) . . ?
C60 C65 C64 122.7(10) . . ?
C303 O304 C305 116.7(12) . . ?
C63 C62 C61 124.2(10) . . ?
C281 C282 C283 119.5(10) . . ?
C425 C426 C427 123.5(8) . . ?
O73 C72 N74 123.6(10) . . ?
O73 C72 C67 120.1(13) . . ?
N74 C72 C67 116.3(11) . . ?
O231 C230 C225 115.0(7) . . ?
C229 C230 O231 122.8(8) . . ?
C229 C230 C225 122.2(7) . . ?
C345 C346 C341 119.8(12) . . ?
N12 C10 C9 112.8(13) . . ?
O11 C10 N12 127.4(13) . . ?
O11 C10 C9 119.8(11) . . ?
C396 C395 C394 120.6(9) . . ?
C396 C395 C401 115.9(8) . . ?
C394 C395 C401 123.5(9) . . ?
N364 C362 C363 115.9(10) . . ?
N364 C362 C361 123.6(12) . . ?
C363 C362 C361 120.4(12) . . ?
C163 C162 C161 123.6(8) . . ?
C199 C200 C193 122.5(9) . . ?
C195 C200 C199 119.7(7) . . ?
C195 C200 C193 117.7(8) . . ?
C395 C401 S402 121.8(8) . . ?
C400 C401 S402 120.4(7) . . ?
C400 C401 C395 117.8(8) . . ?
C399 C400 C401 121.1(8) . . ?
O307 C306 N308 116.0(12) . . ?
O307 C306 C301 130.4(15) . . ?
N308 C306 C301 113.6(11) . . ?
N486 C487 C488 115.8(8) . . ?
N486 C487 C490 116.0(9) . . ?
N486 C487 C489 107.9(9) . . ?
C488 C487 C489 103.8(8) . . ?
C490 C487 C488 108.5(10) . . ?
C490 C487 C489 103.3(9) . . ?
N74 C75 C80 116.9(12) . . ?
C76 C75 N74 125.9(12) . . ?
C76 C75 C80 117.2(11) . . ?
C62 C63 C64 120.3(10) . . ?
C62 C63 C69 126.2(11) . . ?
C69 C63 C64 113.3(11) . . ?
C221 C222 C223 119.6(8) . . ?
O141 C140 N142 122.9(9) . . ?
O141 C140 C133 122.0(10) . . ?
N142 C140 C133 115.0(9) . . ?
C130 C131 C126 123.0(9) . . ?
C69 C68 C67 121.3(10) . . ?
C80 C79 N81 115.0(13) . . ?
C78 C79 N81 122.9(12) . . ?
C78 C79 C80 122.1(14) . . ?
N44 C42 C37 115.2(11) . . ?
O43 C42 N44 124.9(12) . . ?
O43 C42 C37 119.8(13) . . ?
N340 C338 C331 114.3(10) . . ?
O339 C338 N340 121.4(13) . . ?
O339 C338 C331 124.2(13) . . ?
C318 O319 C320 117.1(13) . . ?
C396 C397 C392 121.9(8) . . ?
N268 C269 C276 118.1(12) . . ?
N268 C269 C270 126.0(10) . . ?
C270 C269 C276 115.9(12) . . ?
N364 C365 C372 121.8(11) . . ?
N364 C365 C366 126.5(11) . . ?
C366 C365 C372 111.6(12) . . ?
C394 C393 C392 122.5(8) . . ?
N330 C328 C327 125.9(11) . . ?
N330 C328 C329 117.4(10) . . ?
C329 C328 C327 116.6(11) . . ?
N36 C35 C30 118.9(13) . . ?
N36 C35 C34 122.9(11) . . ?
C30 C35 C34 118.2(13) . . ?
C177 C176 C175 119.4(8) . . ?
N330 C331 C338 120.7(11) . . ?
N330 C331 C332 118.4(14) . . ?
C332 C331 C338 120.9(13) . . ?
N132 C133 C140 119.6(9) . . ?
N132 C133 C134 119.6(12) . . ?
C134 C133 C140 120.9(10) . . ?
C192 C191 C190 123.0(8) . . ?
O434 C433 C432 126.9(9) . . ?
O434 C433 C427 114.2(9) . . ?
C432 C433 C427 118.8(9) . . ?
S153 O155 Ca00 156.7(5) . . ?
C224 C223 C222 121.0(8) . . ?
C327 C326 C325 124.9(12) . . ?
N59 C60 C61 124.6(10) . . ?
C65 C60 N59 117.6(9) . . ?
C65 C60 C61 117.8(10) . . ?
C176 C177 C178 120.7(8) . . ?
N347 C345 C344 113.3(14) . . ?
C346 C345 N347 120.2(11) . . ?
C346 C345 C344 126.2(13) . . ?
N44 C45 C50 112.8(11) . . ?
N44 C45 C46 126.0(13) . . ?
C50 C45 C46 120.8(13) . . ?
N125 C126 C131 119.3(9) . . ?
N125 C126 C127 122.9(10) . . ?
C131 C126 C127 117.7(10) . . ?
N323 C324 C329 120.1(10) . . ?
N323 C324 C325 125.3(14) . . ?
C329 C324 C325 114.3(13) . . ?
C63 C69 O70 114.2(12) . . ?
C68 C69 O70 123.1(11) . . ?
C68 C69 C63 122.7(11) . . ?
C129 C135 S136 120.7(11) . . ?
C134 C135 S136 119.9(10) . . ?
C134 C135 C129 119.3(10) . . ?
N285 C284 C279 117.0(10) . . ?
N285 C284 C283 122.8(11) . . ?
C283 C284 C279 120.1(10) . . ?
C62 C61 C60 119.4(10) . . ?
C279 C280 C281 115.5(10) . . ?
O231 C232 C233 106.8(10) . . ?
N391 C392 C397 119.3(8) . . ?
N391 C392 C393 125.7(8) . . ?
C397 C392 C393 114.9(9) . . ?
C362 C363 C358 119.5(10) . . ?
O479 C480 C481 112.7(11) . . ?
N51 C52 C57 123.3(11) . . ?
N51 C52 C53 122.1(13) . . ?
C53 C52 C57 114.6(13) . . ?
N268 C267 C266 123.9(11) . . ?
N268 C267 C262 118.6(13) . . ?
C262 C267 C266 117.5(11) . . ?
C75 C80 C79 120.8(12) . . ?
N132 C130 C131 118.7(10) . . ?
N132 C130 C129 120.5(10) . . ?
C131 C130 C129 120.7(11) . . ?
C328 C327 C333 111.0(12) . . ?
C326 C327 C328 120.7(11) . . ?
C326 C327 C333 127.6(12) . . ?
C271 C266 C267 116.5(10) . . ?
C271 C266 C265 123.3(15) . . ?
C265 C266 C267 120.2(13) . . ?
N115 C116 C123 120.9(11) . . ?
N115 C116 C117 123.1(13) . . ?
C117 C116 C123 115.5(14) . . ?
N285 C286 C291 112.3(15) . . ?
N285 C286 C287 125.1(12) . . ?
C287 C286 C291 122.7(14) . . ?
N19 C18 C17 120.2(12) . . ?
C13 C18 N19 120.4(13) . . ?
C13 C18 C17 119.0(14) . . ?
C146 C152 S153 118.8(7) . . ?
C151 C152 S153 121.2(8) . . ?
C151 C152 C146 120.0(8) . . ?
N340 C341 C346 116.6(10) . . ?
N340 C341 C342 123.5(13) . . ?
C346 C341 C342 119.9(13) . . ?
O483 C481 O482 128.0(14) . . ?
O483 C481 C480 118.6(16) . . ?
O482 C481 C480 113.5(16) . . ?
N29 C30 C35 110.0(12) . . ?
C31 C30 N29 125.8(13) . . ?
C31 C30 C35 124.3(13) . . ?
N36 C37 C42 112.8(12) . . ?
N36 C37 C38 125.8(11) . . ?
C38 C37 C42 121.4(12) . . ?
N315 C316 C321 116.6(12) . . ?
N315 C316 C317 123.9(13) . . ?
C317 C316 C321 119.5(14) . . ?
O289 C288 C283 112.4(14) . . ?
C287 C288 O289 127.0(15) . . ?
C287 C288 C283 120.5(14) . . ?
N357 C358 C363 118.1(11) . . ?
N357 C358 C359 123.9(12) . . ?
C363 C358 C359 118.0(11) . . ?
C328 C329 C324 123.9(11) . . ?
C193 C192 C191 120.9(8) . . ?
C310 C309 N308 113.0(13) . . ?
C314 C309 N308 123.4(13) . . ?
C314 C309 C310 123.2(15) . . ?
N19 C20 C27 116.8(11) . . ?
N19 C20 C21 124.0(14) . . ?
C21 C20 C27 119.2(13) . . ?
C39 C34 C35 117.3(12) . . ?
C39 C34 C33 126.3(14) . . ?
C33 C34 C35 116.5(13) . . ?
O335 S334 C333 104.0(5) . . ?
O335 S334 O336 114.5(9) . . ?
O337 S334 O335 117.0(8) . . ?
O337 S334 C333 110.7(6) . . ?
O337 S334 O336 105.5(8) . . ?
O336 S334 C333 104.5(7) . . ?
O58 C57 N59 124.9(10) . . ?
O58 C57 C52 123.7(12) . . ?
N59 C57 C52 111.1(11) . . ?
O8 C9 C10 112.8(12) . . ?
C135 C129 C130 117.7(11) . . ?
C135 C129 C128 127.5(11) . . ?
C128 C129 C130 114.8(11) . . ?
C192 C193 C200 120.3(9) . . ?
C253 O254 C255 112.1(14) . . ?
O124 C123 N125 125.3(12) . . ?
O124 C123 C116 119.5(13) . . ?
N125 C123 C116 115.2(12) . . ?
C18 C13 N12 113.3(12) . . ?
C14 C13 N12 126.5(13) . . ?
C14 C13 C18 120.2(15) . . ?
C30 C31 C32 113.8(12) . . ?
N357 C355 C348 115.6(13) . . ?
O356 C355 N357 125.5(13) . . ?
O356 C355 C348 118.8(14) . . ?
O40 C39 C38 122.6(13) . . ?
C34 C39 O40 115.2(13) . . ?
C34 C39 C38 121.9(13) . . ?
C377 C376 C375 119.1(11) . . ?
O235 C233 C232 123.8(13) . . ?
O235 C233 O234 134.4(16) . . ?
O234 C233 C232 101.5(13) . . ?
C327 C333 S334 118.1(11) . . ?
C332 C333 C327 120.2(12) . . ?
C332 C333 S334 121.6(11) . . ?
C376 C377 C378 125.8(9) . . ?
C314 C313 N315 118.6(12) . . ?
C314 C313 C312 122.9(13) . . ?
C312 C313 N315 118.4(14) . . ?
C269 C270 C271 114.1(11) . . ?
N108 C109 C110 122.4(11) . . ?
N108 C109 C114 124.5(13) . . ?
C114 C109 C110 113.1(14) . . ?
C263 C264 C265 125.4(13) . . ?
C378 C384 S385 119.1(10) . . ?
C383 C384 S385 118.7(10) . . ?
C383 C384 C378 122.2(8) . . ?
N374 C372 C365 114.3(13) . . ?
O373 C372 N374 117.4(15) . . ?
O373 C372 C365 128.2(11) . . ?
C111 C110 C109 124.5(12) . . ?
O8 C7 C6 113.3(10) . . ?
C384 C383 C382 119.8(10) . . ?
C33 C32 C31 124.4(12) . . ?
C135 C134 C133 122.6(10) . . ?
N347 C348 C355 118.0(12) . . ?
N347 C348 C349 121.5(14) . . ?
C349 C348 C355 120.4(14) . . ?
C39 C38 C37 116.9(11) . . ?
N293 C291 C286 110.6(13) . . ?
O292 C291 N293 126.0(14) . . ?
O292 C291 C286 123.3(15) . . ?
C266 C271 S272 124.4(10) . . ?
C266 C271 C270 122.0(11) . . ?
C270 C271 S272 113.5(10) . . ?
N29 C27 C20 116.4(13) . . ?
O28 C27 N29 124.1(14) . . ?
O28 C27 C20 119.1(13) . . ?
C367 C361 C362 113.2(14) . . ?
C360 C361 C362 118.7(12) . . ?
C360 C361 C367 128.0(12) . . ?
C92 C97 C96 120.0 . . ?
C97 C92 N91 114.6(7) . . ?
C93 C92 N91 124.9(7) . . ?
C93 C92 C97 120.0 . . ?
C92 C93 C94 120.0 . . ?
C93 C94 C95 120.0 . . ?
C96 C95 C94 120.0 . . ?
C95 C96 C97 120.0 . . ?
N98 C96 C97 120.0 . . ?
N98 C96 C95 120.0 . . ?
C99 N98 C96 120.0 . . ?
N98 C99 C100 120.0 . . ?
N98 C99 C106 116.9(7) . . ?
C100 C99 C106 123.0(7) . . ?
C99 C100 C101 120.0 . . ?
C95 C101 S102 122.6(5) . . ?
C100 C101 S102 117.4(6) . . ?
C100 C101 C95 120.0 . . ?
C264 C263 C262 115.1(14) . . ?
C21 C22 S23 121.4(12) . . ?
C21 C22 C17 122.2(14) . . ?
C17 C22 S23 116.2(14) . . ?
C266 C265 C264 117.7(13) . . ?
C47 C46 C45 116.8(13) . . ?
C326 C325 C324 119.5(13) . . ?
C54 C53 C52 121.8(12) . . ?
C48 C47 C46 128.6(12) . . ?
C282 C283 C288 122.9(14) . . ?
C284 C283 C282 120.4(11) . . ?
C284 C283 C288 116.4(12) . . ?
C54 C49 C50 116.2(13) . . ?
C48 C49 C50 117.2(15) . . ?
C48 C49 C54 126.5(14) . . ?
N108 C106 C99 113.1(14) . . ?
O107 C106 N108 127.5(18) . . ?
O107 C106 C99 119.4(12) . . ?
C367 C366 C365 115.6(12) . . ?
N81 C82 C83 125.9(15) . . ?
N81 C82 C89 115.6(15) . . ?
C83 C82 C89 118.5(15) . . ?
C77 C76 C75 122.3(14) . . ?
C333 C332 C331 124.2(13) . . ?
O55 C54 C49 109.9(15) . . ?
C53 C54 O55 131.5(14) . . ?
C53 C54 C49 118.6(13) . . ?
C13 C14 C15 123.9(15) . . ?
N115 C111 C112 119.6(13) . . ?
C110 C111 N115 123.0(10) . . ?
C110 C111 C112 117.3(14) . . ?
C344 C343 C342 127.0(13) . . ?
O322 C321 N323 123.7(11) . . ?
O322 C321 C316 119.0(13) . . ?
N323 C321 C316 117.2(11) . . ?
C311 C310 C309 117.0(16) . . ?
C343 C344 C345 109.8(15) . . ?
C350 C344 C345 125.2(13) . . ?
C350 C344 C343 124.9(13) . . ?
C361 C367 S368 117.0(12) . . ?
C366 C367 S368 120.1(11) . . ?
C366 C367 C361 122.9(11) . . ?
O260 C259 N261 123.1(16) . . ?
O260 C259 C258 117.6(18) . . ?
N261 C259 C258 119.2(15) . . ?
C3 C4 O5 100.5(13) . . ?
O5 C6 C7 112.4(11) . . ?
C20 C21 C22 119.4(15) . . ?
C288 C287 C286 117.9(13) . . ?
N261 C262 C263 120.4(15) . . ?
C267 C262 N261 115.9(11) . . ?
C267 C262 C263 123.7(14) . . ?
C128 C127 C126 119.2(10) . . ?
C15 C16 C17 118.5(13) . . ?
C113 C112 C111 119.4(15) . . ?
C113 C112 C118 128.4(16) . . ?
C118 C112 C111 112.2(14) . . ?
C316 C317 C318 123.2(14) . . ?
O319 C318 C317 130.0(18) . . ?
O319 C318 C312 113.4(16) . . ?
C317 C318 C312 116.6(12) . . ?
C310 C311 C312 126.1(15) . . ?
C47 C48 C49 116.8(13) . . ?
C127 C128 C129 124.5(10) . . ?
C79 C78 C84 118.5(16) . . ?
C79 C78 C77 118.8(14) . . ?
C84 C78 C77 122.6(17) . . ?
C343 C342 C341 116.9(13) . . ?
C313 C314 C309 118.6(13) . . ?
C113 C114 C109 124.7(16) . . ?
O492 C490 C487 111.0(12) . . ?
O491 C490 C487 120.6(11) . . ?
O491 C490 O492 128.2(13) . . ?
C348 C349 C350 125.5(13) . . ?
C313 C312 C318 118.3(13) . . ?
C313 C312 C311 111.8(16) . . ?
C318 C312 C311 129.9(15) . . ?
C22 C17 C18 114.8(13) . . ?
C16 C17 C18 116.0(13) . . ?
C16 C17 C22 129.2(14) . . ?
C344 C350 S351 121.0(13) . . ?
C349 C350 S351 127.4(13) . . ?
C349 C350 C344 111.6(12) . . ?
C360 C359 C358 120.6(12) . . ?
O254 C255 C256 101.3(13) . . ?
O257 C256 C255 105.0(12) . . ?
C84 C83 C82 118.2(16) . . ?
C78 C84 S85 118.8(17) . . ?
C83 C84 S85 122.4(17) . . ?
C83 C84 C78 118.3(15) . . ?
C32 C33 C34 122.9(16) . . ?
O257 C258 C259 109.6(12) . . ?
C76 C77 C78 118.7(13) . . ?
C114 C113 C112 121.0(15) . . ?
C118 C117 C116 117.8(14) . . ?
C359 C360 C361 122.4(12) . . ?
C112 C118 S119 122.0(13) . . ?
C117 C118 S119 113.7(16) . . ?
C117 C118 C112 123.8(12) . . ?
C14 C15 C16 121.9(14) . . ?
C4 C3 O2 99.4(12) . . ?
C296 C295 N293 125.0(6) . . ?
C296 C295 C294 120.0 . . ?
C294 C295 N293 114.0(6) . . ?
C297 C296 C295 120.0 . . ?
C296 C297 C298 120.0 . . ?
C299 C298 C297 120.0 . . ?
C298 C299 C294 120.0 . . ?
C299 C294 C295 120.0 . . ?
N300 C294 C295 120.0 . . ?
N300 C294 C299 120.0 . . ?
C294 N300 C301 120.0 . . ?
N300 C301 C306 109.4(8) . . ?
C302 C301 C306 128.9(8) . . ?
C302 C301 N300 120.0 . . ?
C301 C302 C303 120.0 . . ?
C299 C303 O304 119.1(8) . . ?
C302 C303 O304 120.1(8) . . ?
C302 C303 C299 120.0 . . ?
O254 C253 C252 111.8(16) . . ?
N91 C89 C82 113.9(14) . . ?
O90 C89 N91 131(2) . . ?
O90 C89 C82 115(2) . . ?
O06O Ca1 O06A 73.6(3) . . ?
O06O Ca1 O0BX 73.4(3) . . ?
O06O Ca1 O0D2 140.6(4) . . ?
O06O Ca1 O0DU 145.2(4) . . ?
O07G Ca1 O06A 103.2(4) . . ?
O07G Ca1 O06O 90.4(3) . . ?
O07G Ca1 O0BX 80.6(3) . . ?
O07G Ca1 O0D2 78.5(4) . . ?
O07G Ca1 O0DU 88.9(3) . . ?
O07G Ca1 O1AA 172.0(3) . 2_766 ?
O0BX Ca1 O06A 146.7(4) . . ?
O0D2 Ca1 O06A 72.5(4) . . ?
O0D2 Ca1 O0BX 139.5(4) . . ?
O0D2 Ca1 O0DU 73.0(4) . . ?
O0DU Ca1 O06A 140.1(4) . . ?
O0DU Ca1 O0BX 72.2(4) . . ?
O1AA Ca1 O06A 82.4(3) 2_766 . ?
O1AA Ca1 O06O 96.6(3) 2_766 . ?
O1AA Ca1 O0BX 97.8(3) 2_766 . ?
O1AA Ca1 O0D2 98.1(4) 2_766 . ?
O1AA Ca1 O0DU 83.2(3) 2_766 . ?
O251 C252 C253 101.5(15) . . ?

loop_
_geom_bond_atom_site_label_1
_geom_bond_atom_site_label_2
_geom_bond_distance
_geom_bond_site_symmetry_2
_geom_bond_publ_flag
Ca00 O244 2.276(7) 2_776 ?
Ca00 O05Z 2.447(8) . ?
Ca00 O066 2.396(7) . ?
Ca00 O08L 2.427(7) . ?
Ca00 O155 2.355(10) . ?
Ca00 O08Y 2.454(8) . ?
Ca00 O0D6 2.499(11) . ?
S153 O156 1.424(9) . ?
S153 O154 1.423(7) . ?
S153 O155 1.440(9) . ?
S153 C152 1.812(9) . ?
S402 O405 1.457(7) . ?
S402 O404 1.431(8) . ?
S402 O403 1.389(9) . ?
S402 C401 1.799(9) . ?
S385 O387 1.456(8) . ?
S385 O388 1.442(8) . ?
S385 C384 1.812(9) . ?
S385 O386 1.486(10) . ?
S136 O139 1.440(11) . ?
S136 O137 1.473(11) . ?
S136 C135 1.761(11) . ?
S136 O138 1.447(11) . ?
S351 O352 1.430(11) . ?
S351 O354 1.475(10) . ?
S351 O353 1.460(12) . ?
S351 C350 1.689(14) . ?
S23 O24 1.475(13) . ?
S23 O26 1.430(9) . ?
S23 C22 1.801(15) . ?
S23 O25 1.574(15) . ?
S119 O122 1.484(12) . ?
S119 O120 1.452(11) . ?
S119 C118 1.858(13) . ?
S119 O121 1.439(17) . ?
S85 O86 1.492(11) . ?
S85 C84 1.853(17) . ?
S85 O87 1.446(15) . ?
S85 O88 1.425(13) . ?
S272 O275 1.447(13) . ?
S272 C271 1.763(12) . ?
S272 O274 1.64(2) . ?
S272 O273 1.167(14) . ?
S102 O105 1.464(14) . ?
S102 C101 1.805(7) . ?
S102 O104 1.55(2) . ?
S102 O103 1.342(19) . ?
O452 C451 1.231(8) . ?
O419 C418 1.385(9) . ?
O419 C420 1.465(9) . ?
O422 C421 1.223(8) . ?
O464 C463 1.381(9) . ?
O464 C465 1.437(9) . ?
O437 C436 1.206(9) . ?
O467 C466 1.279(9) . ?
N453 C454 1.386(8) . ?
N453 C451 1.354(9) . ?
O237 C236 1.227(10) . ?
N212 C211 1.397(9) . ?
N212 C213 1.311(10) . ?
O204 C203 1.196(9) . ?
O244 C242 1.249(10) . ?
N430 C428 1.368(9) . ?
N430 C431 1.292(9) . ?
N438 C439 1.396(10) . ?
N438 C436 1.318(10) . ?
O216 C215 1.383(9) . ?
O216 C217 1.338(10) . ?
O243 C242 1.224(9) . ?
N415 C413 1.352(9) . ?
N415 C416 1.312(9) . ?
O479 C478 1.370(9) . ?
O479 C480 1.395(12) . ?
O449 C448 1.393(10) . ?
O449 C450 1.472(13) . ?
N475 C474 1.378(10) . ?
N475 C476 1.344(10) . ?
N205 C203 1.367(10) . ?
N205 C206 1.360(10) . ?
N445 C444 1.333(8) . ?
N445 C446 1.298(8) . ?
N460 C459 1.325(8) . ?
N460 C461 1.292(8) . ?
O158 C157 1.172(9) . ?
O173 C172 1.291(10) . ?
N220 C221 1.439(9) . ?
N220 C218 1.340(10) . ?
O277 C276 1.173(11) . ?
N423 C421 1.336(9) . ?
N423 C424 1.408(9) . ?
O201 C199 1.330(10) . ?
O201 C202 1.449(10) . ?
O219 C218 1.222(9) . ?
N174 C175 1.425(10) . ?
N174 C172 1.298(10) . ?
O170 C169 1.328(9) . ?
O170 C171 1.489(10) . ?
O188 C187 1.221(8) . ?
N398 C399 1.315(10) . ?
N398 C396 1.382(10) . ?
N166 C164 1.418(9) . ?
N166 C167 1.279(9) . ?
N408 C409 1.417(9) . ?
N408 C406 1.316(10) . ?
O485 C484 1.254(10) . ?
C439 C444 1.420(10) . ?
C439 C440 1.388(10) . ?
N149 C150 1.275(10) . ?
N149 C147 1.379(11) . ?
O231 C230 1.391(9) . ?
O231 C232 1.382(11) . ?
C474 C469 1.464(11) . ?
C474 C473 1.392(11) . ?
N468 C469 1.383(10) . ?
N468 C466 1.286(10) . ?
N227 C226 1.342(9) . ?
N227 C228 1.314(9) . ?
O390 C389 1.221(10) . ?
O185 C184 1.367(11) . ?
O185 C186 1.474(10) . ?
N66 C64 1.380(13) . ?
N66 C67 1.307(11) . ?
O141 C140 1.187(10) . ?
N181 C179 1.365(10) . ?
N181 C182 1.316(9) . ?
N159 C157 1.348(10) . ?
N159 C160 1.417(10) . ?
N238 C239 1.449(9) . ?
N238 C236 1.359(10) . ?
O307 C306 1.221(12) . ?
O407 C406 1.225(9) . ?
N196 C197 1.308(10) . ?
N196 C195 1.361(9) . ?
O8 C9 1.383(14) . ?
O8 C7 1.433(13) . ?
N381 C379 1.367(11) . ?
N381 C382 1.311(11) . ?
C454 C459 1.408(9) . ?
C454 C455 1.412(10) . ?
N486 C484 1.261(10) . ?
N486 C487 1.392(13) . ?
N391 C389 1.388(11) . ?
N391 C392 1.355(11) . ?
C444 C443 1.453(10) . ?
C458 C463 1.395(10) . ?
C458 C459 1.432(9) . ?
C458 C457 1.440(11) . ?
C463 C462 1.396(11) . ?
C451 C446 1.519(10) . ?
N189 C190 1.378(11) . ?
N189 C187 1.343(10) . ?
N142 C143 1.382(11) . ?
N142 C140 1.414(12) . ?
C428 C429 1.363(9) . ?
C428 C427 1.457(10) . ?
O58 C57 1.256(12) . ?
O70 C69 1.402(13) . ?
O70 C71 1.401(13) . ?
C443 C448 1.419(11) . ?
C443 C442 1.452(12) . ?
N51 C50 1.352(13) . ?
N51 C52 1.292(14) . ?
C421 C416 1.514(11) . ?
N285 C284 1.354(13) . ?
N285 C286 1.325(14) . ?
N374 C375 1.399(12) . ?
N374 C372 1.400(13) . ?
C221 C226 1.426(10) . ?
C221 C222 1.353(11) . ?
N330 C328 1.316(12) . ?
N330 C331 1.351(15) . ?
N44 C42 1.331(14) . ?
N44 C45 1.364(14) . ?
N36 C35 1.366(14) . ?
N36 C37 1.321(13) . ?
O43 C42 1.242(12) . ?
O373 C372 1.262(16) . ?
C179 C180 1.417(10) . ?
C179 C178 1.423(11) . ?
O483 C481 1.170(17) . ?
O322 C321 1.251(12) . ?
C469 C470 1.366(11) . ?
C203 C197 1.531(11) . ?
C429 C424 1.383(9) . ?
N132 C133 1.377(12) . ?
N132 C130 1.354(12) . ?
C414 C413 1.425(10) . ?
C414 C409 1.363(10) . ?
C412 C411 1.413(10) . ?
C412 C413 1.431(10) . ?
C412 C418 1.405(10) . ?
C440 C441 1.389(12) . ?
C411 C410 1.329(10) . ?
N340 C338 1.403(15) . ?
N340 C341 1.360(13) . ?
C399 C406 1.492(11) . ?
C399 C400 1.344(11) . ?
C175 C180 1.335(10) . ?
C175 C176 1.441(11) . ?
C211 C206 1.473(11) . ?
C211 C210 1.360(10) . ?
C462 C461 1.380(10) . ?
C410 C409 1.430(10) . ?
N308 C306 1.405(16) . ?
N308 C309 1.472(15) . ?
N278 C276 1.372(12) . ?
N278 C279 1.425(12) . ?
C448 C447 1.323(11) . ?
C164 C165 1.363(10) . ?
C164 C163 1.402(10) . ?
C446 C447 1.399(10) . ?
C213 C218 1.486(12) . ?
C213 C214 1.440(11) . ?
N268 C269 1.340(14) . ?
N268 C267 1.313(13) . ?
C424 C425 1.398(10) . ?
C417 C416 1.425(10) . ?
C417 C418 1.329(10) . ?
C484 C476 1.462(12) . ?
C461 C466 1.553(10) . ?
N59 C60 1.386(12) . ?
N59 C57 1.376(13) . ?
N364 C362 1.331(12) . ?
N364 C365 1.318(13) . ?
O257 C256 1.411(15) . ?
O257 C258 1.432(13) . ?
C226 C225 1.432(10) . ?
O339 C338 1.230(12) . ?
C457 C456 1.267(10) . ?
O434 C433 1.366(11) . ?
O434 C435 1.412(11) . ?
O73 C72 1.235(13) . ?
C172 C167 1.487(11) . ?
N315 C316 1.293(12) . ?
N315 C313 1.415(14) . ?
C431 C436 1.553(10) . ?
C431 C432 1.366(11) . ?
C197 C198 1.397(12) . ?
C456 C455 1.418(10) . ?
O5 C4 1.574(19) . ?
O5 C6 1.427(16) . ?
C198 C199 1.381(11) . ?
C473 C478 1.413(12) . ?
C473 C472 1.387(12) . ?
C396 C395 1.370(11) . ?
C396 C397 1.398(11) . ?
C476 C477 1.450(11) . ?
N347 C345 1.387(15) . ?
N347 C348 1.335(14) . ?
C242 C239 1.564(11) . ?
N12 C10 1.356(14) . ?
N12 C13 1.496(16) . ?
C215 C210 1.415(12) . ?
C215 C214 1.365(12) . ?
N74 C72 1.347(14) . ?
N74 C75 1.389(13) . ?
O289 C288 1.396(16) . ?
O289 C290 1.456(18) . ?
O124 C123 1.206(14) . ?
N323 C324 1.355(14) . ?
N323 C321 1.359(14) . ?
O260 C259 1.250(18) . ?
C425 C426 1.367(11) . ?
C239 C241 1.559(9) . ?
C239 C240 1.568(9) . ?
N29 C30 1.406(14) . ?
N29 C27 1.326(16) . ?
O235 C233 1.243(15) . ?
C206 C207 1.395(11) . ?
C148 C143 1.367(12) . ?
C148 C147 1.361(11) . ?
C157 C150 1.542(12) . ?
C477 C478 1.334(11) . ?
N115 C116 1.239(12) . ?
N115 C111 1.373(15) . ?
C182 C183 1.398(12) . ?
C182 C187 1.489(11) . ?
C432 C433 1.388(13) . ?
C441 C442 1.338(12) . ?
C165 C160 1.403(11) . ?
C228 C229 1.405(10) . ?
C228 C236 1.495(11) . ?
C146 C145 1.390(12) . ?
C146 C147 1.419(11) . ?
C146 C152 1.493(13) . ?
C143 C144 1.454(13) . ?
O28 C27 1.280(14) . ?
N108 C109 1.359(14) . ?
N108 C106 1.336(15) . ?
O11 C10 1.229(14) . ?
C199 C200 1.431(11) . ?
C276 C269 1.547(14) . ?
C470 C471 1.426(12) . ?
C64 C65 1.445(13) . ?
C64 C63 1.449(14) . ?
C160 C161 1.455(11) . ?
C195 C190 1.443(12) . ?
C195 C200 1.361(11) . ?
C229 C230 1.392(11) . ?
C163 C169 1.449(12) . ?
C163 C162 1.346(11) . ?
C145 C144 1.304(12) . ?
N261 C259 1.359(19) . ?
N261 C262 1.385(15) . ?
C389 C382 1.470(13) . ?
C472 C471 1.340(13) . ?
C67 C72 1.449(15) . ?
C67 C68 1.457(15) . ?
N125 C126 1.381(12) . ?
N125 C123 1.399(15) . ?
C168 C167 1.441(11) . ?
C168 C169 1.393(11) . ?
C207 C208 1.415(11) . ?
C209 C210 1.437(11) . ?
C209 C208 1.343(11) . ?
C380 C379 1.389(12) . ?
C380 C375 1.405(13) . ?
C394 C395 1.391(12) . ?
C394 C393 1.348(12) . ?
C427 C426 1.397(11) . ?
C427 C433 1.429(13) . ?
C183 C184 1.381(12) . ?
C379 C378 1.457(12) . ?
O06A Ca1 2.496(12) . ?
N81 C79 1.437(16) . ?
N81 C82 1.326(14) . ?
N91 C92 1.454(14) . ?
N91 C89 1.25(2) . ?
C281 C282 1.371(14) . ?
C281 C280 1.427(13) . ?
C50 C45 1.411(16) . ?
C50 C49 1.531(17) . ?
C150 C151 1.419(12) . ?
C178 C184 1.460(12) . ?
C178 C177 1.401(11) . ?
C382 C383 1.415(12) . ?
C375 C376 1.391(14) . ?
O06O Ca1 2.374(9) . ?
C279 C284 1.401(13) . ?
C279 C280 1.409(13) . ?
O335 S334 1.453(10) . ?
N293 C291 1.407(13) . ?
N293 C295 1.475(12) . ?
C378 C377 1.439(15) . ?
C378 C384 1.433(15) . ?
O482 C481 1.313(18) . ?
S368 O370 1.460(10) . ?
S368 C367 1.804(12) . ?
S368 O371 1.541(11) . ?
S368 O369 1.449(11) . ?
N19 C18 1.396(15) . ?
N19 C20 1.342(13) . ?
C161 C162 1.394(11) . ?
N357 C358 1.416(14) . ?
N357 C355 1.305(15) . ?
O55 C54 1.370(16) . ?
O55 C56 1.35(2) . ?
O40 C39 1.351(14) . ?
O40 C41 1.457(15) . ?
C190 C191 1.397(12) . ?
C225 C224 1.418(12) . ?
C225 C230 1.410(11) . ?
O337 S334 1.324(10) . ?
C224 C223 1.349(12) . ?
C151 C152 1.288(12) . ?
O07G Ca1 2.352(7) . ?
C65 C60 1.342(12) . ?
O356 C355 1.295(15) . ?
O304 C303 1.425(11) . ?
O304 C305 1.58(3) . ?
C62 C63 1.337(14) . ?
C62 C61 1.316(14) . ?
C282 C283 1.395(14) . ?
C346 C345 1.379(15) . ?
C346 C341 1.383(15) . ?
C10 C9 1.508(14) . ?
C395 C401 1.465(13) . ?
C362 C363 1.359(14) . ?
C362 C361 1.469(15) . ?
C200 C193 1.466(12) . ?
C401 C400 1.388(12) . ?
C306 C301 1.372(14) . ?
C487 C488 1.549(11) . ?
C487 C490 1.498(12) . ?
C487 C489 1.586(12) . ?
C75 C80 1.414(15) . ?
C75 C76 1.405(15) . ?
C63 C69 1.419(14) . ?
C222 C223 1.408(11) . ?
C140 C133 1.417(14) . ?
C131 C126 1.409(12) . ?
C131 C130 1.380(13) . ?
C68 C69 1.293(14) . ?
C79 C80 1.415(16) . ?
C79 C78 1.282(16) . ?
C42 C37 1.500(16) . ?
C338 C331 1.456(17) . ?
O319 C318 1.360(15) . ?
O319 C320 1.470(17) . ?
C397 C392 1.422(11) . ?
C269 C270 1.407(15) . ?
C365 C372 1.464(18) . ?
C365 C366 1.418(15) . ?
C393 C392 1.445(12) . ?
C328 C327 1.447(15) . ?
C328 C329 1.359(14) . ?
C35 C30 1.464(16) . ?
C35 C34 1.469(15) . ?
C176 C177 1.358(11) . ?
C331 C332 1.458(16) . ?
C133 C134 1.408(14) . ?
C191 C192 1.360(13) . ?
C326 C327 1.239(14) . ?
C326 C325 1.328(17) . ?
C60 C61 1.481(14) . ?
C345 C344 1.502(18) . ?
C45 C46 1.404(15) . ?
C126 C127 1.459(14) . ?
C324 C329 1.371(14) . ?
C324 C325 1.475(16) . ?
C135 C129 1.394(15) . ?
C135 C134 1.351(14) . ?
C284 C283 1.370(14) . ?
C232 C233 1.473(18) . ?
C363 C358 1.448(14) . ?
C480 C481 1.540(17) . ?
O292 C291 1.194(14) . ?
C52 C57 1.446(16) . ?
C52 C53 1.430(16) . ?
C267 C266 1.460(16) . ?
C267 C262 1.371(16) . ?
C130 C129 1.485(14) . ?
C327 C333 1.545(17) . ?
C266 C271 1.348(15) . ?
C266 C265 1.407(17) . ?
C116 C123 1.532(17) . ?
C116 C117 1.372(16) . ?
O107 C106 1.188(17) . ?
C286 C291 1.555(15) . ?
C286 C287 1.378(18) . ?
C18 C13 1.370(17) . ?
C18 C17 1.499(18) . ?
C341 C342 1.469(16) . ?
C30 C31 1.345(15) . ?
C37 C38 1.408(15) . ?
C316 C321 1.477(16) . ?
C316 C317 1.324(15) . ?
C288 C283 1.429(16) . ?
C288 C287 1.314(17) . ?
C358 C359 1.467(15) . ?
C192 C193 1.338(13) . ?
C309 C310 1.414(17) . ?
C309 C314 1.378(16) . ?
O492 C490 1.303(14) . ?
C20 C27 1.511(17) . ?
C20 C21 1.371(17) . ?
C34 C39 1.312(16) . ?
C34 C33 1.385(18) . ?
S334 C333 1.759(14) . ?
S334 O336 1.479(13) . ?
O234 C233 1.356(17) . ?
C129 C128 1.429(15) . ?
O254 C255 1.441(19) . ?
O254 C253 1.371(18) . ?
C13 C14 1.307(16) . ?
C31 C32 1.480(17) . ?
C355 C348 1.468(18) . ?
C39 C38 1.385(16) . ?
C376 C377 1.319(15) . ?
C333 C332 1.240(15) . ?
C313 C314 1.369(15) . ?
C313 C312 1.414(17) . ?
C270 C271 1.449(15) . ?
C109 C110 1.477(16) . ?
C109 C114 1.430(19) . ?
C264 C263 1.350(18) . ?
C264 C265 1.417(19) . ?
C384 C383 1.337(14) . ?
C110 C111 1.334(14) . ?
C7 C6 1.522(12) . ?
C32 C33 1.334(18) . ?
C348 C349 1.346(16) . ?
C361 C367 1.465(18) . ?
C361 C360 1.384(17) . ?
C97 C92 1.3900 . ?
C97 C96 1.3900 . ?
C92 C93 1.3900 . ?
C93 C94 1.3900 . ?
C94 C95 1.3900 . ?
C95 C96 1.3900 . ?
C95 C101 1.3900 . ?
C96 N98 1.3900 . ?
N98 C99 1.3900 . ?
C99 C100 1.3900 . ?
C99 C106 1.435(19) . ?
C100 C101 1.3900 . ?
O90 C89 1.166(16) . ?
C263 C262 1.468(17) . ?
C22 C21 1.377(18) . ?
C22 C17 1.425(17) . ?
C46 C47 1.375(18) . ?
C53 C54 1.363(17) . ?
C47 C48 1.382(18) . ?
C49 C54 1.420(18) . ?
C49 C48 1.422(17) . ?
C366 C367 1.355(16) . ?
C82 C83 1.356(19) . ?
C82 C89 1.55(2) . ?
C76 C77 1.339(19) . ?
O0BX Ca1 2.491(11) . ?
C14 C15 1.329(16) . ?
C111 C112 1.461(16) . ?
C343 C344 1.41(2) . ?
C343 C342 1.435(19) . ?
C310 C311 1.249(18) . ?
C344 C350 1.406(18) . ?
C259 C258 1.512(19) . ?
C4 C3 1.46(2) . ?
C127 C128 1.383(16) . ?
C16 C17 1.414(16) . ?
C16 C15 1.385(16) . ?
C112 C113 1.41(2) . ?
C112 C118 1.427(19) . ?
C317 C318 1.339(18) . ?
C318 C312 1.461(19) . ?
C311 C312 1.53(2) . ?
O491 C490 1.194(14) . ?
C78 C84 1.50(2) . ?
C78 C77 1.52(2) . ?
C114 C113 1.30(2) . ?
C349 C350 1.406(17) . ?
O0D2 Ca1 2.397(14) . ?
C359 C360 1.324(16) . ?
C255 C256 1.574(15) . ?
C83 C84 1.36(2) . ?
C117 C118 1.35(2) . ?
O0DU Ca1 2.456(10) . ?
C3 O2 1.548(18) . ?
C295 C296 1.3900 . ?
C295 C294 1.3900 . ?
C296 C297 1.3900 . ?
C297 C298 1.3900 . ?
C298 C299 1.3900 . ?
C299 C294 1.3900 . ?
C299 C303 1.3900 . ?
C294 N300 1.3900 . ?
N300 C301 1.3900 . ?
C301 C302 1.3900 . ?
C302 C303 1.3900 . ?
C253 C252 1.607(15) . ?
Ca1 O1AA 2.365(6) 2_766 ?
C252 O251 1.234(18) . ?

loop_
_smtbx_masks_void_nr
_smtbx_masks_void_average_x
_smtbx_masks_void_average_y
_smtbx_masks_void_average_z
_smtbx_masks_void_volume
_smtbx_masks_void_count_electrons
_smtbx_masks_void_content
1 -0.451 -0.403 -0.229 10946.4 3593.7 ?
2 0.173 0.169 0.713 35.1 14.1 ?
3 0.827 0.831 0.287 35.1 14.1 ?
